data_4125045
loop_
_publ_author_name
'Nalluri, Siva Krishna Mohan'
'Liu, Zhichang'
'Wu, Yilei'
'Hermann, Keith R.'
'Samanta, Avik'
'Kim, Dong Jun'
'Krzyaniak, Matthew D.'
'Wasielewski, Michael R.'
'Stoddart, J. Fraser'

_publ_section_title
;
 Chiral Redox-Active Isosceles Triangles.
;
_journal_issue 18
_journal_name_full 'Journal of the American Chemical Society'
_journal_page_first 5968
_journal_page_last 5977
_journal_paper_doi 10.1021/jacs.6b02086
_journal_volume 138
_journal_year 2016
_chemical_absolute_configuration syn
_chemical_formula_moiety '4(C52 H38 N6 O12), 9(C3 H7 N O)'
_chemical_formula_sum 'C235 H215 N33 O57'
_chemical_formula_weight 4413.39
_chemical_name_systematic
;
 ?
;
_space_group_crystal_system monoclinic
_space_group_IT_number 4
_space_group_name_Hall 'P 2yb'
_space_group_name_H-M_alt 'P 1 21 1'
_symmetry_space_group_name_Hall 'P 2yb'
_symmetry_space_group_name_H-M 'P 1 21 1'
_atom_sites_solution_hydrogens geom
_atom_sites_solution_primary direct
_audit_creation_date 2015-07-07
_audit_creation_method
;
Olex2 1.2
(compiled 2015.01.26 svn.r3150 for OlexSys, GUI svn.r4998)
;
_cell_angle_alpha 90
_cell_angle_beta 94.656(2)
_cell_angle_gamma 90
_cell_formula_units_Z 2
_cell_length_a 18.6699(9)
_cell_length_b 18.7951(9)
_cell_length_c 33.5586(16)
_cell_measurement_reflns_used 9144
_cell_measurement_temperature 100(2)
_cell_measurement_theta_max 64.963
_cell_measurement_theta_min 3.522
_cell_volume 11736.9(10)
_computing_cell_refinement 'SAINT V7.23A (Bruker, 2005)'
_computing_data_collection 'APEX2 V2.1-4 (Bruker, 2007)'
_computing_data_reduction 'Bruker SAINT'
_computing_molecular_graphics 'Olex2 (Dolomanov et al., 2009)'
_computing_publication_material 'Olex2 (Dolomanov et al., 2009)'
_computing_structure_refinement 'ShelXL (Sheldrick, 2008)'
_computing_structure_solution 'ShelXT (Sheldrick, 2015)'
_diffrn_ambient_temperature 100.02
_diffrn_detector_area_resol_mean 8
_diffrn_measured_fraction_theta_full 0.941
_diffrn_measured_fraction_theta_max 0.995
_diffrn_measurement_device_type 'Bruker Kappa APEX CCD area detector'
_diffrn_measurement_method '\w and \f scans'
_diffrn_radiation_monochromator 'MX optics'
_diffrn_radiation_type CuK\a
_diffrn_radiation_wavelength 1.54178
_diffrn_reflns_av_R_equivalents 0.0614
_diffrn_reflns_av_unetI/netI 0.0707
_diffrn_reflns_Laue_measured_fraction_full 0.941
_diffrn_reflns_Laue_measured_fraction_max 0.995
_diffrn_reflns_limit_h_max 21
_diffrn_reflns_limit_h_min -21
_diffrn_reflns_limit_k_max 22
_diffrn_reflns_limit_k_min -21
_diffrn_reflns_limit_l_max 39
_diffrn_reflns_limit_l_min -39
_diffrn_reflns_number 120580
_diffrn_reflns_point_group_measured_fraction_full 0.934
_diffrn_reflns_point_group_measured_fraction_max 0.988
_diffrn_reflns_theta_full 67.679
_diffrn_reflns_theta_max 65.253
_diffrn_reflns_theta_min 1.321
_diffrn_source microsource
_exptl_absorpt_coefficient_mu 0.755
_exptl_absorpt_correction_T_max 0.7526
_exptl_absorpt_correction_T_min 0.5770
_exptl_absorpt_correction_type multi-scan
_exptl_absorpt_process_details
;
SADABS-2014/5 (Bruker,2014/5) was used for absorption correction.
wR2(int) was 0.1584 before and 0.0719 after correction.
The Ratio of minimum to maximum transmission is 0.7667.
The \l/2 correction factor is 0.00150.
;
_exptl_crystal_colour colourless
_exptl_crystal_colour_primary colourless
_exptl_crystal_density_diffrn 1.249
_exptl_crystal_description needle
_exptl_crystal_F_000 4624
_exptl_crystal_size_max 0.494
_exptl_crystal_size_mid 0.111
_exptl_crystal_size_min 0.031
_refine_diff_density_max 0.680
_refine_diff_density_min -0.358
_refine_diff_density_rms 0.072
_refine_ls_abs_structure_details
;
 Flack x determined using 12937 quotients [(I+)-(I-)]/[(I+)+(I-)]
 (Parsons and Flack (2004), Acta Cryst. A60, s61).
;
_refine_ls_abs_structure_Flack 0.12(10)
_refine_ls_extinction_method none
_refine_ls_goodness_of_fit_ref 1.055
_refine_ls_hydrogen_treatment constr
_refine_ls_matrix_type full
_refine_ls_number_parameters 2959
_refine_ls_number_reflns 39700
_refine_ls_number_restraints 1
_refine_ls_restrained_S_all 1.055
_refine_ls_R_factor_all 0.0825
_refine_ls_R_factor_gt 0.0703
_refine_ls_shift/su_max 0.001
_refine_ls_shift/su_mean 0.000
_refine_ls_structure_factor_coef Fsqd
_refine_ls_weighting_details 'w=1/[\s^2^(Fo^2^)+(0.1334P)^2^] where P=(Fo^2^+2Fc^2^)/3'
_refine_ls_weighting_scheme calc
_refine_ls_wR_factor_gt 0.1912
_refine_ls_wR_factor_ref 0.2023
_reflns_Friedel_coverage 0.921
_reflns_Friedel_fraction_full 0.927
_reflns_Friedel_fraction_max 0.981
_reflns_number_gt 32228
_reflns_number_total 39700
_reflns_threshold_expression 'I > 2\s(I)'
_cod_data_source_file ja6b02086_si_002.cif
_cod_data_source_block cx0494
_cod_depositor_comments 'Adding full bibliography for 4125045--4125046.cif.'
_cod_database_code 4125045
_shelxl_version_number 2013-4
_shelx_space_group_comment
;
The symmetry employed for this shelxl refinement is uniquely defined
by the following loop, which should always be used as a source of
symmetry information in preference to the above space-group names.
They are only intended as comments.
;
_shelx_estimated_absorpt_t_max 0.977
_shelx_estimated_absorpt_t_min 0.707
_olex2_refinement_description
;
1. Fixed Uiso
 At 1.2 times of:
  All C(H) groups, All C(H,H) groups
 At 1.5 times of:
  All C(H,H,H) groups, All C(H,H,H,H) groups
2. Rigid body (RIGU) restrains
 O7SB, O7SA
 with sigma for 1-2 distances of 0.004 and sigma for 1-3 distances of 0.004
 O3SA, O3SB
 with sigma for 1-2 distances of 0.004 and sigma for 1-3 distances of 0.004
3. Others
 Sof(O7SB)=Sof(H19D)=Sof(H19E)=Sof(H19F)=Sof(H20S)=1-FVAR(1)
 Sof(O7SA)=Sof(H19S)=Sof(H20A)=Sof(H20B)=Sof(H20C)=FVAR(1)
 Sof(O3SB)=Sof(H8S)=Sof(H9SA)=Sof(H9SB)=Sof(H9SC)=1-FVAR(2)
 Sof(O3SA)=Sof(H8SA)=Sof(H8SB)=Sof(H8SC)=Sof(H9S)=FVAR(2)
4.a Ternary CH refined with riding coordinates:
 C11(H11), C16(H16), C27(H27), C32(H32), C47(H47), C52(H52), C11A(H11A),
 C16A(H16A), C27A(H27A), C32A(H32A), C47A(H47A), C52A(H52A), C11B(H11B),
 C16B(H16B), C27B(H27B), C32B(H32B), C47B(H47B), C52B(H52B), C11C(H11C),
 C16C(H16C), C27C(H27C), C32C(H32C), C47C(H47C), C52C(H52C)
4.b Secondary CH2 refined with riding coordinates:
 C12(H12A,H12B), C13(H13A,H13B), C14(H14A,H14B), C15(H15A,H15B), C28(H28A,
 H28B), C29(H29A,H29B), C30(H30A,H30B), C31(H31A,H31B), C48(H48A,H48B),
 C49(H49A,H49B), C50(H50A,H50B), C51(H51A,H51B), C12A(H12C,H12D), C13A(H13C,
 H13D), C14A(H14C,H14D), C15A(H15C,H15D), C28A(H28C,H28D), C29A(H29C,H29D),
 C30A(H30C,H30D), C31A(H31C,H31D), C48A(H48C,H48D), C49A(H49C,H49D), C50A(H50C,
 H50D), C51A(H51C,H51D), C12B(H12E,H12F), C13B(H13E,H13F), C14B(H14E,H14F),
 C15B(H15E,H15F), C28B(H28E,H28F), C29B(H29E,H29F), C30B(H30E,H30F), C31B(H31E,
 H31F), C48B(H48E,H48F), C49B(H49E,H49F), C50B(H50E,H50F), C51B(H51E,H51F),
 C12C(H12G,H12H), C13C(H13G,H13H), C14C(H14G,H14H), C15C(H15G,H15H), C28C(H28G,
 H28H), C29C(H29G,H29H), C30C(H30G,H30H), C31C(H31G,H31H), C48C(H48G,H48H),
 C49C(H49G,H49H), C50C(H50G,H50H), C51C(H51G,H51H)
4.c Me refined with riding coordinates:
 C8S(H8SA,H8SB,H8SC), C9S(H9SA,H9SB,H9SC), C15S(H15I,H15J,H15K), C19S(H19D,
 H19E,H19F), C20S(H20A,H20B,H20C), C21S(H21A,H21B,H21C), C26S(H26A,H26B,H26C)
4.d Aromatic/amide H refined with riding coordinates:
 C3(H3), C8(H8), C19(H19), C24(H24), C35(H35), C36(H36), C41(H41), C42(H42),
 C3A(H3A), C8A(H8A), C19A(H19A), C24A(H24A), C35A(H35A), C36A(H36A), C41A(H41A),
  C42A(H42A), C3B(H3B), C8B(H8B), C19B(H19B), C24B(H24B), C35B(H35B),
 C36B(H36B), C41B(H41B), C42B(H42B), C3C(H3C), C8C(H8C), C19C(H19C), C24C(H24C),
  C35C(H35C), C36C(H36C), C41C(H41C), C42C(H42C), C1S(H1S), C5S(H5S), C8S(H8S),
 C9S(H9S), C10S(H10S), C13S(H13S), C17S(H17S), C19S(H19S), C20S(H20S),
 C25S(H25S), C28S(H28S)
4.e Idealised Me refined as rotating group:
 C2S(H2SA,H2SB,H2SC), C3S(H3SA,H3SB,H3SC), C4S(H4SA,H4SB,H4SC), C6S(H6SA,H6SB,
 H6SC), C7S(H7SA,H7SB,H7SC), C11S(H11D,H11E,H11F), C12S(H12I,H12J,H12K),
 C14S(H14I,H14J,H14K), C16S(H16D,H16E,H16F), C18S(H18A,H18B,H18C), C27S(H27D,
 H27E,H27F), C29S(H29I,H29J,H29K), C30S(H30I,H30J,H30K)
;
_smtbx_masks_special_details
;
The solvent masking procedure as implemented in Olex2 was used to remove the
electronic contribution of solvent molecules from the refinement.  As the exact
solvent content is not known, only the atoms used in the refinement model are
reported in the formula here.

otal solvent accessible volume / cell = 1700.6 Ang^3^ [14.5%]
Total electron count / cell = 596.7
;
_olex2_date_sample_submission 2015-07-06
_olex2_submission_original_sample_id cx0494
_olex2_submission_special_instructions 'No special instructions were received'

loop_
_space_group_symop_operation_xyz
'x, y, z'
'-x, y+1/2, -z'

loop_
_atom_site_label
_atom_site_type_symbol
_atom_site_fract_x
_atom_site_fract_y
_atom_site_fract_z
_atom_site_U_iso_or_equiv
_atom_site_adp_type
_atom_site_occupancy
_atom_site_site_symmetry_order
_atom_site_calc_flag
_atom_site_refinement_flags_posn
_atom_site_refinement_flags_adp
_atom_site_refinement_flags_occupancy
_atom_site_disorder_assembly
_atom_site_disorder_group
O1 O 0.5117(2) 0.4688(3) 0.19757(13) 0.0445(10) Uani 1 1 d . . . . .
O2 O 0.5841(3) 0.3025(4) 0.35065(14) 0.0704(17) Uani 1 1 d . . . . .
O3 O 0.7988(3) 0.2392(3) 0.30401(14) 0.0493(11) Uani 1 1 d . . . . .
O4 O 0.7170(2) 0.3816(2) 0.14972(12) 0.0396(10) Uani 1 1 d . . . . .
O5 O 0.6509(3) 0.4058(3) 0.42927(16) 0.0560(12) Uani 1 1 d . . . . .
O6 O 0.7703(3) 0.7003(3) 0.40743(15) 0.0499(11) Uani 1 1 d . . . . .
O7 O 0.9730(3) 0.6030(2) 0.36238(15) 0.0500(11) Uani 1 1 d . . . . .
O8 O 0.8571(3) 0.3084(3) 0.38759(16) 0.0537(12) Uani 1 1 d . . . . .
O9 O 0.7203(2) 0.7872(2) 0.32510(14) 0.0455(11) Uani 1 1 d . . . . .
O10 O 0.5739(2) 0.6175(2) 0.15210(14) 0.0466(11) Uani 1 1 d . . . . .
O11 O 0.7960(2) 0.5360(2) 0.12807(13) 0.0384(10) Uani 1 1 d . . . . .
O12 O 0.9461(2) 0.7278(3) 0.29412(14) 0.0437(10) Uani 1 1 d . . . . .
N1 N 0.6112(3) 0.4373(3) 0.16469(14) 0.0336(10) Uani 1 1 d . . . . .
N2 N 0.6970(3) 0.2628(3) 0.33665(15) 0.0441(12) Uani 1 1 d . . . . .
N3 N 0.7459(3) 0.3389(3) 0.40813(17) 0.0469(13) Uani 1 1 d . . . . .
N4 N 0.8780(3) 0.6687(3) 0.38284(16) 0.0406(12) Uani 1 1 d . . . . .
N5 N 0.8340(2) 0.7527(3) 0.31199(15) 0.0327(10) Uani 1 1 d . . . . .
N6 N 0.6843(3) 0.5682(3) 0.14314(14) 0.0336(10) Uani 1 1 d . . . . .
C1 C 0.5677(3) 0.4364(4) 0.19608(17) 0.0380(14) Uani 1 1 d . . . . .
C2 C 0.6047(3) 0.3893(3) 0.22803(18) 0.0355(13) Uani 1 1 d . . . . .
C3 C 0.5840(4) 0.3704(4) 0.26591(18) 0.0442(15) Uani 1 1 d . . . . .
H3 H 0.5398 0.3848 0.2755 0.053 Uiso 1 1 calc R . . . .
C4 C 0.6336(3) 0.3290(4) 0.28793(17) 0.0387(14) Uani 1 1 d . . . . .
C5 C 0.6306(4) 0.2971(5) 0.3284(2) 0.0495(17) Uani 1 1 d . . . . .
C6 C 0.7398(4) 0.2653(3) 0.30498(19) 0.0409(14) Uani 1 1 d . . . . .
C7 C 0.6993(3) 0.3073(3) 0.27375(18) 0.0378(13) Uani 1 1 d . . . . .
C8 C 0.7186(3) 0.3267(3) 0.23626(17) 0.0346(13) Uani 1 1 d . . . . .
H8 H 0.7631 0.3132 0.2266 0.042 Uiso 1 1 calc R . . . .
C9 C 0.6681(3) 0.3672(3) 0.21391(17) 0.0335(12) Uani 1 1 d . . . . .
C10 C 0.6713(3) 0.3948(3) 0.17253(18) 0.0345(13) Uani 1 1 d . . . . .
C11 C 0.7184(4) 0.2229(4) 0.37418(18) 0.0459(16) Uani 1 1 d . . . . .
H11 H 0.7703 0.2100 0.3737 0.055 Uiso 1 1 calc R . . . .
C12 C 0.6761(5) 0.1542(4) 0.3765(2) 0.0573(19) Uani 1 1 d . . . . .
H12A H 0.6812 0.1255 0.3522 0.069 Uiso 1 1 calc R . . . .
H12B H 0.6245 0.1652 0.3779 0.069 Uiso 1 1 calc R . . . .
C13 C 0.7037(6) 0.1112(4) 0.4138(2) 0.068(2) Uani 1 1 d . . . . .
H13A H 0.7545 0.0974 0.4118 0.082 Uiso 1 1 calc R . . . .
H13B H 0.6749 0.0672 0.4157 0.082 Uiso 1 1 calc R . . . .
C14 C 0.6974(6) 0.1578(5) 0.4517(2) 0.071(2) Uani 1 1 d . . . . .
H14A H 0.6461 0.1684 0.4547 0.085 Uiso 1 1 calc R . . . .
H14B H 0.7168 0.1313 0.4757 0.085 Uiso 1 1 calc R . . . .
C15 C 0.7393(5) 0.2282(4) 0.4483(2) 0.063(2) Uani 1 1 d . . . . .
H15A H 0.7341 0.2576 0.4724 0.075 Uiso 1 1 calc R . . . .
H15B H 0.7910 0.2177 0.4469 0.075 Uiso 1 1 calc R . . . .
C16 C 0.7109(4) 0.2691(4) 0.41112(19) 0.0460(15) Uani 1 1 d . . . . .
H16 H 0.6585 0.2778 0.4132 0.055 Uiso 1 1 calc R . . . .
C17 C 0.7084(4) 0.4027(4) 0.4169(2) 0.0508(17) Uani 1 1 d . . . . .
C18 C 0.7597(4) 0.4623(4) 0.40783(18) 0.0409(14) Uani 1 1 d . . . . .
C19 C 0.7497(4) 0.5345(4) 0.41155(19) 0.0429(15) Uani 1 1 d . . . . .
H19 H 0.7078 0.5547 0.4212 0.051 Uiso 1 1 calc R . . . .
C20 C 0.8065(4) 0.5750(3) 0.39993(18) 0.0389(14) Uani 1 1 d . . . . .
C21 C 0.8129(4) 0.6537(3) 0.3973(2) 0.0439(15) Uani 1 1 d . . . . .
C22 C 0.9152(4) 0.6058(3) 0.37573(19) 0.0408(14) Uani 1 1 d . . . . .
C23 C 0.8686(3) 0.5455(3) 0.38664(18) 0.0389(14) Uani 1 1 d . . . . .
C24 C 0.8781(4) 0.4741(4) 0.3843(2) 0.0439(15) Uani 1 1 d . . . . .
H24 H 0.9209 0.4539 0.3758 0.053 Uiso 1 1 calc R . . . .
C25 C 0.8210(3) 0.4317(4) 0.39526(18) 0.0391(14) Uani 1 1 d . . . . .
C26 C 0.8130(4) 0.3527(4) 0.3958(2) 0.0442(15) Uani 1 1 d . . . . .
C27 C 0.9088(3) 0.7387(3) 0.37749(19) 0.0374(13) Uani 1 1 d . . . . .
H27 H 0.9557 0.7321 0.3655 0.045 Uiso 1 1 calc R . . . .
C28 C 0.9239(4) 0.7783(4) 0.4178(2) 0.0452(15) Uani 1 1 d . . . . .
H28A H 0.8780 0.7864 0.4300 0.054 Uiso 1 1 calc R . . . .
H28B H 0.9550 0.7485 0.4364 0.054 Uiso 1 1 calc R . . . .
C29 C 0.9602(4) 0.8487(4) 0.4119(2) 0.0501(17) Uani 1 1 d . . . . .
H29A H 1.0083 0.8399 0.4024 0.060 Uiso 1 1 calc R . . . .
H29B H 0.9671 0.8735 0.4379 0.060 Uiso 1 1 calc R . . . .
C30 C 0.9175(4) 0.8968(4) 0.3819(2) 0.0509(17) Uani 1 1 d . . . . .
H30A H 0.8724 0.9121 0.3930 0.061 Uiso 1 1 calc R . . . .
H30B H 0.9459 0.9398 0.3768 0.061 Uiso 1 1 calc R . . . .
C31 C 0.8998(4) 0.8568(3) 0.3427(2) 0.0418(15) Uani 1 1 d . . . . .
H31A H 0.8687 0.8869 0.3243 0.050 Uiso 1 1 calc R . . . .
H31B H 0.9447 0.8471 0.3300 0.050 Uiso 1 1 calc R . . . .
C32 C 0.8618(4) 0.7871(3) 0.34965(19) 0.0391(14) Uani 1 1 d . . . . .
H32 H 0.8188 0.7993 0.3642 0.047 Uiso 1 1 calc R . . . .
C33 C 0.7592(3) 0.7569(3) 0.30278(19) 0.0359(13) Uani 1 1 d . . . . .
C34 C 0.7287(3) 0.7229(3) 0.26571(19) 0.0369(13) Uani 1 1 d . . . . .
C35 C 0.6556(3) 0.7223(3) 0.25667(19) 0.0392(14) Uani 1 1 d . . . . .
H35 H 0.6252 0.7456 0.2739 0.047 Uiso 1 1 calc R . . . .
C36 C 0.6261(4) 0.6882(3) 0.2228(2) 0.0410(14) Uani 1 1 d . . . . .
H36 H 0.5756 0.6892 0.2163 0.049 Uiso 1 1 calc R . . . .
C37 C 0.6710(3) 0.6522(3) 0.19794(19) 0.0361(13) Uani 1 1 d . . . . .
C38 C 0.6374(3) 0.6131(3) 0.16304(18) 0.0359(13) Uani 1 1 d . . . . .
C39 C 0.7594(3) 0.5702(3) 0.14950(17) 0.0334(12) Uani 1 1 d . . . . .
C40 C 0.7907(3) 0.6151(3) 0.18204(19) 0.0351(13) Uani 1 1 d . . . . .
C41 C 0.8643(3) 0.6185(3) 0.1904(2) 0.0390(14) Uani 1 1 d . . . . .
H41 H 0.8950 0.5961 0.1730 0.047 Uiso 1 1 calc R . . . .
C42 C 0.8939(3) 0.6546(3) 0.22402(19) 0.0367(13) Uani 1 1 d . . . . .
H42 H 0.9446 0.6564 0.2296 0.044 Uiso 1 1 calc R . . . .
C43 C 0.8488(3) 0.6879(3) 0.24948(19) 0.0348(13) Uani 1 1 d . . . . .
C44 C 0.8819(3) 0.7230(3) 0.28652(18) 0.0355(13) Uani 1 1 d . . . . .
C45 C 0.7752(3) 0.6880(3) 0.24065(18) 0.0334(12) Uani 1 1 d . . . . .
C46 C 0.7440(3) 0.6517(3) 0.20646(18) 0.0330(12) Uani 1 1 d . . . . .
C47 C 0.6526(3) 0.5182(3) 0.11163(17) 0.0357(13) Uani 1 1 d . . . . .
H47 H 0.6920 0.4850 0.1054 0.043 Uiso 1 1 calc R . . . .
C48 C 0.6293(4) 0.5554(4) 0.07352(19) 0.0476(16) Uani 1 1 d . . . . .
H48A H 0.6693 0.5849 0.0651 0.057 Uiso 1 1 calc R . . . .
H48B H 0.5885 0.5874 0.0779 0.057 Uiso 1 1 calc R . . . .
C49 C 0.6066(4) 0.5021(4) 0.04061(19) 0.0522(18) Uani 1 1 d . . . . .
H49A H 0.6487 0.4737 0.0341 0.063 Uiso 1 1 calc R . . . .
H49B H 0.5882 0.5279 0.0162 0.063 Uiso 1 1 calc R . . . .
C50 C 0.5474(4) 0.4518(4) 0.05413(19) 0.0483(16) Uani 1 1 d . . . . .
H50A H 0.5030 0.4795 0.0570 0.058 Uiso 1 1 calc R . . . .
H50B H 0.5365 0.4151 0.0334 0.058 Uiso 1 1 calc R . . . .
C51 C 0.5703(4) 0.4159(4) 0.09353(19) 0.0443(15) Uani 1 1 d . . . . .
H51A H 0.6115 0.3840 0.0900 0.053 Uiso 1 1 calc R . . . .
H51B H 0.5302 0.3865 0.1020 0.053 Uiso 1 1 calc R . . . .
C52 C 0.5920(3) 0.4717(3) 0.12642(16) 0.0349(13) Uani 1 1 d . . . . .
H52 H 0.5495 0.5030 0.1295 0.042 Uiso 1 1 calc R . . . .
O1A O -0.0137(2) 0.3763(2) 0.93356(14) 0.0430(10) Uani 1 1 d . . . . .
O2A O 0.0466(2) 0.6928(2) 0.92887(12) 0.0333(8) Uani 1 1 d . . . . .
O3A O 0.2688(2) 0.6521(2) 0.99287(13) 0.0361(9) Uani 1 1 d . . . . .
O4A O 0.2147(2) 0.3382(2) 0.99048(14) 0.0420(10) Uani 1 1 d . . . . .
O5A O 0.1323(2) 0.7641(2) 0.83940(14) 0.0431(10) Uani 1 1 d . . . . .
O6A O 0.2964(2) 0.5966(3) 0.72338(12) 0.0435(10) Uani 1 1 d . . . . .
O7A O 0.4837(2) 0.5694(3) 0.81885(13) 0.0437(10) Uani 1 1 d . . . . .
O8A O 0.3263(2) 0.7573(2) 0.93144(13) 0.0403(10) Uani 1 1 d . . . . .
O9A O 0.2411(2) 0.4360(2) 0.71984(14) 0.0449(10) Uani 1 1 d . . . . .
O10A O 0.0692(2) 0.2689(3) 0.87245(14) 0.0448(10) Uani 1 1 d . . . . .
O11A O 0.2877(2) 0.2164(2) 0.93602(14) 0.0454(11) Uani 1 1 d . . . . .
O12A O 0.4577(2) 0.3960(3) 0.78863(14) 0.0492(11) Uani 1 1 d . . . . .
N1A N 0.0981(3) 0.3375(2) 0.95941(15) 0.0343(11) Uani 1 1 d . . . . .
N2A N 0.1603(2) 0.6918(2) 0.96153(14) 0.0295(10) Uani 1 1 d . . . . .
N3A N 0.2161(2) 0.7616(2) 0.89408(14) 0.0291(10) Uani 1 1 d . . . . .
N4A N 0.3961(3) 0.5678(3) 0.76589(14) 0.0351(11) Uani 1 1 d . . . . .
N5A N 0.3502(2) 0.4212(2) 0.75483(14) 0.0309(10) Uani 1 1 d . . . . .
N6A N 0.1768(3) 0.2487(3) 0.90722(15) 0.0338(10) Uani 1 1 d . . . . .
C1A C 0.0468(3) 0.3885(3) 0.94632(18) 0.0336(12) Uani 1 1 d . . . . .
C2A C 0.0820(3) 0.4601(3) 0.95211(17) 0.0303(11) Uani 1 1 d . . . . .
C3A C 0.0569(3) 0.5267(3) 0.94220(18) 0.0315(12) Uani 1 1 d . . . . .
H3A H 0.0101 0.5346 0.9298 0.038 Uiso 1 1 calc R . . . .
C4A C 0.1052(3) 0.5825(3) 0.95162(18) 0.0330(12) Uani 1 1 d . . . . .
C5A C 0.0969(3) 0.6605(3) 0.94485(16) 0.0307(12) Uani 1 1 d . . . . .
C6A C 0.2102(3) 0.6400(3) 0.97692(17) 0.0313(12) Uani 1 1 d . . . . .
C7A C 0.1737(3) 0.5696(3) 0.97067(18) 0.0345(12) Uani 1 1 d . . . . .
C8A C 0.1997(3) 0.5025(3) 0.98107(18) 0.0310(12) Uani 1 1 d . . . . .
H8A H 0.2459 0.4944 0.9942 0.037 Uiso 1 1 calc R . . . .
C9A C 0.1513(3) 0.4483(3) 0.97032(17) 0.0325(12) Uani 1 1 d . . . . .
C10A C 0.1615(3) 0.3691(3) 0.97542(17) 0.0307(12) Uani 1 1 d . . . . .
C11A C 0.1774(3) 0.7677(3) 0.96360(16) 0.0290(11) Uani 1 1 d . . . . .
H11A H 0.2272 0.7736 0.9765 0.035 Uiso 1 1 calc R . . . .
C12A C 0.1256(3) 0.8080(3) 0.98823(17) 0.0313(12) Uani 1 1 d . . . . .
H12C H 0.0766 0.8060 0.9747 0.038 Uiso 1 1 calc R . . . .
H12D H 0.1245 0.7853 1.0148 0.038 Uiso 1 1 calc R . . . .
C13A C 0.1492(3) 0.8848(3) 0.99328(18) 0.0353(13) Uani 1 1 d . . . . .
H13C H 0.1969 0.8866 1.0085 0.042 Uiso 1 1 calc R . . . .
H13D H 0.1146 0.9107 1.0088 0.042 Uiso 1 1 calc R . . . .
C14A C 0.1536(3) 0.9212(3) 0.95296(17) 0.0316(12) Uani 1 1 d . . . . .
H14C H 0.1047 0.9261 0.9395 0.038 Uiso 1 1 calc R . . . .
H14D H 0.1738 0.9696 0.9572 0.038 Uiso 1 1 calc R . . . .
C15A C 0.2001(3) 0.8796(3) 0.92628(19) 0.0345(13) Uani 1 1 d . . . . .
H15C H 0.2505 0.8801 0.9380 0.041 Uiso 1 1 calc R . . . .
H15D H 0.1986 0.9025 0.8997 0.041 Uiso 1 1 calc R . . . .
C16A C 0.1739(3) 0.8019(3) 0.92156(16) 0.0288(11) Uani 1 1 d . . . . .
H16A H 0.1226 0.8024 0.9104 0.035 Uiso 1 1 calc R . . . .
C17A C 0.1903(3) 0.7460(3) 0.85532(18) 0.0365(13) Uani 1 1 d . . . . .
C18A C 0.2485(3) 0.7052(3) 0.83729(17) 0.0349(13) Uani 1 1 d . . . . .
C19A C 0.2494(3) 0.6755(3) 0.79951(18) 0.0329(12) Uani 1 1 d . . . . .
H19A H 0.2099 0.6797 0.7799 0.039 Uiso 1 1 calc R . . . .
C20A C 0.3116(3) 0.6396(3) 0.79220(19) 0.0361(13) Uani 1 1 d . . . . .
C21A C 0.3302(3) 0.6006(3) 0.75536(18) 0.0363(13) Uani 1 1 d . . . . .
C22A C 0.4256(3) 0.5868(3) 0.80390(18) 0.0368(13) Uani 1 1 d . . . . .
C23A C 0.3708(3) 0.6348(3) 0.82124(19) 0.0386(14) Uani 1 1 d . . . . .
C24A C 0.3700(3) 0.6677(3) 0.85799(19) 0.0381(13) Uani 1 1 d . . . . .
H24A H 0.4104 0.6660 0.8771 0.046 Uiso 1 1 calc R . . . .
C25A C 0.3088(3) 0.7026(3) 0.86549(19) 0.0376(13) Uani 1 1 d . . . . .
C26A C 0.2883(3) 0.7429(3) 0.90188(19) 0.0349(13) Uani 1 1 d . . . . .
C27A C 0.4337(3) 0.5205(3) 0.73987(17) 0.0357(13) Uani 1 1 d . . . . .
H27A H 0.4757 0.4995 0.7561 0.043 Uiso 1 1 calc R . . . .
C28A C 0.4622(4) 0.5601(4) 0.7046(2) 0.0449(15) Uani 1 1 d . . . . .
H28C H 0.4214 0.5804 0.6877 0.054 Uiso 1 1 calc R . . . .
H28D H 0.4932 0.6000 0.7149 0.054 Uiso 1 1 calc R . . . .
C29A C 0.5047(4) 0.5118(5) 0.6798(2) 0.0524(18) Uani 1 1 d . . . . .
H29C H 0.5470 0.4932 0.6963 0.063 Uiso 1 1 calc R . . . .
H29D H 0.5221 0.5388 0.6572 0.063 Uiso 1 1 calc R . . . .
C30A C 0.4575(4) 0.4502(4) 0.6640(2) 0.0548(19) Uani 1 1 d . . . . .
H30C H 0.4864 0.4175 0.6485 0.066 Uiso 1 1 calc R . . . .
H30D H 0.4177 0.4689 0.6457 0.066 Uiso 1 1 calc R . . . .
C31A C 0.4262(4) 0.4086(4) 0.6982(2) 0.0441(15) Uani 1 1 d . . . . .
H31C H 0.3932 0.3711 0.6870 0.053 Uiso 1 1 calc R . . . .
H31D H 0.4655 0.3854 0.7150 0.053 Uiso 1 1 calc R . . . .
C32A C 0.3860(3) 0.4592(3) 0.72338(18) 0.0352(13) Uani 1 1 d . . . . .
H32A H 0.3470 0.4809 0.7051 0.042 Uiso 1 1 calc R . . . .
C33A C 0.2757(3) 0.4133(3) 0.74991(19) 0.0372(13) Uani 1 1 d . . . . .
C34A C 0.2390(3) 0.3766(3) 0.78220(19) 0.0379(13) Uani 1 1 d . . . . .
C35A C 0.1663(4) 0.3701(4) 0.7786(2) 0.0452(15) Uani 1 1 d . . . . .
H35A H 0.1390 0.3879 0.7556 0.054 Uiso 1 1 calc R . . . .
C36A C 0.1316(4) 0.3364(3) 0.8095(2) 0.0422(14) Uani 1 1 d . . . . .
H36A H 0.0806 0.3335 0.8081 0.051 Uiso 1 1 calc R . . . .
C37A C 0.1732(3) 0.3076(3) 0.84207(19) 0.0365(13) Uani 1 1 d . . . . .
C38A C 0.1334(3) 0.2743(3) 0.87435(18) 0.0327(12) Uani 1 1 d . . . . .
C39A C 0.2531(3) 0.2462(3) 0.90897(19) 0.0375(13) Uani 1 1 d . . . . .
C40A C 0.2884(3) 0.2812(3) 0.8765(2) 0.0379(14) Uani 1 1 d . . . . .
C41A C 0.3621(4) 0.2844(3) 0.8784(2) 0.0418(14) Uani 1 1 d . . . . .
H41A H 0.3896 0.2619 0.9000 0.050 Uiso 1 1 calc R . . . .
C42A C 0.3973(4) 0.3201(3) 0.8491(2) 0.0413(14) Uani 1 1 d . . . . .
H42A H 0.4483 0.3232 0.8507 0.050 Uiso 1 1 calc R . . . .
C43A C 0.3552(4) 0.3513(3) 0.81730(19) 0.0399(14) Uani 1 1 d . . . . .
C44A C 0.3927(3) 0.3894(3) 0.78640(18) 0.0384(14) Uani 1 1 d . . . . .
C45A C 0.2821(4) 0.3471(3) 0.81380(19) 0.0389(14) Uani 1 1 d . . . . .
C46A C 0.2465(3) 0.3126(3) 0.8454(2) 0.0385(14) Uani 1 1 d . . . . .
C47A C 0.1446(3) 0.2167(3) 0.94185(18) 0.0320(12) Uani 1 1 d . . . . .
H47A H 0.1834 0.2134 0.9641 0.038 Uiso 1 1 calc R . . . .
C48A C 0.1171(4) 0.1415(3) 0.9332(2) 0.0389(14) Uani 1 1 d . . . . .
H48C H 0.1547 0.1128 0.9217 0.047 Uiso 1 1 calc R . . . .
H48D H 0.0744 0.1430 0.9137 0.047 Uiso 1 1 calc R . . . .
C49A C 0.0972(3) 0.1079(3) 0.9725(2) 0.0393(14) Uani 1 1 d . . . . .
H49C H 0.0779 0.0595 0.9671 0.047 Uiso 1 1 calc R . . . .
H49D H 0.1409 0.1037 0.9911 0.047 Uiso 1 1 calc R . . . .
C50A C 0.0413(4) 0.1524(3) 0.9919(2) 0.0444(16) Uani 1 1 d . . . . .
H50C H 0.0326 0.1317 1.0182 0.053 Uiso 1 1 calc R . . . .
H50D H -0.0045 0.1515 0.9748 0.053 Uiso 1 1 calc R . . . .
C51A C 0.0671(4) 0.2297(3) 0.9975(2) 0.0408(14) Uani 1 1 d . . . . .
H51C H 0.0294 0.2585 1.0090 0.049 Uiso 1 1 calc R . . . .
H51D H 0.1109 0.2312 1.0162 0.049 Uiso 1 1 calc R . . . .
C52A C 0.0831(3) 0.2601(3) 0.95723(18) 0.0340(12) Uani 1 1 d . . . . .
H52A H 0.0396 0.2529 0.9383 0.041 Uiso 1 1 calc R . . . .
O1B O 0.2769(3) 0.9003(2) 0.34423(13) 0.0485(11) Uani 1 1 d . . . . .
O2B O 0.2654(3) 1.0385(2) 0.18309(14) 0.0491(11) Uani 1 1 d . . . . .
O3B O 0.4222(2) 0.8728(3) 0.14132(13) 0.0445(10) Uani 1 1 d . . . . .
O4B O 0.4506(3) 0.7476(3) 0.30688(14) 0.0516(12) Uani 1 1 d . . . . .
O5B O 0.1374(3) 0.9321(2) 0.13105(16) 0.0518(12) Uani 1 1 d . . . . .
O6B O 0.0347(2) 0.6287(2) 0.13825(16) 0.0487(11) Uani 1 1 d . . . . .
O7B O 0.2247(3) 0.5570(2) 0.07045(14) 0.0472(11) Uani 1 1 d . . . . .
O8B O 0.3197(3) 0.8585(2) 0.05760(13) 0.0447(10) Uani 1 1 d . . . . .
O9B O 0.0221(2) 0.5375(3) 0.21293(16) 0.0473(11) Uani 1 1 d . . . . .
O10B O 0.2231(2) 0.7136(2) 0.36992(14) 0.0456(11) Uani 1 1 d . . . . .
O11B O 0.4227(2) 0.5968(2) 0.33658(14) 0.0441(10) Uani 1 1 d . . . . .
O12B O 0.2309(2) 0.4666(2) 0.16314(13) 0.0404(10) Uani 1 1 d . . . . .
N1B N 0.3634(3) 0.8145(3) 0.33507(14) 0.0358(11) Uani 1 1 d . . . . .
N2B N 0.3424(3) 0.9640(3) 0.15227(14) 0.0355(11) Uani 1 1 d . . . . .
N3B N 0.2348(3) 0.9142(3) 0.09302(15) 0.0373(11) Uani 1 1 d . . . . .
N4B N 0.1258(3) 0.5742(3) 0.10663(16) 0.0369(11) Uani 1 1 d . . . . .
N5B N 0.1264(3) 0.5076(2) 0.18518(16) 0.0364(11) Uani 1 1 d . . . . .
N6B N 0.3264(3) 0.6664(3) 0.34913(16) 0.0371(11) Uani 1 1 d . . . . .
C1B C 0.3194(3) 0.8709(3) 0.32322(18) 0.0366(13) Uani 1 1 d . . . . .
C2B C 0.3326(3) 0.8879(3) 0.28180(18) 0.0369(13) Uani 1 1 d . . . . .
C3B C 0.3025(4) 0.9413(3) 0.25636(19) 0.0402(14) Uani 1 1 d . . . . .
H3B H 0.2687 0.9749 0.2646 0.048 Uiso 1 1 calc R . . . .
C4B C 0.3260(3) 0.9408(3) 0.21860(18) 0.0362(13) Uani 1 1 d . . . . .
C5B C 0.3051(4) 0.9879(3) 0.18372(19) 0.0391(14) Uani 1 1 d . . . . .
C6B C 0.3852(3) 0.9047(3) 0.16355(18) 0.0362(13) Uani 1 1 d . . . . .
C7B C 0.3756(3) 0.8909(3) 0.20623(18) 0.0332(12) Uani 1 1 d . . . . .
C8B C 0.4059(3) 0.8399(3) 0.23203(18) 0.0369(13) Uani 1 1 d . . . . .
H8B H 0.4404 0.8067 0.2240 0.044 Uiso 1 1 calc R . . . .
C9B C 0.3834(3) 0.8401(3) 0.26950(18) 0.0346(13) Uani 1 1 d . . . . .
C10B C 0.4060(4) 0.7942(3) 0.30538(18) 0.0384(14) Uani 1 1 d . . . . .
C11B C 0.3366(3) 0.9939(3) 0.11135(17) 0.0380(13) Uani 1 1 d . . . . .
H11B H 0.3681 0.9646 0.0950 0.046 Uiso 1 1 calc R . . . .
C12B C 0.3643(4) 1.0701(3) 0.11112(18) 0.0424(15) Uani 1 1 d . . . . .
H12E H 0.4147 1.0716 0.1228 0.051 Uiso 1 1 calc R . . . .
H12F H 0.3350 1.1005 0.1276 0.051 Uiso 1 1 calc R . . . .
C13B C 0.3602(4) 1.0984(4) 0.06788(19) 0.0466(16) Uani 1 1 d . . . . .
H13E H 0.3764 1.1486 0.0680 0.056 Uiso 1 1 calc R . . . .
H13F H 0.3926 1.0703 0.0521 0.056 Uiso 1 1 calc R . . . .
C14B C 0.2844(4) 1.0935(4) 0.0488(2) 0.0487(16) Uani 1 1 d . . . . .
H14E H 0.2833 1.1103 0.0208 0.058 Uiso 1 1 calc R . . . .
H14F H 0.2529 1.1252 0.0633 0.058 Uiso 1 1 calc R . . . .
C15B C 0.2556(4) 1.0180(3) 0.04945(19) 0.0461(16) Uani 1 1 d . . . . .
H15E H 0.2833 0.9875 0.0323 0.055 Uiso 1 1 calc R . . . .
H15F H 0.2047 1.0176 0.0384 0.055 Uiso 1 1 calc R . . . .
C16B C 0.2608(4) 0.9877(3) 0.0923(2) 0.0435(15) Uani 1 1 d . . . . .
H16B H 0.2291 1.0172 0.1084 0.052 Uiso 1 1 calc R . . . .
C17B C 0.1747(3) 0.8929(3) 0.1122(2) 0.0418(14) Uani 1 1 d . . . . .
C18B C 0.1663(3) 0.8146(3) 0.10661(18) 0.0333(12) Uani 1 1 d . . . . .
C19B C 0.1157(3) 0.7690(3) 0.11879(19) 0.0373(13) Uani 1 1 d . . . . .
H19B H 0.0757 0.7843 0.1324 0.045 Uiso 1 1 calc R . . . .
C20B C 0.1280(3) 0.6971(3) 0.10946(19) 0.0394(14) Uani 1 1 d . . . . .
C21B C 0.0874(3) 0.6317(3) 0.1203(2) 0.0382(14) Uani 1 1 d . . . . .
C22B C 0.1836(3) 0.5960(3) 0.08676(18) 0.0385(14) Uani 1 1 d . . . . .
C23B C 0.1854(3) 0.6754(3) 0.08915(19) 0.0374(13) Uani 1 1 d . . . . .
C24B C 0.2368(3) 0.7222(3) 0.07574(19) 0.0377(13) Uani 1 1 d . . . . .
H24B H 0.2761 0.7071 0.0615 0.045 Uiso 1 1 calc R . . . .
C25B C 0.2248(3) 0.7922(3) 0.08532(18) 0.0340(12) Uani 1 1 d . . . . .
C26B C 0.2684(4) 0.8561(3) 0.07639(18) 0.0374(13) Uani 1 1 d . . . . .
C27B C 0.1090(3) 0.4987(3) 0.1102(2) 0.0423(15) Uani 1 1 d . . . . .
H27B H 0.1545 0.4720 0.1070 0.051 Uiso 1 1 calc R . . . .
C28B C 0.0542(4) 0.4736(4) 0.0767(2) 0.0495(16) Uani 1 1 d . . . . .
H28E H 0.0702 0.4876 0.0504 0.059 Uiso 1 1 calc R . . . .
H28F H 0.0070 0.4961 0.0798 0.059 Uiso 1 1 calc R . . . .
C29B C 0.0471(4) 0.3924(4) 0.0788(3) 0.060(2) Uani 1 1 d . . . . .
H29E H 0.0111 0.3761 0.0575 0.072 Uiso 1 1 calc R . . . .
H29F H 0.0937 0.3702 0.0741 0.072 Uiso 1 1 calc R . . . .
C30B C 0.0244(4) 0.3681(4) 0.1192(3) 0.059(2) Uani 1 1 d . . . . .
H30E H 0.0229 0.3155 0.1199 0.071 Uiso 1 1 calc R . . . .
H30F H -0.0245 0.3862 0.1228 0.071 Uiso 1 1 calc R . . . .
C31B C 0.0769(4) 0.3954(3) 0.1531(3) 0.0501(17) Uani 1 1 d . . . . .
H31E H 0.1245 0.3730 0.1513 0.060 Uiso 1 1 calc R . . . .
H31F H 0.0593 0.3823 0.1792 0.060 Uiso 1 1 calc R . . . .
C32B C 0.0842(3) 0.4774(3) 0.1504(2) 0.0411(14) Uani 1 1 d . . . . .
H32B H 0.0345 0.4969 0.1511 0.049 Uiso 1 1 calc R . . . .
C33B C 0.0873(3) 0.5389(3) 0.2159(2) 0.0377(14) Uani 1 1 d . . . . .
C34B C 0.1313(3) 0.5706(3) 0.25024(19) 0.0336(12) Uani 1 1 d . . . . .
C35B C 0.0954(3) 0.6060(3) 0.2794(2) 0.0389(14) Uani 1 1 d . . . . .
H35B H 0.0444 0.6071 0.2777 0.047 Uiso 1 1 calc R . . . .
C36B C 0.1356(3) 0.6399(3) 0.31115(19) 0.0371(13) Uani 1 1 d . . . . .
H36B H 0.1116 0.6660 0.3303 0.045 Uiso 1 1 calc R . . . .
C37B C 0.2093(3) 0.6356(3) 0.31472(19) 0.0356(13) Uani 1 1 d . . . . .
C38B C 0.2520(3) 0.6746(3) 0.34662(18) 0.0357(13) Uani 1 1 d . . . . .
C39B C 0.3610(3) 0.6163(3) 0.32682(18) 0.0347(13) Uani 1 1 d . . . . .
C40B C 0.3203(3) 0.5872(3) 0.2907(2) 0.0358(13) Uani 1 1 d . . . . .
C41B C 0.3545(4) 0.5502(3) 0.2623(2) 0.0419(14) Uani 1 1 d . . . . .
H41B H 0.4051 0.5444 0.2655 0.050 Uiso 1 1 calc R . . . .
C42B C 0.3165(3) 0.5216(3) 0.2293(2) 0.0394(14) Uani 1 1 d . . . . .
H42B H 0.3411 0.4966 0.2099 0.047 Uiso 1 1 calc R . . . .
C43B C 0.2432(3) 0.5291(3) 0.22408(19) 0.0359(13) Uani 1 1 d . . . . .
C44B C 0.2011(3) 0.4991(3) 0.18922(19) 0.0323(12) Uani 1 1 d . . . . .
C45B C 0.2051(3) 0.5654(3) 0.25282(18) 0.0320(12) Uani 1 1 d . . . . .
C46B C 0.2455(3) 0.5963(3) 0.28665(19) 0.0363(13) Uani 1 1 d . . . . .
C47B C 0.3729(3) 0.7058(3) 0.37969(17) 0.0383(13) Uani 1 1 d . . . . .
H47B H 0.4239 0.6958 0.3744 0.046 Uiso 1 1 calc R . . . .
C48B C 0.3632(4) 0.6811(4) 0.42242(19) 0.0467(16) Uani 1 1 d . . . . .
H48E H 0.3141 0.6928 0.4295 0.056 Uiso 1 1 calc R . . . .
H48F H 0.3695 0.6289 0.4243 0.056 Uiso 1 1 calc R . . . .
C49B C 0.4184(5) 0.7179(5) 0.4513(2) 0.062(2) Uani 1 1 d . . . . .
H49E H 0.4673 0.7026 0.4455 0.074 Uiso 1 1 calc R . . . .
H49F H 0.4108 0.7033 0.4790 0.074 Uiso 1 1 calc R . . . .
C50B C 0.4133(5) 0.7993(4) 0.4481(2) 0.059(2) Uani 1 1 d . . . . .
H50E H 0.4525 0.8212 0.4656 0.071 Uiso 1 1 calc R . . . .
H50F H 0.3670 0.8154 0.4574 0.071 Uiso 1 1 calc R . . . .
C51B C 0.4187(4) 0.8236(4) 0.4047(2) 0.0450(15) Uani 1 1 d . . . . .
H51E H 0.4119 0.8758 0.4029 0.054 Uiso 1 1 calc R . . . .
H51F H 0.4671 0.8123 0.3965 0.054 Uiso 1 1 calc R . . . .
C52B C 0.3622(4) 0.7869(3) 0.37682(17) 0.0380(14) Uani 1 1 d . . . . .
H52B H 0.3141 0.7982 0.3863 0.046 Uiso 1 1 calc R . . . .
O1C O 0.6669(3) 0.5125(3) 0.57271(15) 0.0544(12) Uani 1 1 d . . . . .
O2C O 0.5815(3) 0.6981(3) 0.70710(15) 0.0529(12) Uani 1 1 d . . . . .
O3C O 0.8020(3) 0.6643(3) 0.77416(14) 0.0483(11) Uani 1 1 d . . . . .
O4C O 0.8896(2) 0.4778(3) 0.63721(14) 0.0479(11) Uani 1 1 d . . . . .
O5C O 0.5775(3) 0.8871(3) 0.70401(15) 0.0514(12) Uani 1 1 d . . . . .
O6C O 0.7394(3) 1.0303(3) 0.57793(18) 0.0619(14) Uani 1 1 d . . . . .
O7C O 0.9520(3) 0.9549(2) 0.64226(15) 0.0486(11) Uani 1 1 d . . . . .
O8C O 0.7901(3) 0.8312(3) 0.77491(14) 0.0499(11) Uani 1 1 d . . . . .
O9C O 0.7629(4) 0.9148(5) 0.4974(2) 0.093(2) Uani 1 1 d . . . . .
O10C O 0.7642(3) 0.5502(4) 0.50044(15) 0.0618(14) Uani 1 1 d . . . . .
O11C O 0.9815(3) 0.5522(3) 0.57424(15) 0.0557(13) Uani 1 1 d . . . . .
O12C O 0.9917(3) 0.9163(3) 0.55510(16) 0.0601(14) Uani 1 1 d . . . . .
N1C N 0.7851(3) 0.4899(3) 0.59562(15) 0.0359(11) Uani 1 1 d . . . . .
N2C N 0.6859(3) 0.6930(3) 0.74812(15) 0.0383(11) Uani 1 1 d . . . . .
N3C N 0.6741(3) 0.8451(3) 0.74467(16) 0.0380(11) Uani 1 1 d . . . . .
N4C N 0.8547(3) 1.0012(3) 0.60236(16) 0.0386(12) Uani 1 1 d . . . . .
N5C N 0.8732(3) 0.9190(3) 0.53065(17) 0.0462(13) Uani 1 1 d . . . . .
N6C N 0.8716(3) 0.5462(3) 0.53809(15) 0.0370(11) Uani 1 1 d . . . . .
C1C C 0.7174(3) 0.5199(3) 0.59713(19) 0.0384(14) Uani 1 1 d . . . . .
C2C C 0.7198(3) 0.5622(3) 0.6358(2) 0.0412(15) Uani 1 1 d . . . . .
C3C C 0.6674(4) 0.6034(4) 0.6507(2) 0.0434(15) Uani 1 1 d . . . . .
H3C H 0.6218 0.6114 0.6367 0.052 Uiso 1 1 calc R . . . .
C4C C 0.6868(4) 0.6321(3) 0.68778(19) 0.0430(15) Uani 1 1 d . . . . .
C5C C 0.6426(4) 0.6786(4) 0.7137(2) 0.0441(15) Uani 1 1 d . . . . .
C6C C 0.7541(3) 0.6609(3) 0.7479(2) 0.0393(14) Uani 1 1 d . . . . .
C7C C 0.7541(4) 0.6212(3) 0.7084(2) 0.0450(16) Uani 1 1 d . . . . .
C8C C 0.8077(4) 0.5788(3) 0.6932(2) 0.0447(15) Uani 1 1 d . . . . .
H8C H 0.8532 0.5707 0.7073 0.054 Uiso 1 1 calc R . . . .
C9C C 0.7884(3) 0.5497(3) 0.65596(19) 0.0388(14) Uani 1 1 d . . . . .
C10C C 0.8309(3) 0.5021(3) 0.63070(19) 0.0388(14) Uani 1 1 d . . . . .
C11C C 0.6630(4) 0.7319(3) 0.78269(19) 0.0402(14) Uani 1 1 d . . . . .
H11C H 0.7065 0.7396 0.8016 0.048 Uiso 1 1 calc R . . . .
C12C C 0.6086(4) 0.6897(3) 0.8050(2) 0.0433(15) Uani 1 1 d . . . . .
H12G H 0.5640 0.6830 0.7874 0.052 Uiso 1 1 calc R . . . .
H12H H 0.6286 0.6422 0.8121 0.052 Uiso 1 1 calc R . . . .
C13C C 0.5910(4) 0.7280(4) 0.8428(2) 0.0461(15) Uani 1 1 d . . . . .
H13G H 0.6343 0.7294 0.8618 0.055 Uiso 1 1 calc R . . . .
H13H H 0.5532 0.7013 0.8555 0.055 Uiso 1 1 calc R . . . .
C14C C 0.5651(4) 0.8034(4) 0.8339(2) 0.0453(15) Uani 1 1 d . . . . .
H14G H 0.5591 0.8283 0.8594 0.054 Uiso 1 1 calc R . . . .
H14H H 0.5176 0.8016 0.8185 0.054 Uiso 1 1 calc R . . . .
C15C C 0.6177(4) 0.8452(3) 0.8100(2) 0.0427(15) Uani 1 1 d . . . . .
H15G H 0.5975 0.8927 0.8030 0.051 Uiso 1 1 calc R . . . .
H15H H 0.6637 0.8520 0.8264 0.051 Uiso 1 1 calc R . . . .
C16C C 0.6308(4) 0.8047(3) 0.77240(19) 0.0406(14) Uani 1 1 d . . . . .
H16C H 0.5827 0.7961 0.7579 0.049 Uiso 1 1 calc R . . . .
C17C C 0.6408(4) 0.8804(3) 0.71183(19) 0.0389(14) Uani 1 1 d . . . . .
C18C C 0.7017(4) 0.9100(3) 0.6891(2) 0.0466(16) Uani 1 1 d . . . . .
C19C C 0.6985(4) 0.9483(4) 0.6543(2) 0.0450(15) Uani 1 1 d . . . . .
H19C H 0.6543 0.9624 0.6405 0.054 Uiso 1 1 calc R . . . .
C20C C 0.7641(4) 0.9647(3) 0.6408(2) 0.0439(15) Uani 1 1 d . . . . .
C21C C 0.7817(4) 1.0024(3) 0.6035(2) 0.0460(16) Uani 1 1 d . . . . .
C22C C 0.8893(4) 0.9656(3) 0.6362(2) 0.0386(14) Uani 1 1 d . . . . .
C23C C 0.8302(4) 0.9442(3) 0.6615(2) 0.0428(15) Uani 1 1 d . . . . .
C24C C 0.8328(4) 0.9087(4) 0.6973(2) 0.0465(16) Uani 1 1 d . . . . .
H24C H 0.8772 0.8970 0.7118 0.056 Uiso 1 1 calc R . . . .
C25C C 0.7674(3) 0.8908(3) 0.7113(2) 0.0402(14) Uani 1 1 d . . . . .
C26C C 0.7487(4) 0.8525(3) 0.7479(2) 0.0398(14) Uani 1 1 d . . . . .
C27C C 0.8944(4) 1.0311(3) 0.5703(2) 0.0446(16) Uani 1 1 d . . . . .
H27C H 0.9464 1.0199 0.5766 0.054 Uiso 1 1 calc R . . . .
C28C C 0.8864(4) 1.1132(4) 0.5687(3) 0.0566(19) Uani 1 1 d . . . . .
H28G H 0.8350 1.1263 0.5644 0.068 Uiso 1 1 calc R . . . .
H28H H 0.9060 1.1343 0.5944 0.068 Uiso 1 1 calc R . . . .
C29C C 0.9279(5) 1.1421(5) 0.5341(4) 0.078(3) Uani 1 1 d . . . . .
H29G H 0.9212 1.1943 0.5321 0.093 Uiso 1 1 calc R . . . .
H29H H 0.9799 1.1326 0.5399 0.093 Uiso 1 1 calc R . . . .
C30C C 0.9020(5) 1.1076(5) 0.4942(3) 0.075(3) Uani 1 1 d . . . . .
H30G H 0.8506 1.1191 0.4877 0.090 Uiso 1 1 calc R . . . .
H30H H 0.9296 1.1271 0.4728 0.090 Uiso 1 1 calc R . . . .
C31C C 0.9114(5) 1.0276(5) 0.4962(3) 0.067(2) Uani 1 1 d . . . . .
H31G H 0.9631 1.0157 0.5006 0.080 Uiso 1 1 calc R . . . .
H31H H 0.8925 1.0060 0.4705 0.080 Uiso 1 1 calc R . . . .
C32C C 0.8711(4) 0.9975(4) 0.5304(2) 0.0529(18) Uani 1 1 d . . . . .
H32C H 0.8195 1.0109 0.5243 0.063 Uiso 1 1 calc R . . . .
C33C C 0.8147(4) 0.8810(5) 0.5132(2) 0.058(2) Uani 1 1 d . . . . .
C34C C 0.8180(4) 0.8038(5) 0.5137(2) 0.0563(19) Uani 1 1 d . . . . .
C35C C 0.7575(5) 0.7699(6) 0.4949(3) 0.068(2) Uani 1 1 d . . . . .
H35C H 0.7187 0.7963 0.4822 0.082 Uiso 1 1 calc R . . . .
C36C C 0.7566(5) 0.6963(6) 0.4956(3) 0.066(2) Uani 1 1 d . . . . .
H36C H 0.7175 0.6704 0.4828 0.079 Uiso 1 1 calc R . . . .
C37C C 0.8174(4) 0.6596(4) 0.5164(2) 0.0525(18) Uani 1 1 d . . . . .
C38C C 0.8147(3) 0.5828(4) 0.51682(17) 0.0387(14) Uani 1 1 d . . . . .
C39C C 0.9305(3) 0.5843(4) 0.55623(19) 0.0408(14) Uani 1 1 d . . . . .
C40C C 0.9279(4) 0.6611(4) 0.5530(2) 0.0521(18) Uani 1 1 d . . . . .
C41C C 0.9884(4) 0.6975(5) 0.5729(2) 0.0569(18) Uani 1 1 d . . . . .
H41C H 1.0264 0.6722 0.5871 0.068 Uiso 1 1 calc R . . . .
C42C C 0.9891(4) 0.7724(4) 0.5705(3) 0.0583(19) Uani 1 1 d . . . . .
H42C H 1.0276 0.7989 0.5834 0.070 Uiso 1 1 calc R . . . .
C43C C 0.9325(4) 0.8070(4) 0.5488(2) 0.0529(18) Uani 1 1 d . . . . .
C44C C 0.9362(4) 0.8837(4) 0.54511(19) 0.0445(16) Uani 1 1 d . . . . .
C45C C 0.8737(4) 0.7720(5) 0.5318(2) 0.0575(19) Uani 1 1 d . . . . .
C46C C 0.8728(4) 0.6953(5) 0.5332(2) 0.0544(18) Uani 1 1 d . . . . .
C47C C 0.8686(3) 0.4696(4) 0.54306(19) 0.0407(14) Uani 1 1 d . . . . .
H47C H 0.9111 0.4558 0.5615 0.049 Uiso 1 1 calc R . . . .
C48C C 0.8739(4) 0.4273(4) 0.5037(2) 0.0489(16) Uani 1 1 d . . . . .
H48G H 0.8314 0.4377 0.4850 0.059 Uiso 1 1 calc R . . . .
H48H H 0.9173 0.4423 0.4909 0.059 Uiso 1 1 calc R . . . .
C49C C 0.8776(4) 0.3479(4) 0.5124(2) 0.0512(18) Uani 1 1 d . . . . .
H49G H 0.9238 0.3371 0.5278 0.061 Uiso 1 1 calc R . . . .
H49H H 0.8765 0.3217 0.4868 0.061 Uiso 1 1 calc R . . . .
C50C C 0.8152(4) 0.3214(4) 0.5363(3) 0.0552(19) Uani 1 1 d . . . . .
H50G H 0.7691 0.3257 0.5197 0.066 Uiso 1 1 calc R . . . .
H50H H 0.8225 0.2706 0.5434 0.066 Uiso 1 1 calc R . . . .
C51C C 0.8126(4) 0.3655(3) 0.5740(2) 0.0469(16) Uani 1 1 d . . . . .
H51G H 0.8580 0.3599 0.5910 0.056 Uiso 1 1 calc R . . . .
H51H H 0.7726 0.3490 0.5893 0.056 Uiso 1 1 calc R . . . .
C52C C 0.8014(3) 0.4440(3) 0.56227(18) 0.0389(14) Uani 1 1 d . . . . .
H52C H 0.7599 0.4466 0.5415 0.047 Uiso 1 1 calc R . . . .
O1S O 0.7440(3) 0.5992(3) 0.32029(14) 0.0507(11) Uani 1 1 d . . . . .
N1S N 0.6222(3) 0.5902(4) 0.3156(2) 0.0644(18) Uani 1 1 d . . . . .
C1S C 0.6886(4) 0.5753(5) 0.3062(3) 0.064(2) Uani 1 1 d . . . . .
H1S H 0.6922 0.5412 0.2855 0.076 Uiso 1 1 calc R . . . .
C2S C 0.6104(4) 0.6389(4) 0.3495(3) 0.0587(19) Uani 1 1 d . . . . .
H2SA H 0.5946 0.6112 0.3719 0.088 Uiso 1 1 calc GR . . . .
H2SB H 0.5734 0.6739 0.3409 0.088 Uiso 1 1 calc GR . . . .
H2SC H 0.6553 0.6635 0.3579 0.088 Uiso 1 1 calc GR . . . .
C3S C 0.5585(5) 0.5621(6) 0.2915(3) 0.081(3) Uani 1 1 d . . . . .
H3SA H 0.5734 0.5417 0.2666 0.121 Uiso 1 1 calc GR . . . .
H3SB H 0.5243 0.6009 0.2852 0.121 Uiso 1 1 calc GR . . . .
H3SC H 0.5355 0.5253 0.3067 0.121 Uiso 1 1 calc GR . . . .
O2S O 0.2437(4) 0.6559(4) 0.1717(2) 0.0785(18) Uani 1 1 d . . . . .
N2S N 0.3644(4) 0.6458(4) 0.1752(3) 0.073(2) Uani 1 1 d . . . . .
C4S C 0.3704(7) 0.6030(9) 0.1401(3) 0.110(4) Uani 1 1 d . . . . .
H4SA H 0.3238 0.5809 0.1322 0.165 Uiso 1 1 calc GR . . . .
H4SB H 0.4066 0.5659 0.1459 0.165 Uiso 1 1 calc GR . . . .
H4SC H 0.3848 0.6331 0.1183 0.165 Uiso 1 1 calc GR . . . .
C5S C 0.3011(5) 0.6706(6) 0.1874(3) 0.075(3) Uani 1 1 d . . . . .
H5S H 0.3031 0.7015 0.2098 0.089 Uiso 1 1 calc R . . . .
C6S C 0.4331(5) 0.6630(7) 0.1974(3) 0.082(3) Uani 1 1 d . . . . .
H6SA H 0.4643 0.6210 0.1984 0.124 Uiso 1 1 calc GR . . . .
H6SB H 0.4246 0.6775 0.2247 0.124 Uiso 1 1 calc GR . . . .
H6SC H 0.4564 0.7020 0.1840 0.124 Uiso 1 1 calc GR . . . .
O3SA O 0.2858(5) 0.4350(6) 0.9124(3) 0.074(4) Uani 0.609(16) 1 d . U P A 1
O3SB O 0.3560(6) 0.4937(7) 0.8611(4) 0.048(4) Uani 0.391(16) 1 d . U P A 2
N3S N 0.4114(4) 0.4443(4) 0.9222(2) 0.0660(18) Uani 1 1 d . . . . .
C7S C 0.4780(6) 0.4201(8) 0.9434(4) 0.102(4) Uani 1 1 d . . . . .
H7SA H 0.5077 0.3963 0.9246 0.153 Uiso 1 1 calc GR . . . .
H7SB H 0.4671 0.3868 0.9645 0.153 Uiso 1 1 calc GR . . . .
H7SC H 0.5042 0.4611 0.9553 0.153 Uiso 1 1 calc GR . . . .
C8S C 0.4174(5) 0.4778(6) 0.8860(3) 0.082(3) Uani 1 1 d . . . . .
H8SA H 0.4407 0.5241 0.8905 0.122 Uiso 0.609(16) 1 calc R . P A 1
H8SB H 0.3694 0.4846 0.8724 0.122 Uiso 0.609(16) 1 calc R . P A 1
H8SC H 0.4463 0.4484 0.8693 0.122 Uiso 0.609(16) 1 calc R . P A 1
H8S H 0.4635 0.4900 0.8780 0.122 Uiso 0.391(16) 1 calc R . P A 2
C9S C 0.3488(7) 0.4343(11) 0.9357(4) 0.145(8) Uani 1 1 d . . . . .
H9S H 0.3471 0.4260 0.9635 0.217 Uiso 0.609(16) 1 calc R . P A 1
H9SA H 0.3111 0.4514 0.9160 0.217 Uiso 0.391(16) 1 calc R . P A 2
H9SB H 0.3464 0.4605 0.9608 0.217 Uiso 0.391(16) 1 calc R . P A 2
H9SC H 0.3418 0.3834 0.9405 0.217 Uiso 0.391(16) 1 calc R . P A 2
O4S O 0.1277(3) 0.6004(3) 0.85958(17) 0.0598(13) Uani 1 1 d . . . . .
N4S N 0.0158(4) 0.5629(3) 0.8351(2) 0.0581(15) Uani 1 1 d . . . . .
C10S C 0.0642(4) 0.6127(4) 0.8475(2) 0.0517(17) Uani 1 1 d . . . . .
H10S H 0.0487 0.6608 0.8469 0.062 Uiso 1 1 calc R . . . .
C11S C -0.0581(4) 0.5828(5) 0.8212(3) 0.070(2) Uani 1 1 d . . . . .
H11D H -0.0906 0.5692 0.8414 0.105 Uiso 1 1 calc GR . . . .
H11E H -0.0722 0.5582 0.7961 0.105 Uiso 1 1 calc GR . . . .
H11F H -0.0607 0.6344 0.8169 0.105 Uiso 1 1 calc GR . . . .
C12S C 0.0317(5) 0.4879(5) 0.8331(4) 0.081(3) Uani 1 1 d . . . . .
H12I H 0.0829 0.4802 0.8406 0.121 Uiso 1 1 calc GR . . . .
H12J H 0.0198 0.4708 0.8058 0.121 Uiso 1 1 calc GR . . . .
H12K H 0.0031 0.4619 0.8515 0.121 Uiso 1 1 calc GR . . . .
O5S O -0.0209(5) 0.5435(10) 0.7257(3) 0.182(7) Uani 1 1 d . . . . .
N5S N 0.0829(4) 0.5600(5) 0.6983(3) 0.090(3) Uani 1 1 d . . . . .
C13S C 0.0132(7) 0.5461(14) 0.6960(5) 0.184(11) Uani 1 1 d . . . . .
H13S H -0.0112 0.5379 0.6705 0.221 Uiso 1 1 calc R . . . .
C14S C 0.1228(6) 0.5663(7) 0.7380(4) 0.092(3) Uani 1 1 d . . . . .
H14I H 0.0887 0.5687 0.7587 0.139 Uiso 1 1 calc GR . . . .
H14J H 0.1522 0.6095 0.7389 0.139 Uiso 1 1 calc GR . . . .
H14K H 0.1540 0.5247 0.7427 0.139 Uiso 1 1 calc GR . . . .
C15S C 0.1208(6) 0.5695(6) 0.6640(4) 0.090(3) Uani 1 1 d . . . . .
H15I H 0.0875 0.5654 0.6400 0.134 Uiso 1 1 calc R . . . .
H15J H 0.1582 0.5330 0.6634 0.134 Uiso 1 1 calc R . . . .
H15K H 0.1431 0.6167 0.6648 0.134 Uiso 1 1 calc R . . . .
O6S O 0.7526(3) 0.4920(3) 0.22964(16) 0.0507(12) Uani 1 1 d . . . . .
N6S N 0.8685(3) 0.4573(3) 0.24629(17) 0.0487(13) Uani 1 1 d . . . . .
C16S C 0.9285(5) 0.4557(6) 0.2771(3) 0.071(2) Uani 1 1 d . . . . .
H16D H 0.9718 0.4742 0.2660 0.107 Uiso 1 1 calc GR . . . .
H16E H 0.9370 0.4067 0.2861 0.107 Uiso 1 1 calc GR . . . .
H16F H 0.9170 0.4853 0.2997 0.107 Uiso 1 1 calc GR . . . .
C17S C 0.8072(4) 0.4885(4) 0.2533(2) 0.0483(17) Uani 1 1 d . . . . .
H17S H 0.8048 0.5101 0.2787 0.058 Uiso 1 1 calc R . . . .
C18S C 0.8790(4) 0.4265(4) 0.2078(2) 0.0513(17) Uani 1 1 d . . . . .
H18A H 0.9239 0.4444 0.1984 0.077 Uiso 1 1 calc GR . . . .
H18B H 0.8387 0.4395 0.1887 0.077 Uiso 1 1 calc GR . . . .
H18C H 0.8815 0.3746 0.2103 0.077 Uiso 1 1 calc GR . . . .
O7SA O 0.4052(7) 0.2652(9) 0.5695(6) 0.099(7) Uani 0.52(2) 1 d . U P B 1
O7SB O 0.4347(10) 0.3779(15) 0.5323(9) 0.151(11) Uani 0.48(2) 1 d . U P B 2
N7S N 0.3536(3) 0.3683(4) 0.5804(2) 0.0583(16) Uani 1 1 d . . . . .
C19S C 0.3710(6) 0.2985(6) 0.5878(3) 0.076(3) Uani 1 1 d . . . . .
H19D H 0.4157 0.2959 0.6052 0.115 Uiso 0.48(2) 1 calc R . P B 2
H19E H 0.3774 0.2741 0.5625 0.115 Uiso 0.48(2) 1 calc R . P B 2
H19F H 0.3322 0.2755 0.6011 0.115 Uiso 0.48(2) 1 calc R . P B 2
H19S H 0.3523 0.2768 0.6104 0.115 Uiso 0.52(2) 1 calc R . P B 1
C20S C 0.3891(6) 0.4101(6) 0.5538(3) 0.081(3) Uani 1 1 d . . . . .
H20A H 0.4063 0.3798 0.5328 0.121 Uiso 0.52(2) 1 calc R . P B 1
H20B H 0.4301 0.4339 0.5682 0.121 Uiso 0.52(2) 1 calc R . P B 1
H20C H 0.3559 0.4459 0.5417 0.121 Uiso 0.52(2) 1 calc R . P B 1
H20S H 0.3806 0.4598 0.5514 0.121 Uiso 0.48(2) 1 calc R . P B 2
C21S C 0.2927(5) 0.4006(6) 0.5988(3) 0.075(3) Uani 1 1 d . . . . .
H21A H 0.2492 0.3964 0.5806 0.112 Uiso 1 1 calc R . . . .
H21B H 0.3028 0.4510 0.6043 0.112 Uiso 1 1 calc R . . . .
H21C H 0.2854 0.3760 0.6239 0.112 Uiso 1 1 calc R . . . .
O9S O 0.8602(5) 0.7449(4) 0.6976(3) 0.105(2) Uani 1 1 d . . . . .
N9S N 0.9773(4) 0.7492(4) 0.7159(3) 0.0705(19) Uani 1 1 d . . . . .
C25S C 0.9100(5) 0.7437(6) 0.7222(4) 0.086(3) Uani 1 1 d . . . . .
H25S H 0.8993 0.7381 0.7492 0.103 Uiso 1 1 calc R . . . .
C26S C 1.0319(7) 0.7419(8) 0.7489(4) 0.108(4) Uani 1 1 d . . . . .
H26A H 1.0093 0.7273 0.7730 0.162 Uiso 1 1 calc R . . . .
H26B H 1.0563 0.7877 0.7538 0.162 Uiso 1 1 calc R . . . .
H26C H 1.0671 0.7060 0.7423 0.162 Uiso 1 1 calc R . . . .
C27S C 1.0045(11) 0.7580(9) 0.6761(5) 0.148(7) Uani 1 1 d . . . . .
H27D H 1.0089 0.7112 0.6636 0.222 Uiso 1 1 calc GR . . . .
H27E H 1.0516 0.7811 0.6789 0.222 Uiso 1 1 calc GR . . . .
H27F H 0.9709 0.7875 0.6593 0.222 Uiso 1 1 calc GR . . . .
O10S O 0.7601(3) 0.2635(3) 0.73221(19) 0.0684(15) Uani 1 1 d . . . . .
N10S N 0.8739(4) 0.3002(6) 0.7429(3) 0.092(3) Uani 1 1 d . . . . .
C28S C 0.8146(4) 0.2674(6) 0.7545(3) 0.068(2) Uani 1 1 d . . . . .
H28S H 0.8156 0.2470 0.7805 0.082 Uiso 1 1 calc R . . . .
C29S C 0.8816(7) 0.3320(7) 0.7064(5) 0.115(5) Uani 1 1 d . . . . .
H29I H 0.8427 0.3162 0.6871 0.173 Uiso 1 1 calc GR . . . .
H29J H 0.9280 0.3185 0.6970 0.173 Uiso 1 1 calc GR . . . .
H29K H 0.8795 0.3838 0.7094 0.173 Uiso 1 1 calc GR . . . .
C30S C 0.9401(7) 0.2920(12) 0.7738(5) 0.161(9) Uani 1 1 d . . . . .
H30I H 0.9454 0.3349 0.7903 0.241 Uiso 1 1 calc GR . . . .
H30J H 0.9834 0.2850 0.7597 0.241 Uiso 1 1 calc GR . . . .
H30K H 0.9331 0.2507 0.7909 0.241 Uiso 1 1 calc GR . . . .

loop_
_atom_site_aniso_label
_atom_site_aniso_U_11
_atom_site_aniso_U_22
_atom_site_aniso_U_33
_atom_site_aniso_U_23
_atom_site_aniso_U_13
_atom_site_aniso_U_12
O1 0.030(2) 0.064(3) 0.040(2) 0.000(2) 0.0067(18) 0.009(2)
O2 0.054(3) 0.128(5) 0.031(2) 0.003(3) 0.014(2) -0.002(3)
O3 0.048(3) 0.046(3) 0.054(3) 0.000(2) 0.001(2) 0.002(2)
O4 0.048(3) 0.039(2) 0.034(2) 0.0004(18) 0.0153(19) 0.0026(19)
O5 0.049(3) 0.055(3) 0.065(3) 0.000(2) 0.009(3) 0.001(2)
O6 0.044(3) 0.051(3) 0.055(3) -0.003(2) 0.010(2) 0.008(2)
O7 0.047(3) 0.034(2) 0.071(3) 0.001(2) 0.015(2) 0.004(2)
O8 0.045(3) 0.041(3) 0.074(3) -0.012(2) -0.002(2) -0.002(2)
O9 0.038(2) 0.042(2) 0.056(3) -0.007(2) 0.004(2) 0.0044(19)
O10 0.037(3) 0.041(2) 0.061(3) -0.011(2) -0.003(2) 0.0049(19)
O11 0.036(2) 0.034(2) 0.047(2) -0.0047(18) 0.0168(19) -0.0090(18)
O12 0.027(2) 0.051(3) 0.052(3) -0.007(2) -0.0023(18) -0.0002(19)
N1 0.036(3) 0.034(3) 0.031(2) -0.007(2) 0.001(2) -0.003(2)
N2 0.047(3) 0.049(3) 0.035(3) -0.002(2) -0.002(2) -0.003(3)
N3 0.055(4) 0.039(3) 0.046(3) -0.004(2) -0.001(3) -0.007(3)
N4 0.035(3) 0.038(3) 0.048(3) -0.004(2) 0.002(2) 0.001(2)
N5 0.025(2) 0.028(2) 0.044(3) -0.005(2) 0.000(2) -0.0034(19)
N6 0.032(3) 0.034(2) 0.035(2) -0.007(2) 0.003(2) -0.003(2)
C1 0.028(3) 0.054(4) 0.032(3) -0.007(3) 0.001(2) -0.003(3)
C2 0.029(3) 0.041(3) 0.036(3) -0.008(3) 0.002(2) -0.003(2)
C3 0.037(3) 0.065(4) 0.031(3) -0.003(3) 0.007(3) 0.006(3)
C4 0.035(3) 0.055(4) 0.028(3) 0.001(3) 0.008(2) -0.002(3)
C5 0.033(3) 0.076(5) 0.039(3) -0.001(3) 0.001(3) 0.001(3)
C6 0.041(4) 0.039(3) 0.043(3) -0.008(3) 0.004(3) -0.008(3)
C7 0.043(4) 0.035(3) 0.034(3) -0.008(2) -0.004(3) -0.003(3)
C8 0.037(3) 0.029(3) 0.038(3) -0.008(2) 0.006(3) 0.006(2)
C9 0.035(3) 0.029(3) 0.036(3) -0.007(2) 0.000(2) -0.002(2)
C10 0.038(3) 0.026(3) 0.040(3) -0.003(2) 0.007(3) -0.005(2)
C11 0.055(4) 0.050(4) 0.031(3) -0.002(3) -0.004(3) -0.012(3)
C12 0.083(6) 0.051(4) 0.038(3) -0.006(3) 0.003(3) -0.020(4)
C13 0.105(7) 0.039(4) 0.061(5) 0.000(4) 0.003(4) -0.013(4)
C14 0.111(7) 0.061(5) 0.039(4) -0.002(4) -0.004(4) -0.017(5)
C15 0.094(6) 0.049(4) 0.044(4) 0.001(3) -0.006(4) -0.017(4)
C16 0.057(4) 0.046(4) 0.034(3) 0.004(3) -0.003(3) -0.008(3)
C17 0.056(5) 0.058(4) 0.038(3) 0.003(3) 0.001(3) 0.004(3)
C18 0.044(4) 0.044(3) 0.033(3) 0.002(3) -0.009(3) -0.005(3)
C19 0.046(4) 0.047(4) 0.036(3) 0.005(3) 0.003(3) 0.003(3)
C20 0.042(3) 0.042(3) 0.033(3) 0.003(3) 0.000(2) 0.005(3)
C21 0.047(4) 0.037(3) 0.047(4) -0.001(3) 0.004(3) 0.008(3)
C22 0.044(4) 0.032(3) 0.047(3) -0.003(3) 0.002(3) 0.002(3)
C23 0.040(3) 0.040(3) 0.036(3) -0.004(3) -0.001(3) 0.003(3)
C24 0.042(4) 0.044(4) 0.046(3) -0.007(3) 0.006(3) 0.006(3)
C25 0.034(3) 0.050(4) 0.033(3) -0.003(3) 0.002(2) 0.000(3)
C26 0.047(4) 0.041(3) 0.042(3) -0.009(3) -0.007(3) 0.002(3)
C27 0.037(3) 0.021(3) 0.052(4) -0.004(2) -0.008(3) 0.001(2)
C28 0.049(4) 0.041(3) 0.044(4) -0.007(3) -0.009(3) 0.003(3)
C29 0.048(4) 0.036(3) 0.063(4) -0.016(3) -0.017(3) 0.002(3)
C30 0.050(4) 0.037(3) 0.063(4) -0.006(3) -0.014(3) 0.005(3)
C31 0.041(4) 0.026(3) 0.056(4) -0.006(3) -0.013(3) 0.002(3)
C32 0.042(4) 0.031(3) 0.043(3) -0.004(3) -0.007(3) 0.003(3)
C33 0.029(3) 0.029(3) 0.049(3) 0.001(3) 0.001(3) -0.003(2)
C34 0.033(3) 0.030(3) 0.047(3) -0.002(3) 0.002(3) 0.002(2)
C35 0.035(3) 0.038(3) 0.044(3) -0.007(3) 0.005(3) 0.004(3)
C36 0.038(3) 0.031(3) 0.055(4) -0.007(3) 0.004(3) 0.005(3)
C37 0.034(3) 0.027(3) 0.047(3) -0.003(2) 0.000(3) 0.003(2)
C38 0.035(3) 0.031(3) 0.042(3) -0.005(2) 0.004(3) 0.005(2)
C39 0.033(3) 0.031(3) 0.037(3) -0.004(2) 0.006(2) -0.003(2)
C40 0.028(3) 0.031(3) 0.047(3) 0.003(3) 0.007(2) 0.004(2)
C41 0.039(3) 0.027(3) 0.051(4) -0.002(3) 0.008(3) -0.001(2)
C42 0.024(3) 0.035(3) 0.051(3) -0.003(3) 0.007(3) -0.002(2)
C43 0.037(3) 0.022(3) 0.045(3) -0.001(2) 0.001(3) 0.004(2)
C44 0.033(3) 0.034(3) 0.040(3) 0.000(2) 0.004(3) 0.000(2)
C45 0.029(3) 0.025(3) 0.045(3) 0.001(2) -0.001(2) -0.002(2)
C46 0.038(3) 0.021(3) 0.041(3) 0.001(2) 0.010(3) 0.003(2)
C47 0.040(3) 0.030(3) 0.038(3) -0.013(2) 0.010(3) -0.013(2)
C48 0.056(4) 0.050(4) 0.037(3) -0.004(3) 0.003(3) -0.015(3)
C49 0.063(5) 0.061(4) 0.033(3) 0.003(3) 0.007(3) -0.018(4)
C50 0.058(4) 0.053(4) 0.033(3) -0.002(3) -0.001(3) -0.016(3)
C51 0.040(4) 0.054(4) 0.039(3) -0.011(3) 0.002(3) -0.016(3)
C52 0.039(3) 0.036(3) 0.029(3) -0.003(2) -0.002(2) -0.010(3)
O1A 0.037(3) 0.028(2) 0.064(3) -0.0057(19) 0.005(2) -0.0023(18)
O2A 0.031(2) 0.0262(19) 0.042(2) 0.0031(17) -0.0030(17) 0.0031(16)
O3A 0.024(2) 0.031(2) 0.053(2) 0.0006(18) 0.0008(18) -0.0024(16)
O4A 0.044(3) 0.0239(19) 0.057(3) -0.0021(18) -0.003(2) 0.0061(18)
O5A 0.042(3) 0.035(2) 0.051(3) 0.0001(19) -0.003(2) 0.0053(19)
O6A 0.043(3) 0.051(3) 0.035(2) 0.0032(19) -0.0009(19) 0.004(2)
O7A 0.028(2) 0.054(3) 0.050(2) -0.003(2) 0.0064(19) 0.003(2)
O8A 0.037(2) 0.037(2) 0.047(2) -0.0086(19) 0.004(2) -0.0029(18)
O9A 0.045(3) 0.038(2) 0.050(3) 0.002(2) -0.005(2) -0.0032(19)
O10A 0.023(2) 0.051(3) 0.061(3) -0.001(2) 0.0036(19) -0.0024(18)
O11A 0.033(2) 0.041(2) 0.061(3) 0.004(2) 0.000(2) 0.0076(19)
O12A 0.035(3) 0.064(3) 0.048(3) 0.000(2) 0.0012(19) 0.013(2)
N1A 0.040(3) 0.019(2) 0.044(3) 0.0043(19) -0.002(2) 0.0046(19)
N2A 0.029(2) 0.019(2) 0.040(2) 0.0009(19) 0.001(2) -0.0009(18)
N3A 0.025(2) 0.022(2) 0.041(3) -0.0057(19) 0.0112(19) 0.0015(18)
N4A 0.030(3) 0.037(3) 0.038(3) -0.007(2) 0.002(2) 0.001(2)
N5A 0.028(2) 0.028(2) 0.037(2) -0.001(2) 0.004(2) -0.0006(19)
N6A 0.031(3) 0.029(2) 0.042(3) 0.003(2) 0.006(2) 0.0002(19)
C1A 0.027(3) 0.030(3) 0.045(3) -0.001(2) 0.007(2) 0.007(2)
C2A 0.021(3) 0.029(3) 0.042(3) 0.002(2) 0.004(2) -0.002(2)
C3A 0.027(3) 0.025(3) 0.042(3) -0.003(2) 0.004(2) -0.003(2)
C4A 0.031(3) 0.026(3) 0.043(3) -0.003(2) 0.010(2) -0.002(2)
C5A 0.030(3) 0.027(3) 0.035(3) -0.002(2) 0.003(2) 0.000(2)
C6A 0.026(3) 0.029(3) 0.040(3) 0.008(2) 0.007(2) 0.007(2)
C7A 0.035(3) 0.029(3) 0.039(3) 0.001(2) 0.005(2) 0.002(2)
C8A 0.028(3) 0.021(3) 0.044(3) -0.004(2) 0.001(2) 0.001(2)
C9A 0.035(3) 0.024(3) 0.038(3) -0.005(2) 0.005(2) 0.000(2)
C10A 0.026(3) 0.025(3) 0.041(3) -0.006(2) -0.003(2) 0.003(2)
C11A 0.027(3) 0.023(3) 0.036(3) -0.002(2) 0.001(2) -0.002(2)
C12A 0.031(3) 0.026(3) 0.037(3) -0.002(2) 0.001(2) -0.001(2)
C13A 0.033(3) 0.028(3) 0.045(3) -0.005(3) 0.007(3) 0.001(2)
C14A 0.039(3) 0.019(2) 0.038(3) 0.002(2) 0.007(2) 0.000(2)
C15A 0.040(3) 0.015(2) 0.050(3) 0.002(2) 0.013(3) 0.000(2)
C16A 0.029(3) 0.022(3) 0.037(3) 0.002(2) 0.011(2) 0.003(2)
C17A 0.040(3) 0.026(3) 0.044(3) -0.006(2) 0.004(3) -0.002(2)
C18A 0.041(3) 0.028(3) 0.037(3) 0.001(2) 0.009(3) -0.001(2)
C19A 0.025(3) 0.033(3) 0.040(3) 0.002(2) 0.000(2) 0.003(2)
C20A 0.031(3) 0.025(3) 0.054(4) -0.001(3) 0.013(3) 0.004(2)
C21A 0.036(3) 0.033(3) 0.041(3) -0.003(3) 0.009(3) 0.003(2)
C22A 0.030(3) 0.040(3) 0.041(3) -0.010(3) 0.005(3) 0.005(3)
C23A 0.033(3) 0.034(3) 0.050(3) -0.010(3) 0.012(3) -0.003(2)
C24A 0.035(3) 0.039(3) 0.041(3) -0.007(3) 0.007(3) -0.004(3)
C25A 0.036(3) 0.028(3) 0.051(3) 0.004(3) 0.013(3) 0.000(2)
C26A 0.030(3) 0.028(3) 0.047(3) -0.001(3) 0.010(3) -0.003(2)
C27A 0.034(3) 0.046(3) 0.029(3) -0.006(2) 0.014(2) 0.004(3)
C28A 0.039(4) 0.049(4) 0.048(4) -0.001(3) 0.011(3) -0.004(3)
C29A 0.039(4) 0.075(5) 0.044(4) -0.008(3) 0.016(3) -0.005(3)
C30A 0.047(4) 0.068(5) 0.054(4) -0.010(4) 0.028(3) 0.006(4)
C31A 0.044(4) 0.046(4) 0.044(3) -0.006(3) 0.013(3) 0.013(3)
C32A 0.040(3) 0.029(3) 0.038(3) -0.003(2) 0.013(3) 0.001(3)
C33A 0.038(3) 0.029(3) 0.045(3) -0.006(3) -0.003(3) 0.005(2)
C34A 0.038(3) 0.033(3) 0.044(3) -0.010(3) 0.009(3) -0.003(3)
C35A 0.043(4) 0.044(4) 0.048(4) 0.005(3) -0.001(3) 0.005(3)
C36A 0.038(3) 0.036(3) 0.053(4) -0.003(3) 0.004(3) 0.003(3)
C37A 0.035(3) 0.027(3) 0.047(3) -0.002(3) 0.003(3) -0.003(2)
C38A 0.026(3) 0.031(3) 0.041(3) -0.003(2) 0.003(2) 0.001(2)
C39A 0.043(3) 0.023(3) 0.046(3) 0.001(3) 0.007(3) -0.002(2)
C40A 0.032(3) 0.029(3) 0.053(4) -0.008(3) 0.010(3) -0.003(2)
C41A 0.041(4) 0.037(3) 0.048(4) 0.001(3) 0.001(3) 0.005(3)
C42A 0.037(3) 0.040(3) 0.048(3) 0.002(3) 0.005(3) 0.000(3)
C43A 0.051(4) 0.029(3) 0.040(3) -0.004(2) 0.004(3) 0.000(3)
C44A 0.038(4) 0.040(3) 0.038(3) -0.007(3) 0.008(3) 0.013(3)
C45A 0.043(4) 0.025(3) 0.049(3) -0.004(3) 0.003(3) -0.004(2)
C46A 0.040(3) 0.023(3) 0.053(4) -0.004(3) 0.006(3) 0.000(2)
C47A 0.033(3) 0.019(3) 0.045(3) -0.001(2) 0.010(2) -0.001(2)
C48A 0.041(3) 0.022(3) 0.054(4) -0.004(3) 0.007(3) 0.004(2)
C49A 0.037(3) 0.022(3) 0.060(4) 0.003(3) 0.011(3) 0.003(2)
C50A 0.044(4) 0.021(3) 0.071(4) 0.010(3) 0.021(3) 0.002(2)
C51A 0.046(4) 0.029(3) 0.049(3) 0.001(3) 0.017(3) 0.005(3)
C52A 0.032(3) 0.025(3) 0.045(3) -0.003(2) 0.007(2) 0.002(2)
O1B 0.075(3) 0.031(2) 0.041(2) 0.0059(18) 0.015(2) 0.005(2)
O2B 0.068(3) 0.034(2) 0.046(2) 0.0054(19) 0.005(2) 0.010(2)
O3B 0.040(2) 0.058(3) 0.036(2) -0.001(2) 0.0062(19) 0.003(2)
O4B 0.045(3) 0.059(3) 0.053(3) 0.022(2) 0.012(2) 0.014(2)
O5B 0.048(3) 0.034(2) 0.074(3) -0.011(2) 0.006(2) -0.002(2)
O6B 0.036(3) 0.028(2) 0.082(3) -0.001(2) 0.001(2) 0.0025(18)
O7B 0.060(3) 0.033(2) 0.049(3) 0.0027(19) 0.006(2) 0.014(2)
O8B 0.057(3) 0.037(2) 0.041(2) -0.0031(18) 0.004(2) -0.006(2)
O9B 0.020(2) 0.047(2) 0.075(3) -0.005(2) -0.002(2) -0.0043(18)
O10B 0.038(2) 0.048(3) 0.052(3) -0.006(2) 0.012(2) 0.000(2)
O11B 0.028(2) 0.048(3) 0.055(3) 0.000(2) -0.0030(19) 0.0034(19)
O12B 0.033(2) 0.037(2) 0.051(2) -0.004(2) -0.0012(19) 0.0049(18)
N1B 0.042(3) 0.033(3) 0.033(2) 0.001(2) 0.008(2) -0.006(2)
N2B 0.039(3) 0.037(3) 0.030(2) 0.000(2) 0.000(2) -0.005(2)
N3B 0.046(3) 0.025(2) 0.040(3) -0.002(2) -0.002(2) -0.004(2)
N4B 0.037(3) 0.024(2) 0.048(3) -0.007(2) -0.009(2) 0.000(2)
N5B 0.032(3) 0.022(2) 0.055(3) 0.003(2) 0.000(2) -0.0012(19)
N6B 0.034(3) 0.032(2) 0.046(3) 0.003(2) 0.004(2) -0.005(2)
C1B 0.037(3) 0.035(3) 0.039(3) -0.005(3) 0.008(3) -0.008(3)
C2B 0.046(4) 0.027(3) 0.038(3) -0.004(2) 0.001(3) -0.004(3)
C3B 0.053(4) 0.025(3) 0.043(3) 0.001(2) 0.001(3) 0.000(3)
C4B 0.040(3) 0.028(3) 0.040(3) -0.002(2) 0.003(3) -0.003(2)
C5B 0.051(4) 0.027(3) 0.039(3) 0.002(2) 0.005(3) -0.002(3)
C6B 0.029(3) 0.040(3) 0.039(3) 0.002(3) -0.001(3) -0.003(2)
C7B 0.023(3) 0.034(3) 0.042(3) -0.010(2) 0.000(2) -0.009(2)
C8B 0.034(3) 0.037(3) 0.040(3) 0.005(3) 0.004(3) -0.001(2)
C9B 0.030(3) 0.027(3) 0.046(3) 0.004(2) -0.003(2) -0.003(2)
C10B 0.042(4) 0.034(3) 0.039(3) 0.005(3) 0.001(3) -0.008(3)
C11B 0.040(3) 0.043(3) 0.030(3) 0.002(2) -0.004(2) -0.006(3)
C12B 0.051(4) 0.038(3) 0.037(3) -0.001(3) -0.005(3) -0.015(3)
C13B 0.058(4) 0.040(3) 0.041(3) -0.003(3) 0.001(3) -0.013(3)
C14B 0.069(5) 0.034(3) 0.041(3) 0.003(3) -0.009(3) -0.009(3)
C15B 0.068(5) 0.032(3) 0.035(3) 0.002(3) -0.017(3) -0.008(3)
C16B 0.059(4) 0.028(3) 0.042(3) 0.001(3) -0.002(3) -0.008(3)
C17B 0.038(3) 0.029(3) 0.056(4) -0.007(3) -0.005(3) 0.008(3)
C18B 0.028(3) 0.024(3) 0.047(3) 0.000(2) -0.002(2) 0.002(2)
C19B 0.034(3) 0.028(3) 0.049(3) 0.000(3) -0.003(3) 0.003(2)
C20B 0.042(3) 0.026(3) 0.048(3) -0.003(3) -0.009(3) 0.007(3)
C21B 0.034(3) 0.027(3) 0.052(4) -0.001(3) -0.009(3) 0.005(2)
C22B 0.041(3) 0.034(3) 0.039(3) -0.006(3) -0.007(3) 0.006(3)
C23B 0.032(3) 0.033(3) 0.046(3) 0.005(3) -0.008(3) -0.003(2)
C24B 0.041(3) 0.027(3) 0.044(3) -0.002(2) -0.002(3) 0.006(2)
C25B 0.034(3) 0.030(3) 0.036(3) 0.001(2) -0.007(2) 0.005(2)
C26B 0.049(4) 0.030(3) 0.033(3) -0.003(2) 0.000(3) 0.000(3)
C27B 0.038(3) 0.017(3) 0.069(4) -0.010(3) -0.012(3) 0.004(2)
C28B 0.042(4) 0.048(4) 0.057(4) -0.010(3) -0.004(3) -0.001(3)
C29B 0.047(4) 0.045(4) 0.085(6) -0.033(4) -0.017(4) 0.002(3)
C30B 0.047(4) 0.029(3) 0.101(6) -0.014(4) -0.007(4) -0.009(3)
C31B 0.038(4) 0.028(3) 0.083(5) -0.007(3) -0.005(3) -0.004(3)
C32B 0.035(3) 0.022(3) 0.064(4) -0.002(3) -0.006(3) -0.004(2)
C33B 0.035(4) 0.024(3) 0.054(4) 0.001(3) 0.005(3) 0.001(2)
C34B 0.029(3) 0.022(3) 0.050(3) 0.003(2) 0.004(2) -0.003(2)
C35B 0.023(3) 0.034(3) 0.059(4) 0.007(3) 0.000(3) 0.002(2)
C36B 0.035(3) 0.026(3) 0.050(3) -0.002(3) 0.002(3) 0.001(2)
C37B 0.027(3) 0.034(3) 0.045(3) 0.005(3) 0.002(2) 0.006(2)
C38B 0.028(3) 0.038(3) 0.041(3) 0.004(3) 0.000(2) -0.001(2)
C39B 0.036(3) 0.029(3) 0.041(3) -0.006(2) 0.010(3) -0.004(2)
C40B 0.026(3) 0.027(3) 0.054(4) 0.004(3) -0.001(3) -0.001(2)
C41B 0.036(3) 0.038(3) 0.051(4) -0.001(3) 0.002(3) 0.008(3)
C42B 0.033(3) 0.034(3) 0.051(4) 0.003(3) 0.004(3) 0.007(2)
C43B 0.033(3) 0.025(3) 0.049(3) 0.001(2) 0.001(3) 0.000(2)
C44B 0.024(3) 0.018(2) 0.054(3) 0.000(2) -0.003(3) -0.002(2)
C45B 0.028(3) 0.021(2) 0.047(3) -0.002(2) 0.000(2) 0.000(2)
C46B 0.038(3) 0.026(3) 0.045(3) 0.002(2) 0.005(3) 0.000(2)
C47B 0.034(3) 0.045(3) 0.035(3) 0.004(3) -0.002(2) -0.010(3)
C48B 0.049(4) 0.050(4) 0.040(3) 0.009(3) -0.003(3) -0.016(3)
C49B 0.073(5) 0.079(6) 0.031(3) 0.009(3) -0.002(3) -0.026(4)
C50B 0.074(5) 0.062(5) 0.042(4) -0.002(3) 0.002(4) -0.025(4)
C51B 0.048(4) 0.042(3) 0.045(3) -0.002(3) 0.002(3) -0.015(3)
C52B 0.043(4) 0.043(3) 0.029(3) 0.000(2) 0.006(3) -0.011(3)
O1C 0.040(3) 0.070(3) 0.052(3) -0.004(2) 0.000(2) 0.001(2)
O2C 0.041(3) 0.058(3) 0.060(3) -0.002(2) 0.005(2) 0.000(2)
O3C 0.045(3) 0.048(3) 0.052(3) 0.002(2) 0.003(2) -0.010(2)
O4C 0.032(3) 0.057(3) 0.054(3) -0.013(2) 0.002(2) -0.003(2)
O5C 0.045(3) 0.047(3) 0.063(3) 0.004(2) 0.011(2) 0.003(2)
O6C 0.047(3) 0.055(3) 0.085(4) 0.023(3) 0.014(3) 0.014(2)
O7C 0.044(3) 0.037(2) 0.066(3) 0.009(2) 0.009(2) 0.001(2)
O8C 0.058(3) 0.045(3) 0.046(3) -0.002(2) -0.001(2) -0.015(2)
O9C 0.064(4) 0.129(6) 0.079(4) -0.007(4) -0.025(3) 0.021(4)
O10C 0.040(3) 0.102(4) 0.044(3) -0.002(3) 0.005(2) -0.009(3)
O11C 0.039(3) 0.075(4) 0.052(3) -0.012(3) -0.002(2) 0.003(2)
O12C 0.036(3) 0.086(4) 0.060(3) 0.007(3) 0.017(2) 0.002(3)
N1C 0.032(3) 0.040(3) 0.036(3) -0.009(2) 0.008(2) -0.009(2)
N2C 0.038(3) 0.037(3) 0.041(3) 0.000(2) 0.010(2) -0.002(2)
N3C 0.038(3) 0.031(3) 0.046(3) 0.000(2) 0.010(2) -0.005(2)
N4C 0.035(3) 0.030(2) 0.053(3) 0.009(2) 0.016(2) 0.003(2)
N5C 0.042(3) 0.052(3) 0.045(3) 0.010(3) 0.008(2) 0.005(3)
N6C 0.023(2) 0.050(3) 0.038(3) -0.008(2) 0.003(2) 0.001(2)
C1C 0.031(3) 0.038(3) 0.047(3) -0.004(3) 0.010(3) 0.001(2)
C2C 0.039(3) 0.027(3) 0.060(4) -0.004(3) 0.023(3) -0.002(2)
C3C 0.042(4) 0.039(3) 0.051(4) -0.006(3) 0.014(3) 0.001(3)
C4C 0.056(4) 0.037(3) 0.038(3) -0.002(3) 0.015(3) -0.017(3)
C5C 0.048(4) 0.041(3) 0.044(3) 0.000(3) 0.008(3) -0.014(3)
C6C 0.033(3) 0.036(3) 0.051(4) 0.006(3) 0.014(3) -0.002(3)
C7C 0.046(4) 0.035(3) 0.058(4) -0.006(3) 0.029(3) -0.001(3)
C8C 0.041(4) 0.042(4) 0.054(4) -0.007(3) 0.017(3) -0.002(3)
C9C 0.043(4) 0.026(3) 0.049(3) -0.010(3) 0.015(3) -0.009(2)
C10C 0.034(4) 0.042(3) 0.041(3) -0.013(3) 0.007(3) -0.007(3)
C11C 0.043(4) 0.034(3) 0.045(3) -0.006(3) 0.017(3) 0.000(3)
C12C 0.049(4) 0.034(3) 0.049(4) -0.001(3) 0.018(3) -0.003(3)
C13C 0.047(4) 0.040(3) 0.053(4) 0.000(3) 0.018(3) 0.000(3)
C14C 0.040(4) 0.047(4) 0.052(4) 0.000(3) 0.020(3) -0.002(3)
C15C 0.044(4) 0.029(3) 0.057(4) 0.004(3) 0.018(3) 0.001(3)
C16C 0.044(4) 0.033(3) 0.047(3) 0.002(3) 0.014(3) -0.011(3)
C17C 0.042(4) 0.032(3) 0.045(3) 0.000(3) 0.014(3) -0.001(3)
C18C 0.059(4) 0.030(3) 0.053(4) 0.002(3) 0.019(3) 0.001(3)
C19C 0.043(4) 0.043(4) 0.050(4) 0.003(3) 0.010(3) 0.004(3)
C20C 0.049(4) 0.028(3) 0.058(4) -0.005(3) 0.027(3) -0.005(3)
C21C 0.043(4) 0.034(3) 0.064(4) 0.012(3) 0.016(3) 0.007(3)
C22C 0.041(4) 0.026(3) 0.049(3) 0.005(3) 0.010(3) 0.004(3)
C23C 0.053(4) 0.032(3) 0.045(3) 0.003(3) 0.011(3) -0.004(3)
C24C 0.054(4) 0.040(4) 0.047(4) -0.002(3) 0.014(3) -0.008(3)
C25C 0.036(3) 0.031(3) 0.055(4) -0.013(3) 0.014(3) -0.011(3)
C26C 0.044(4) 0.029(3) 0.047(4) -0.009(3) 0.006(3) -0.008(3)
C27C 0.041(4) 0.037(3) 0.058(4) 0.016(3) 0.021(3) 0.012(3)
C28C 0.050(4) 0.039(4) 0.083(5) 0.021(4) 0.015(4) 0.009(3)
C29C 0.050(5) 0.050(4) 0.138(9) 0.041(5) 0.035(5) 0.013(4)
C30C 0.065(5) 0.080(6) 0.084(6) 0.044(5) 0.028(5) 0.027(5)
C31C 0.071(5) 0.069(5) 0.064(5) 0.035(4) 0.033(4) 0.023(4)
C32C 0.050(4) 0.059(4) 0.052(4) 0.021(3) 0.021(3) 0.014(3)
C33C 0.046(4) 0.095(6) 0.033(3) 0.003(4) -0.002(3) -0.004(4)
C34C 0.059(5) 0.071(5) 0.039(4) -0.010(3) 0.009(3) -0.011(4)
C35C 0.052(5) 0.091(7) 0.062(5) -0.005(5) 0.004(4) -0.005(4)
C36C 0.051(5) 0.086(6) 0.061(5) -0.006(4) 0.005(4) 0.006(4)
C37C 0.052(4) 0.070(5) 0.038(3) 0.007(3) 0.015(3) 0.015(4)
C38C 0.028(3) 0.059(4) 0.030(3) -0.005(3) 0.004(2) 0.003(3)
C39C 0.028(3) 0.056(4) 0.039(3) -0.010(3) 0.007(3) -0.001(3)
C40C 0.048(4) 0.050(4) 0.061(4) -0.021(3) 0.021(3) -0.013(3)
C41C 0.042(4) 0.064(5) 0.063(4) -0.006(4) -0.005(3) -0.005(3)
C42C 0.046(4) 0.057(5) 0.072(5) -0.015(4) 0.003(4) 0.002(3)
C43C 0.052(4) 0.053(4) 0.056(4) 0.009(3) 0.020(3) 0.007(3)
C44C 0.031(3) 0.063(4) 0.041(3) 0.012(3) 0.012(3) 0.009(3)
C45C 0.054(5) 0.077(5) 0.043(4) -0.003(4) 0.013(3) 0.006(4)
C46C 0.051(4) 0.069(5) 0.045(4) -0.006(4) 0.014(3) 0.001(4)
C47C 0.035(3) 0.048(4) 0.040(3) -0.010(3) 0.004(3) -0.004(3)
C48C 0.044(4) 0.065(4) 0.039(3) -0.016(3) 0.007(3) 0.007(3)
C49C 0.039(4) 0.065(5) 0.049(4) -0.031(3) 0.001(3) -0.004(3)
C50C 0.043(4) 0.047(4) 0.077(5) -0.030(4) 0.008(4) -0.008(3)
C51C 0.041(4) 0.037(3) 0.064(4) -0.020(3) 0.012(3) -0.006(3)
C52C 0.039(3) 0.045(3) 0.034(3) -0.018(3) 0.011(3) -0.007(3)
O1S 0.051(3) 0.047(3) 0.054(3) -0.003(2) 0.000(2) 0.003(2)
N1S 0.043(3) 0.069(4) 0.082(5) -0.026(4) 0.009(3) -0.007(3)
C1S 0.042(4) 0.061(5) 0.088(6) -0.030(4) 0.007(4) 0.000(4)
C2S 0.049(4) 0.056(4) 0.071(5) -0.007(4) 0.010(4) 0.006(3)
C3S 0.056(5) 0.088(7) 0.099(7) -0.017(6) 0.009(5) -0.011(5)
O2S 0.061(4) 0.090(5) 0.083(4) 0.012(4) -0.007(3) 0.014(3)
N2S 0.057(4) 0.064(4) 0.098(6) -0.009(4) 0.017(4) -0.001(3)
C4S 0.082(7) 0.168(13) 0.076(7) -0.012(8) -0.025(6) -0.002(8)
C5S 0.042(5) 0.079(6) 0.100(7) 0.018(5) -0.005(5) -0.004(4)
C6S 0.054(5) 0.107(8) 0.086(6) -0.011(6) 0.010(5) -0.003(5)
O3SA 0.054(6) 0.075(7) 0.096(8) 0.007(5) 0.027(5) 0.022(5)
O3SB 0.035(7) 0.060(8) 0.048(7) 0.012(6) 0.000(5) 0.017(5)
N3S 0.058(4) 0.073(5) 0.067(4) -0.019(4) 0.004(3) 0.013(3)
C7S 0.083(7) 0.115(9) 0.101(8) -0.034(7) -0.033(6) 0.027(7)
C8S 0.066(6) 0.097(7) 0.085(6) 0.026(6) 0.026(5) 0.002(5)
C9S 0.082(8) 0.26(2) 0.098(9) 0.090(11) 0.037(7) 0.062(11)
O4S 0.056(3) 0.049(3) 0.073(3) -0.007(3) -0.002(3) 0.004(2)
N4S 0.054(4) 0.048(3) 0.071(4) -0.007(3) 0.001(3) -0.004(3)
C10S 0.047(4) 0.053(4) 0.055(4) -0.002(3) 0.003(3) -0.004(3)
C11S 0.045(4) 0.073(6) 0.091(6) -0.002(5) -0.003(4) -0.002(4)
C12S 0.065(6) 0.064(5) 0.115(8) -0.034(5) 0.022(5) -0.019(4)
O5S 0.093(6) 0.35(2) 0.108(7) -0.084(10) 0.023(6) -0.082(9)
N5S 0.050(4) 0.107(7) 0.112(7) -0.055(6) 0.009(4) -0.018(4)
C13S 0.071(8) 0.35(3) 0.138(12) -0.117(16) 0.047(8) -0.098(13)
C14S 0.062(6) 0.097(8) 0.114(8) -0.029(7) -0.016(6) -0.012(5)
C15S 0.093(7) 0.066(6) 0.109(8) -0.021(6) 0.005(6) -0.036(5)
O6S 0.050(3) 0.041(2) 0.062(3) -0.007(2) 0.012(3) -0.006(2)
N6S 0.044(3) 0.055(3) 0.048(3) 0.000(3) 0.005(3) -0.002(3)
C16S 0.051(5) 0.102(7) 0.059(5) -0.001(5) -0.005(4) -0.016(5)
C17S 0.051(4) 0.048(4) 0.048(4) -0.003(3) 0.015(3) -0.012(3)
C18S 0.053(4) 0.047(4) 0.054(4) -0.008(3) 0.012(3) -0.007(3)
O7SA 0.040(7) 0.104(11) 0.156(15) -0.041(10) 0.024(8) -0.017(7)
O7SB 0.074(12) 0.17(2) 0.21(3) 0.030(19) 0.020(14) 0.023(13)
N7S 0.038(3) 0.065(4) 0.072(4) 0.013(3) 0.005(3) -0.008(3)
C19S 0.072(6) 0.069(6) 0.089(7) 0.004(5) 0.009(5) -0.014(5)
C20S 0.070(6) 0.086(7) 0.090(7) 0.007(5) 0.032(5) -0.017(5)
C21S 0.069(6) 0.077(6) 0.081(6) 0.027(5) 0.023(5) 0.001(5)
O9S 0.121(7) 0.080(5) 0.110(6) 0.001(4) -0.016(5) -0.013(5)
N9S 0.060(4) 0.052(4) 0.101(6) -0.006(4) 0.014(4) 0.007(3)
C25S 0.059(6) 0.101(8) 0.096(7) 0.021(6) -0.013(5) -0.020(5)
C26S 0.099(8) 0.106(9) 0.114(9) 0.001(7) -0.032(7) 0.007(7)
C27S 0.205(18) 0.121(12) 0.129(12) -0.018(9) 0.084(13) 0.032(12)
O10S 0.059(3) 0.063(3) 0.083(4) -0.014(3) 0.004(3) 0.013(3)
N10S 0.041(4) 0.154(9) 0.082(5) -0.026(6) 0.006(4) -0.008(5)
C28S 0.040(4) 0.090(6) 0.073(5) 0.001(5) 0.002(4) 0.005(4)
C29S 0.081(8) 0.080(7) 0.183(14) 0.060(9) 0.005(8) -0.016(6)
C30S 0.069(8) 0.24(2) 0.178(16) -0.122(16) 0.027(9) -0.018(10)

loop_
_atom_type_symbol
_atom_type_description
_atom_type_scat_dispersion_real
_atom_type_scat_dispersion_imag
_atom_type_scat_source
C C 0.0181 0.0091 'International Tables Vol C Tables 4.2.6.8 and 6.1.1.4'
H H 0.0000 0.0000 'International Tables Vol C Tables 4.2.6.8 and 6.1.1.4'
N N 0.0311 0.0180 'International Tables Vol C Tables 4.2.6.8 and 6.1.1.4'
O O 0.0492 0.0322 'International Tables Vol C Tables 4.2.6.8 and 6.1.1.4'

loop_
_geom_angle_atom_site_label_1
_geom_angle_atom_site_label_2
_geom_angle_atom_site_label_3
_geom_angle
C1 N1 C10 111.4(5)
C1 N1 C52 124.0(5)
C10 N1 C52 124.2(5)
C5 N2 C11 124.6(6)
C6 N2 C5 112.9(5)
C6 N2 C11 122.3(6)
C17 N3 C16 120.4(6)
C26 N3 C16 127.4(6)
C26 N3 C17 112.1(6)
C21 N4 C22 110.7(5)
C21 N4 C27 126.8(5)
C22 N4 C27 122.4(5)
C33 N5 C32 115.8(5)
C44 N5 C32 120.0(5)
C44 N5 C33 124.0(5)
C38 N6 C47 118.7(5)
C39 N6 C38 124.0(5)
C39 N6 C47 117.2(5)
O1 C1 N1 125.9(6)
O1 C1 C2 127.5(5)
N1 C1 C2 106.5(5)
C3 C2 C1 130.3(6)
C9 C2 C1 106.8(5)
C9 C2 C3 122.9(6)
C2 C3 H3 123.0
C4 C3 C2 114.0(6)
C4 C3 H3 123.0
C3 C4 C5 130.0(6)
C3 C4 C7 123.2(5)
C7 C4 C5 106.8(6)
O2 C5 N2 126.2(7)
O2 C5 C4 128.2(7)
N2 C5 C4 105.4(5)
O3 C6 N2 126.3(6)
O3 C6 C7 127.9(6)
N2 C6 C7 105.7(6)
C4 C7 C6 108.9(5)
C8 C7 C4 121.8(6)
C8 C7 C6 129.2(6)
C7 C8 H8 122.5
C9 C8 C7 114.9(5)
C9 C8 H8 122.5
C2 C9 C8 123.2(6)
C2 C9 C10 108.5(5)
C8 C9 C10 128.4(5)
O4 C10 N1 126.6(6)
O4 C10 C9 126.8(6)
N1 C10 C9 106.6(5)
N2 C11 H11 107.6
N2 C11 C12 111.5(5)
N2 C11 C16 111.3(6)
C12 C11 H11 107.6
C12 C11 C16 111.0(5)
C16 C11 H11 107.6
C11 C12 H12A 109.6
C11 C12 H12B 109.6
C11 C12 C13 110.3(6)
H12A C12 H12B 108.1
C13 C12 H12A 109.6
C13 C12 H12B 109.6
C12 C13 H13A 109.9
C12 C13 H13B 109.9
C12 C13 C14 108.9(7)
H13A C13 H13B 108.3
C14 C13 H13A 109.9
C14 C13 H13B 109.9
C13 C14 H14A 109.5
C13 C14 H14B 109.5
H14A C14 H14B 108.1
C15 C14 C13 110.5(7)
C15 C14 H14A 109.5
C15 C14 H14B 109.5
C14 C15 H15A 109.6
C14 C15 H15B 109.6
H15A C15 H15B 108.1
C16 C15 C14 110.3(7)
C16 C15 H15A 109.6
C16 C15 H15B 109.6
N3 C16 C11 112.4(5)
N3 C16 C15 112.3(6)
N3 C16 H16 107.6
C11 C16 H16 107.6
C15 C16 C11 109.2(6)
C15 C16 H16 107.6
O5 C17 N3 125.8(7)
O5 C17 C18 129.7(7)
N3 C17 C18 104.5(6)
C19 C18 C17 128.0(6)
C25 C18 C17 107.9(6)
C25 C18 C19 124.1(6)
C18 C19 H19 123.1
C18 C19 C20 113.8(6)
C20 C19 H19 123.1
C19 C20 C21 129.0(6)
C19 C20 C23 123.2(6)
C23 C20 C21 107.7(6)
O6 C21 N4 123.7(6)
O6 C21 C20 128.7(6)
N4 C21 C20 107.6(5)
O7 C22 N4 125.0(6)
O7 C22 C23 128.1(6)
N4 C22 C23 106.9(5)
C20 C23 C22 107.0(5)
C24 C23 C20 121.9(6)
C24 C23 C22 131.0(6)
C23 C24 H24 121.9
C23 C24 C25 116.2(6)
C25 C24 H24 121.9
C18 C25 C24 120.7(6)
C18 C25 C26 109.0(6)
C24 C25 C26 130.3(6)
O8 C26 N3 126.0(6)
O8 C26 C25 127.4(7)
N3 C26 C25 106.6(6)
N4 C27 H27 107.8
N4 C27 C28 111.9(5)
N4 C27 C32 113.7(5)
C28 C27 H27 107.8
C32 C27 H27 107.8
C32 C27 C28 107.6(5)
C27 C28 H28A 109.4
C27 C28 H28B 109.4
H28A C28 H28B 108.0
C29 C28 C27 111.0(6)
C29 C28 H28A 109.4
C29 C28 H28B 109.4
C28 C29 H29A 109.0
C28 C29 H29B 109.0
C28 C29 C30 112.9(6)
H29A C29 H29B 107.8
C30 C29 H29A 109.0
C30 C29 H29B 109.0
C29 C30 H30A 109.7
C29 C30 H30B 109.7
H30A C30 H30B 108.2
C31 C30 C29 109.9(6)
C31 C30 H30A 109.7
C31 C30 H30B 109.7
C30 C31 H31A 109.3
C30 C31 H31B 109.3
H31A C31 H31B 108.0
C32 C31 C30 111.4(6)
C32 C31 H31A 109.3
C32 C31 H31B 109.3
N5 C32 C27 113.9(5)
N5 C32 C31 112.6(5)
N5 C32 H32 106.3
C27 C32 H32 106.3
C31 C32 C27 110.8(5)
C31 C32 H32 106.3
O9 C33 N5 121.3(6)
O9 C33 C34 120.7(5)
N5 C33 C34 118.0(5)
C35 C34 C33 119.9(5)
C35 C34 C45 120.7(6)
C45 C34 C33 119.3(5)
C34 C35 H35 119.7
C34 C35 C36 120.6(6)
C36 C35 H35 119.7
C35 C36 H36 120.2
C35 C36 C37 119.7(6)
C37 C36 H36 120.2
C36 C37 C38 118.4(6)
C46 C37 C36 120.8(6)
C46 C37 C38 120.8(5)
O10 C38 N6 121.4(5)
O10 C38 C37 123.1(5)
N6 C38 C37 115.4(5)
O11 C39 N6 120.0(5)
O11 C39 C40 122.4(5)
N6 C39 C40 117.6(5)
C41 C40 C39 120.6(5)
C41 C40 C46 120.5(6)
C46 C40 C39 118.8(5)
C40 C41 H41 119.6
C40 C41 C42 120.7(6)
C42 C41 H41 119.6
C41 C42 H42 120.2
C41 C42 C43 119.7(6)
C43 C42 H42 120.2
C42 C43 C44 118.5(5)
C45 C43 C42 120.5(6)
C45 C43 C44 120.9(5)
O12 C44 N5 120.8(5)
O12 C44 C43 123.0(5)
N5 C44 C43 116.2(5)
C34 C45 C46 118.1(5)
C43 C45 C34 121.3(5)
C43 C45 C46 120.6(5)
C37 C46 C40 122.0(6)
C37 C46 C45 120.1(5)
C45 C46 C40 117.9(5)
N6 C47 H47 106.5
N6 C47 C52 112.7(5)
C48 C47 N6 112.5(5)
C48 C47 H47 106.5
C48 C47 C52 111.7(5)
C52 C47 H47 106.5
C47 C48 H48A 109.4
C47 C48 H48B 109.4
C47 C48 C49 111.0(6)
H48A C48 H48B 108.0
C49 C48 H48A 109.4
C49 C48 H48B 109.4
C48 C49 H49A 109.5
C48 C49 H49B 109.5
C48 C49 C50 110.6(5)
H49A C49 H49B 108.1
C50 C49 H49A 109.5
C50 C49 H49B 109.5
C49 C50 H50A 109.3
C49 C50 H50B 109.3
H50A C50 H50B 107.9
C51 C50 C49 111.8(6)
C51 C50 H50A 109.3
C51 C50 H50B 109.3
C50 C51 H51A 109.5
C50 C51 H51B 109.5
C50 C51 C52 110.9(6)
H51A C51 H51B 108.0
C52 C51 H51A 109.5
C52 C51 H51B 109.5
N1 C52 C47 113.6(5)
N1 C52 C51 111.0(5)
N1 C52 H52 108.0
C47 C52 C51 108.1(5)
C47 C52 H52 108.0
C51 C52 H52 108.0
C1A N1A C52A 122.4(5)
C10A N1A C1A 111.6(5)
C10A N1A C52A 126.0(5)
C5A N2A C6A 111.5(4)
C5A N2A C11A 127.2(5)
C6A N2A C11A 121.4(5)
C17A N3A C16A 122.4(5)
C17A N3A C26A 112.4(5)
C26A N3A C16A 124.8(5)
C21A N4A C27A 124.9(5)
C22A N4A C21A 113.1(5)
C22A N4A C27A 121.9(5)
C33A N5A C32A 118.1(5)
C33A N5A C44A 122.8(5)
C44A N5A C32A 118.9(5)
C38A N6A C39A 123.9(5)
C38A N6A C47A 120.8(5)
C39A N6A C47A 115.1(5)
O1A C1A N1A 125.7(6)
O1A C1A C2A 127.4(5)
N1A C1A C2A 107.0(5)
C3A C2A C1A 130.5(5)
C3A C2A C9A 122.5(5)
C9A C2A C1A 107.0(5)
C2A C3A H3A 122.3
C2A C3A C4A 115.4(5)
C4A C3A H3A 122.3
C3A C4A C5A 130.2(6)
C3A C4A C7A 121.2(5)
C7A C4A C5A 108.6(5)
O2A C5A N2A 124.7(5)
O2A C5A C4A 129.1(5)
N2A C5A C4A 106.2(5)
O3A C6A N2A 125.5(5)
O3A C6A C7A 128.3(5)
N2A C6A C7A 106.2(5)
C4A C7A C6A 107.4(5)
C8A C7A C4A 124.0(6)
C8A C7A C6A 128.6(5)
C7A C8A H8A 123.4
C7A C8A C9A 113.3(5)
C9A C8A H8A 123.4
C2A C9A C10A 108.0(5)
C8A C9A C2A 123.6(5)
C8A C9A C10A 128.4(5)
O4A C10A N1A 126.4(5)
O4A C10A C9A 127.3(5)
N1A C10A C9A 106.3(5)
N2A C11A H11A 108.6
N2A C11A C12A 111.4(4)
N2A C11A C16A 111.6(4)
C12A C11A H11A 108.6
C12A C11A C16A 107.9(4)
C16A C11A H11A 108.6
C11A C12A H12C 109.7
C11A C12A H12D 109.7
H12C C12A H12D 108.2
C13A C12A C11A 110.0(5)
C13A C12A H12C 109.7
C13A C12A H12D 109.7
C12A C13A H13C 109.3
C12A C13A H13D 109.3
C12A C13A C14A 111.4(5)
H13C C13A H13D 108.0
C14A C13A H13C 109.3
C14A C13A H13D 109.3
C13A C14A H14C 109.3
C13A C14A H14D 109.3
H14C C14A H14D 108.0
C15A C14A C13A 111.6(5)
C15A C14A H14C 109.3
C15A C14A H14D 109.3
C14A C15A H15C 109.5
C14A C15A H15D 109.5
C14A C15A C16A 110.9(5)
H15C C15A H15D 108.0
C16A C15A H15C 109.5
C16A C15A H15D 109.5
N3A C16A C11A 112.0(4)
N3A C16A C15A 111.7(4)
N3A C16A H16A 108.4
C11A C16A H16A 108.4
C15A C16A C11A 108.0(5)
C15A C16A H16A 108.4
O5A C17A N3A 125.8(5)
O5A C17A C18A 128.0(6)
N3A C17A C18A 106.2(5)
C19A C18A C17A 129.6(6)
C19A C18A C25A 122.2(6)
C25A C18A C17A 108.2(5)
C18A C19A H19A 122.3
C20A C19A C18A 115.5(6)
C20A C19A H19A 122.3
C19A C20A C21A 129.6(6)
C19A C20A C23A 122.0(6)
C23A C20A C21A 108.4(5)
O6A C21A N4A 125.9(5)
O6A C21A C20A 128.8(6)
N4A C21A C20A 105.4(5)
O7A C22A N4A 126.0(5)
O7A C22A C23A 128.0(6)
N4A C22A C23A 106.0(5)
C20A C23A C22A 106.7(5)
C24A C23A C20A 121.4(6)
C24A C23A C22A 131.8(6)
C23A C24A H24A 121.6
C25A C24A C23A 116.9(6)
C25A C24A H24A 121.6
C18A C25A C26A 106.5(5)
C24A C25A C18A 121.9(6)
C24A C25A C26A 131.5(6)
O8A C26A N3A 126.4(5)
O8A C26A C25A 127.4(6)
N3A C26A C25A 106.2(5)
N4A C27A H27A 107.9
N4A C27A C28A 112.3(5)
N4A C27A C32A 112.3(5)
C28A C27A H27A 107.9
C28A C27A C32A 108.4(5)
C32A C27A H27A 107.9
C27A C28A H28C 109.3
C27A C28A H28D 109.3
H28C C28A H28D 108.0
C29A C28A C27A 111.6(6)
C29A C28A H28C 109.3
C29A C28A H28D 109.3
C28A C29A H29C 109.7
C28A C29A H29D 109.7
C28A C29A C30A 109.7(5)
H29C C29A H29D 108.2
C30A C29A H29C 109.7
C30A C29A H29D 109.7
C29A C30A H30C 109.3
C29A C30A H30D 109.3
C29A C30A C31A 111.6(6)
H30C C30A H30D 108.0
C31A C30A H30C 109.3
C31A C30A H30D 109.3
C30A C31A H31C 109.8
C30A C31A H31D 109.8
H31C C31A H31D 108.2
C32A C31A C30A 109.4(5)
C32A C31A H31C 109.8
C32A C31A H31D 109.8
N5A C32A C27A 112.9(5)
N5A C32A C31A 111.7(5)
N5A C32A H32A 106.6
C27A C32A H32A 106.6
C31A C32A C27A 112.0(5)
C31A C32A H32A 106.6
O9A C33A N5A 120.8(6)
O9A C33A C34A 120.9(6)
N5A C33A C34A 118.3(5)
C35A C34A C33A 119.4(6)
C35A C34A C45A 122.9(6)
C45A C34A C33A 117.7(5)
C34A C35A H35A 120.3
C34A C35A C36A 119.3(6)
C36A C35A H35A 120.3
C35A C36A H36A 120.4
C37A C36A C35A 119.2(6)
C37A C36A H36A 120.4
C36A C37A C38A 116.8(5)
C46A C37A C36A 121.8(6)
C46A C37A C38A 121.4(6)
O10A C38A N6A 121.7(5)
O10A C38A C37A 123.3(6)
N6A C38A C37A 115.0(5)
O11A C39A N6A 121.3(5)
O11A C39A C40A 121.3(6)
N6A C39A C40A 117.5(5)
C41A C40A C39A 119.3(6)
C41A C40A C46A 121.4(6)
C46A C40A C39A 119.2(6)
C40A C41A H41A 119.6
C40A C41A C42A 120.8(6)
C42A C41A H41A 119.6
C41A C42A H42A 121.0
C43A C42A C41A 118.1(6)
C43A C42A H42A 121.0
C42A C43A C44A 117.9(6)
C45A C43A C42A 122.5(6)
C45A C43A C44A 119.6(6)
O12A C44A N5A 120.2(6)
O12A C44A C43A 122.1(6)
N5A C44A C43A 117.6(5)
C34A C45A C46A 117.7(6)
C43A C45A C34A 123.7(6)
C43A C45A C46A 118.6(6)
C37A C46A C40A 122.3(6)
C37A C46A C45A 119.0(6)
C40A C46A C45A 118.5(6)
N6A C47A H47A 107.3
N6A C47A C48A 112.4(5)
N6A C47A C52A 114.3(5)
C48A C47A H47A 107.3
C48A C47A C52A 107.9(5)
C52A C47A H47A 107.3
C47A C48A H48C 110.0
C47A C48A H48D 110.0
C47A C48A C49A 108.7(5)
H48C C48A H48D 108.3
C49A C48A H48C 110.0
C49A C48A H48D 110.0
C48A C49A H49C 109.4
C48A C49A H49D 109.4
H49C C49A H49D 108.0
C50A C49A C48A 111.3(5)
C50A C49A H49C 109.4
C50A C49A H49D 109.4
C49A C50A H50C 109.5
C49A C50A H50D 109.5
C49A C50A C51A 110.7(5)
H50C C50A H50D 108.1
C51A C50A H50C 109.5
C51A C50A H50D 109.5
C50A C51A H51C 109.8
C50A C51A H51D 109.8
H51C C51A H51D 108.3
C52A C51A C50A 109.2(5)
C52A C51A H51C 109.8
C52A C51A H51D 109.8
N1A C52A C47A 113.4(5)
N1A C52A C51A 112.1(5)
N1A C52A H52A 107.8
C47A C52A H52A 107.8
C51A C52A C47A 107.8(5)
C51A C52A H52A 107.8
C1B N1B C52B 118.8(5)
C10B N1B C1B 111.7(5)
C10B N1B C52B 129.4(5)
C5B N2B C6B 111.2(5)
C5B N2B C11B 125.5(5)
C6B N2B C11B 123.2(5)
C17B N3B C16B 123.9(5)
C17B N3B C26B 111.4(5)
C26B N3B C16B 124.7(5)
C21B N4B C27B 127.3(5)
C22B N4B C21B 111.9(5)
C22B N4B C27B 120.8(5)
C33B N5B C32B 117.2(5)
C44B N5B C32B 119.9(5)
C44B N5B C33B 122.6(5)
C38B N6B C39B 123.0(5)
C38B N6B C47B 120.7(5)
C39B N6B C47B 115.9(5)
O1B C1B N1B 125.1(5)
O1B C1B C2B 127.6(6)
N1B C1B C2B 107.3(5)
C3B C2B C1B 129.9(6)
C9B C2B C1B 108.1(5)
C9B C2B C3B 121.9(6)
C2B C3B H3B 122.8
C4B C3B C2B 114.4(6)
C4B C3B H3B 122.8
C3B C4B C5B 129.4(6)
C3B C4B C7B 123.0(6)
C7B C4B C5B 107.5(5)
O2B C5B N2B 126.1(6)
O2B C5B C4B 127.1(6)
N2B C5B C4B 106.8(5)
O3B C6B N2B 124.4(5)
O3B C6B C7B 128.8(6)
N2B C6B C7B 106.8(5)
C4B C7B C6B 107.7(5)
C8B C7B C4B 121.7(6)
C8B C7B C6B 130.7(6)
C7B C8B H8B 122.1
C9B C8B C7B 115.8(6)
C9B C8B H8B 122.1
C2B C9B C10B 106.5(5)
C8B C9B C2B 123.1(6)
C8B C9B C10B 130.4(6)
O4B C10B N1B 127.4(6)
O4B C10B C9B 126.4(6)
N1B C10B C9B 106.1(5)
N2B C11B H11B 107.4
N2B C11B C12B 111.2(5)
N2B C11B C16B 111.1(5)
C12B C11B H11B 107.4
C16B C11B H11B 107.4
C16B C11B C12B 112.1(5)
C11B C12B H12E 109.7
C11B C12B H12F 109.7
C11B C12B C13B 109.8(5)
H12E C12B H12F 108.2
C13B C12B H12E 109.7
C13B C12B H12F 109.7
C12B C13B H13E 109.5
C12B C13B H13F 109.5
H13E C13B H13F 108.1
C14B C13B C12B 110.5(6)
C14B C13B H13E 109.5
C14B C13B H13F 109.5
C13B C14B H14E 109.2
C13B C14B H14F 109.2
C13B C14B C15B 111.9(6)
H14E C14B H14F 107.9
C15B C14B H14E 109.2
C15B C14B H14F 109.2
C14B C15B H15E 109.4
C14B C15B H15F 109.4
C14B C15B C16B 111.3(5)
H15E C15B H15F 108.0
C16B C15B H15E 109.4
C16B C15B H15F 109.4
N3B C16B C11B 111.4(5)
N3B C16B C15B 111.7(5)
N3B C16B H16B 107.6
C11B C16B C15B 110.7(6)
C11B C16B H16B 107.6
C15B C16B H16B 107.6
O5B C17B N3B 125.3(6)
O5B C17B C18B 126.9(6)
N3B C17B C18B 107.8(5)
C19B C18B C17B 130.7(6)
C19B C18B C25B 123.1(5)
C25B C18B C17B 106.2(5)
C18B C19B H19B 123.0
C18B C19B C20B 114.0(6)
C20B C19B H19B 123.0
C19B C20B C21B 129.4(6)
C23B C20B C19B 122.8(6)
C23B C20B C21B 107.8(5)
O6B C21B N4B 126.6(6)
O6B C21B C20B 127.7(6)
N4B C21B C20B 105.6(5)
O7B C22B N4B 125.6(6)
O7B C22B C23B 127.7(6)
N4B C22B C23B 106.6(5)
C20B C23B C22B 108.0(5)
C20B C23B C24B 123.6(6)
C24B C23B C22B 128.4(6)
C23B C24B H24B 123.4
C25B C24B C23B 113.2(6)
C25B C24B H24B 123.4
C18B C25B C26B 108.5(5)
C24B C25B C18B 123.3(6)
C24B C25B C26B 128.2(6)
O8B C26B N3B 126.1(6)
O8B C26B C25B 127.7(6)
N3B C26B C25B 106.1(5)
N4B C27B H27B 106.8
N4B C27B C28B 112.0(5)
N4B C27B C32B 114.4(5)
C28B C27B H27B 106.8
C32B C27B H27B 106.8
C32B C27B C28B 109.7(6)
C27B C28B H28E 109.8
C27B C28B H28F 109.8
C27B C28B C29B 109.2(6)
H28E C28B H28F 108.3
C29B C28B H28E 109.8
C29B C28B H28F 109.8
C28B C29B H29E 109.3
C28B C29B H29F 109.3
H29E C29B H29F 107.9
C30B C29B C28B 111.8(6)
C30B C29B H29E 109.3
C30B C29B H29F 109.3
C29B C30B H30E 109.5
C29B C30B H30F 109.5
C29B C30B C31B 110.7(6)
H30E C30B H30F 108.1
C31B C30B H30E 109.5
C31B C30B H30F 109.5
C30B C31B H31E 109.6
C30B C31B H31F 109.6
C30B C31B C32B 110.1(6)
H31E C31B H31F 108.2
C32B C31B H31E 109.6
C32B C31B H31F 109.6
N5B C32B C27B 115.0(5)
N5B C32B C31B 112.4(5)
N5B C32B H32B 106.1
C27B C32B C31B 110.5(6)
C27B C32B H32B 106.1
C31B C32B H32B 106.1
O9B C33B N5B 119.9(6)
O9B C33B C34B 124.0(6)
N5B C33B C34B 116.1(5)
C35B C34B C33B 117.9(5)
C45B C34B C33B 120.5(5)
C45B C34B C35B 121.6(6)
C34B C35B H35B 120.4
C34B C35B C36B 119.3(5)
C36B C35B H35B 120.4
C35B C36B H36B 119.7
C37B C36B C35B 120.6(6)
C37B C36B H36B 119.7
C36B C37B C38B 120.8(5)
C36B C37B C46B 120.2(6)
C46B C37B C38B 118.9(5)
O10B C38B N6B 120.9(6)
O10B C38B C37B 121.3(5)
N6B C38B C37B 117.8(5)
O11B C39B N6B 121.6(5)
O11B C39B C40B 121.1(5)
N6B C39B C40B 117.3(5)
C41B C40B C39B 121.1(5)
C41B C40B C46B 120.5(6)
C46B C40B C39B 118.4(5)
C40B C41B H41B 119.4
C42B C41B C40B 121.1(6)
C42B C41B H41B 119.4
C41B C42B H42B 119.8
C43B C42B C41B 120.4(6)
C43B C42B H42B 119.8
C42B C43B C44B 121.7(6)
C42B C43B C45B 120.9(6)
C45B C43B C44B 117.4(5)
O12B C44B N5B 119.3(5)
O12B C44B C43B 120.8(5)
N5B C44B C43B 119.9(5)
C34B C45B C43B 123.1(5)
C34B C45B C46B 118.7(5)
C43B C45B C46B 118.1(5)
C37B C46B C45B 119.4(5)
C40B C46B C37B 121.7(6)
C40B C46B C45B 118.9(5)
N6B C47B H47B 107.2
N6B C47B C48B 112.9(5)
N6B C47B C52B 112.6(5)
C48B C47B H47B 107.2
C48B C47B C52B 109.5(5)
C52B C47B H47B 107.2
C47B C48B H48E 109.8
C47B C48B H48F 109.8
H48E C48B H48F 108.2
C49B C48B C47B 109.4(5)
C49B C48B H48E 109.8
C49B C48B H48F 109.8
C48B C49B H49E 109.2
C48B C49B H49F 109.2
C48B C49B C50B 111.9(7)
H49E C49B H49F 107.9
C50B C49B H49E 109.2
C50B C49B H49F 109.2
C49B C50B H50E 109.5
C49B C50B H50F 109.5
C49B C50B C51B 110.7(6)
H50E C50B H50F 108.1
C51B C50B H50E 109.5
C51B C50B H50F 109.5
C50B C51B H51E 109.5
C50B C51B H51F 109.5
H51E C51B H51F 108.1
C52B C51B C50B 110.7(5)
C52B C51B H51E 109.5
C52B C51B H51F 109.5
N1B C52B C47B 113.0(5)
N1B C52B C51B 111.0(5)
N1B C52B H52B 107.8
C47B C52B H52B 107.8
C51B C52B C47B 109.3(5)
C51B C52B H52B 107.8
C1C N1C C10C 113.2(5)
C1C N1C C52C 120.9(5)
C10C N1C C52C 125.5(5)
C5C N2C C6C 112.3(5)
C5C N2C C11C 124.9(6)
C6C N2C C11C 122.6(6)
C17C N3C C16C 120.6(5)
C17C N3C C26C 113.2(5)
C26C N3C C16C 126.2(6)
C21C N4C C22C 112.0(5)
C21C N4C C27C 125.3(6)
C22C N4C C27C 122.7(5)
C33C N5C C32C 119.3(7)
C33C N5C C44C 120.7(7)
C44C N5C C32C 119.8(6)
C38C N6C C47C 120.5(5)
C39C N6C C38C 120.0(6)
C39C N6C C47C 119.4(5)
O1C C1C N1C 126.3(6)
O1C C1C C2C 127.4(6)
N1C C1C C2C 106.3(5)
C3C C2C C1C 129.3(6)
C3C C2C C9C 124.2(6)
C9C C2C C1C 106.5(5)
C2C C3C H3C 123.0
C2C C3C C4C 114.0(7)
C4C C3C H3C 123.0
C3C C4C C5C 128.8(7)
C3C C4C C7C 123.3(6)
C7C C4C C5C 107.9(6)
O2C C5C N2C 125.2(6)
O2C C5C C4C 128.3(6)
N2C C5C C4C 106.4(6)
O3C C6C N2C 126.3(6)
O3C C6C C7C 127.5(6)
N2C C6C C7C 106.2(6)
C4C C7C C6C 107.2(5)
C4C C7C C8C 122.6(6)
C8C C7C C6C 130.2(7)
C7C C8C H8C 122.9
C9C C8C C7C 114.3(7)
C9C C8C H8C 122.9
C2C C9C C10C 109.1(5)
C8C C9C C2C 121.6(6)
C8C C9C C10C 129.3(6)
O4C C10C N1C 125.1(5)
O4C C10C C9C 130.2(6)
N1C C10C C9C 104.7(5)
N2C C11C H11C 107.5
N2C C11C C12C 112.1(5)
N2C C11C C16C 113.8(5)
C12C C11C H11C 107.5
C16C C11C H11C 107.5
C16C C11C C12C 108.1(5)
C11C C12C H12G 109.4
C11C C12C H12H 109.4
H12G C12C H12H 108.0
C13C C12C C11C 111.2(5)
C13C C12C H12G 109.4
C13C C12C H12H 109.4
C12C C13C H13G 109.3
C12C C13C H13H 109.3
C12C C13C C14C 111.5(6)
H13G C13C H13H 108.0
C14C C13C H13G 109.3
C14C C13C H13H 109.3
C13C C14C H14G 109.2
C13C C14C H14H 109.2
C13C C14C C15C 111.9(5)
H14G C14C H14H 107.9
C15C C14C H14G 109.2
C15C C14C H14H 109.2
C14C C15C H15G 109.8
C14C C15C H15H 109.8
H15G C15C H15H 108.3
C16C C15C C14C 109.3(5)
C16C C15C H15G 109.8
C16C C15C H15H 109.8
N3C C16C C11C 112.0(5)
N3C C16C C15C 113.4(5)
N3C C16C H16C 106.8
C11C C16C H16C 106.8
C15C C16C C11C 110.6(5)
C15C C16C H16C 106.8
O5C C17C N3C 126.5(6)
O5C C17C C18C 128.1(6)
N3C C17C C18C 105.5(6)
C19C C18C C17C 129.4(7)
C19C C18C C25C 123.7(6)
C25C C18C C17C 106.9(6)
C18C C19C H19C 122.6
C18C C19C C20C 114.8(7)
C20C C19C H19C 122.6
C19C C20C C21C 130.0(7)
C19C C20C C23C 122.8(6)
C23C C20C C21C 107.2(5)
O6C C21C N4C 124.9(6)
O6C C21C C20C 127.5(6)
N4C C21C C20C 107.6(6)
O7C C22C N4C 126.2(6)
O7C C22C C23C 128.0(6)
N4C C22C C23C 105.7(5)
C20C C23C C22C 107.5(5)
C24C C23C C20C 121.9(6)
C24C C23C C22C 130.6(7)
C23C C24C H24C 121.8
C23C C24C C25C 116.4(7)
C25C C24C H24C 121.8
C18C C25C C26C 107.7(5)
C24C C25C C18C 120.3(6)
C24C C25C C26C 132.0(7)
O8C C26C N3C 126.8(6)
O8C C26C C25C 126.7(6)
N3C C26C C25C 106.5(6)
N4C C27C H27C 107.7
N4C C27C C28C 110.7(5)
N4C C27C C32C 111.4(6)
C28C C27C H27C 107.7
C32C C27C H27C 107.7
C32C C27C C28C 111.4(6)
C27C C28C H28G 109.9
C27C C28C H28H 109.9
H28G C28C H28H 108.3
C29C C28C C27C 108.8(6)
C29C C28C H28G 109.9
C29C C28C H28H 109.9
C28C C29C H29G 109.3
C28C C29C H29H 109.3
H29G C29C H29H 108.0
C30C C29C C28C 111.5(8)
C30C C29C H29G 109.3
C30C C29C H29H 109.3
C29C C30C H30G 109.5
C29C C30C H30H 109.5
H30G C30C H30H 108.0
C31C C30C C29C 110.9(7)
C31C C30C H30G 109.5
C31C C30C H30H 109.5
C30C C31C H31G 109.7
C30C C31C H31H 109.7
C30C C31C C32C 109.6(7)
H31G C31C H31H 108.2
C32C C31C H31G 109.7
C32C C31C H31H 109.7
N5C C32C C27C 113.9(5)
N5C C32C C31C 111.1(6)
N5C C32C H32C 106.2
C27C C32C C31C 112.7(7)
C27C C32C H32C 106.2
C31C C32C H32C 106.2
O9C C33C N5C 118.4(9)
O9C C33C C34C 123.3(8)
N5C C33C C34C 118.3(7)
C35C C34C C33C 114.6(8)
C45C C34C C33C 119.7(8)
C45C C34C C35C 125.6(9)
C34C C35C H35C 121.4
C36C C35C C34C 117.2(9)
C36C C35C H35C 121.4
C35C C36C H36C 121.0
C35C C36C C37C 118.1(9)
C37C C36C H36C 121.0
C38C C37C C36C 116.8(8)
C46C C37C C36C 121.2(8)
C46C C37C C38C 122.0(7)
O10C C38C N6C 120.5(7)
O10C C38C C37C 121.6(7)
N6C C38C C37C 117.9(6)
O11C C39C N6C 120.3(6)
O11C C39C C40C 122.7(6)
N6C C39C C40C 117.0(6)
C41C C40C C39C 114.8(7)
C46C C40C C39C 122.3(7)
C46C C40C C41C 122.9(7)
C40C C41C H41C 121.4
C42C C41C C40C 117.3(8)
C42C C41C H41C 121.4
C41C C42C H42C 120.4
C43C C42C C41C 119.1(7)
C43C C42C H42C 120.4
C42C C43C C44C 118.0(7)
C45C C43C C42C 122.8(8)
C45C C43C C44C 119.2(7)
O12C C44C N5C 121.7(7)
O12C C44C C43C 121.2(7)
N5C C44C C43C 117.1(7)
C34C C45C C43C 123.8(8)
C34C C45C C46C 117.6(8)
C43C C45C C46C 118.6(8)
C37C C46C C40C 120.7(8)
C37C C46C C45C 120.3(8)
C40C C46C C45C 119.0(8)
N6C C47C H47C 107.0
N6C C47C C48C 113.9(6)
N6C C47C C52C 113.5(5)
C48C C47C H47C 107.0
C52C C47C H47C 107.0
C52C C47C C48C 107.9(5)
C47C C48C H48G 109.6
C47C C48C H48H 109.6
H48G C48C H48H 108.1
C49C C48C C47C 110.2(6)
C49C C48C H48G 109.6
C49C C48C H48H 109.6
C48C C49C H49G 109.0
C48C C49C H49H 109.0
C48C C49C C50C 113.0(6)
H49G C49C H49H 107.8
C50C C49C H49G 109.0
C50C C49C H49H 109.0
C49C C50C H50G 109.8
C49C C50C H50H 109.8
H50G C50C H50H 108.2
C51C C50C C49C 109.4(5)
C51C C50C H50G 109.8
C51C C50C H50H 109.8
C50C C51C H51G 109.9
C50C C51C H51H 109.9
C50C C51C C52C 108.9(6)
H51G C51C H51H 108.3
C52C C51C H51G 109.9
C52C C51C H51H 109.9
N1C C52C C47C 111.4(5)
N1C C52C C51C 113.8(5)
N1C C52C H52C 107.8
C47C C52C C51C 108.0(5)
C47C C52C H52C 107.8
C51C C52C H52C 107.8
C1S N1S C2S 120.5(7)
C1S N1S C3S 121.2(7)
C3S N1S C2S 118.2(7)
O1S C1S N1S 128.4(8)
O1S C1S H1S 115.8
N1S C1S H1S 115.8
N1S C2S H2SA 109.5
N1S C2S H2SB 109.5
N1S C2S H2SC 109.5
H2SA C2S H2SB 109.5
H2SA C2S H2SC 109.5
H2SB C2S H2SC 109.5
N1S C3S H3SA 109.5
N1S C3S H3SB 109.5
N1S C3S H3SC 109.5
H3SA C3S H3SB 109.5
H3SA C3S H3SC 109.5
H3SB C3S H3SC 109.5
C4S N2S C6S 114.6(8)
C5S N2S C4S 124.2(9)
C5S N2S C6S 121.2(8)
N2S C4S H4SA 109.5
N2S C4S H4SB 109.5
N2S C4S H4SC 109.5
H4SA C4S H4SB 109.5
H4SA C4S H4SC 109.5
H4SB C4S H4SC 109.5
O2S C5S N2S 124.2(11)
O2S C5S H5S 117.9
N2S C5S H5S 117.9
N2S C6S H6SA 109.5
N2S C6S H6SB 109.5
N2S C6S H6SC 109.5
H6SA C6S H6SB 109.5
H6SA C6S H6SC 109.5
H6SB C6S H6SC 109.5
C8S N3S C7S 116.5(9)
C9S N3S C7S 122.7(10)
C9S N3S C8S 120.8(9)
N3S C7S H7SA 109.5
N3S C7S H7SB 109.5
N3S C7S H7SC 109.5
H7SA C7S H7SB 109.5
H7SA C7S H7SC 109.5
H7SB C7S H7SC 109.5
O3SB C8S H8S 119.9
N3S C8S O3SB 120.2(9)
N3S C8S H8SA 109.5
N3S C8S H8SB 109.5
N3S C8S H8SC 109.5
N3S C8S H8S 119.9
H8SA C8S H8SB 109.5
H8SA C8S H8SC 109.5
H8SB C8S H8SC 109.5
O3SA C9S H9S 118.0
N3S C9S O3SA 123.9(11)
N3S C9S H9S 118.0
N3S C9S H9SA 109.5
N3S C9S H9SB 109.5
N3S C9S H9SC 109.5
H9SA C9S H9SB 109.5
H9SA C9S H9SC 109.5
H9SB C9S H9SC 109.5
C10S N4S C11S 120.8(7)
C10S N4S C12S 124.0(7)
C12S N4S C11S 115.2(7)
O4S C10S N4S 124.9(8)
O4S C10S H10S 117.6
N4S C10S H10S 117.6
N4S C11S H11D 109.5
N4S C11S H11E 109.5
N4S C11S H11F 109.5
H11D C11S H11E 109.5
H11D C11S H11F 109.5
H11E C11S H11F 109.5
N4S C12S H12I 109.5
N4S C12S H12J 109.5
N4S C12S H12K 109.5
H12I C12S H12J 109.5
H12I C12S H12K 109.5
H12J C12S H12K 109.5
C13S N5S C14S 119.3(11)
C13S N5S C15S 122.2(11)
C15S N5S C14S 118.5(8)
O5S C13S N5S 122.3(14)
O5S C13S H13S 118.8
N5S C13S H13S 118.8
N5S C14S H14I 109.5
N5S C14S H14J 109.5
N5S C14S H14K 109.5
H14I C14S H14J 109.5
H14I C14S H14K 109.5
H14J C14S H14K 109.5
N5S C15S H15I 109.5
N5S C15S H15J 109.5
N5S C15S H15K 109.5
H15I C15S H15J 109.5
H15I C15S H15K 109.5
H15J C15S H15K 109.5
C17S N6S C16S 120.5(7)
C17S N6S C18S 121.3(6)
C18S N6S C16S 118.2(7)
N6S C16S H16D 109.5
N6S C16S H16E 109.5
N6S C16S H16F 109.5
H16D C16S H16E 109.5
H16D C16S H16F 109.5
H16E C16S H16F 109.5
O6S C17S N6S 125.9(7)
O6S C17S H17S 117.0
N6S C17S H17S 117.0
N6S C18S H18A 109.5
N6S C18S H18B 109.5
N6S C18S H18C 109.5
H18A C18S H18B 109.5
H18A C18S H18C 109.5
H18B C18S H18C 109.5
C19S N7S C20S 122.6(8)
C19S N7S C21S 119.9(7)
C20S N7S C21S 117.5(8)
O7SA C19S N7S 125.1(13)
O7SA C19S H19S 117.4
N7S C19S H19D 109.5
N7S C19S H19E 109.5
N7S C19S H19F 109.5
N7S C19S H19S 117.4
H19D C19S H19E 109.5
H19D C19S H19F 109.5
H19E C19S H19F 109.5
O7SB C20S N7S 117.2(15)
O7SB C20S H20S 121.4
N7S C20S H20A 109.5
N7S C20S H20B 109.5
N7S C20S H20C 109.5
N7S C20S H20S 121.4
H20A C20S H20B 109.5
H20A C20S H20C 109.5
H20B C20S H20C 109.5
N7S C21S H21A 109.5
N7S C21S H21B 109.5
N7S C21S H21C 109.5
H21A C21S H21B 109.5
H21A C21S H21C 109.5
H21B C21S H21C 109.5
C25S N9S C26S 119.9(10)
C25S N9S C27S 124.5(12)
C26S N9S C27S 115.5(11)
O9S C25S N9S 126.7(12)
O9S C25S H25S 116.6
N9S C25S H25S 116.6
N9S C26S H26A 109.5
N9S C26S H26B 109.5
N9S C26S H26C 109.5
H26A C26S H26B 109.5
H26A C26S H26C 109.5
H26B C26S H26C 109.5
N9S C27S H27D 109.5
N9S C27S H27E 109.5
N9S C27S H27F 109.5
H27D C27S H27E 109.5
H27D C27S H27F 109.5
H27E C27S H27F 109.5
C28S N10S C29S 126.8(9)
C28S N10S C30S 112.8(11)
C29S N10S C30S 120.0(11)
O10S C28S N10S 121.0(9)
O10S C28S H28S 119.5
N10S C28S H28S 119.5
N10S C29S H29I 109.5
N10S C29S H29J 109.5
N10S C29S H29K 109.5
H29I C29S H29J 109.5
H29I C29S H29K 109.5
H29J C29S H29K 109.5
N10S C30S H30I 109.5
N10S C30S H30J 109.5
N10S C30S H30K 109.5
H30I C30S H30J 109.5
H30I C30S H30K 109.5
H30J C30S H30K 109.5

loop_
_geom_bond_atom_site_label_1
_geom_bond_atom_site_label_2
_geom_bond_distance
O1 C1 1.214(8)
O2 C5 1.193(8)
O3 C6 1.209(8)
O4 C10 1.217(7)
O5 C17 1.183(9)
O6 C21 1.248(8)
O7 C22 1.202(8)
O8 C26 1.218(8)
O9 C33 1.226(8)
O10 C38 1.216(8)
O11 C39 1.215(7)
O12 C44 1.209(7)
N1 C1 1.381(8)
N1 C10 1.386(8)
N1 C52 1.457(8)
N2 C5 1.404(9)
N2 C6 1.381(8)
N2 C11 1.492(9)
N3 C16 1.472(9)
N3 C17 1.432(10)
N3 C26 1.376(10)
N4 C21 1.373(9)
N4 C22 1.401(8)
N4 C27 1.453(8)
N5 C32 1.476(8)
N5 C33 1.408(8)
N5 C44 1.402(8)
N6 C38 1.422(7)
N6 C39 1.400(8)
N6 C47 1.499(7)
C1 C2 1.514(9)
C2 C3 1.404(9)
C2 C9 1.375(9)
C3 H3 0.9500
C3 C4 1.378(10)
C4 C5 1.491(9)
C4 C7 1.412(9)
C6 C7 1.471(9)
C7 C8 1.385(9)
C8 H8 0.9500
C8 C9 1.384(9)
C9 C10 1.488(8)
C11 H11 1.0000
C11 C12 1.519(10)
C11 C16 1.529(9)
C12 H12A 0.9900
C12 H12B 0.9900
C12 C13 1.543(12)
C13 H13A 0.9900
C13 H13B 0.9900
C13 C14 1.555(12)
C14 H14A 0.9900
C14 H14B 0.9900
C14 C15 1.546(12)
C15 H15A 0.9900
C15 H15B 0.9900
C15 C16 1.525(10)
C16 H16 1.0000
C17 C18 1.519(10)
C18 C19 1.378(10)
C18 C25 1.377(10)
C19 H19 0.9500
C19 C20 1.387(10)
C20 C21 1.488(9)
C20 C23 1.391(9)
C22 C23 1.493(9)
C23 C24 1.356(9)
C24 H24 0.9500
C24 C25 1.403(10)
C25 C26 1.493(10)
C27 H27 1.0000
C27 C28 1.551(9)
C27 C32 1.529(9)
C28 H28A 0.9900
C28 H28B 0.9900
C28 C29 1.507(10)
C29 H29A 0.9900
C29 H29B 0.9900
C29 C30 1.530(10)
C30 H30A 0.9900
C30 H30B 0.9900
C30 C31 1.526(10)
C31 H31A 0.9900
C31 H31B 0.9900
C31 C32 1.517(9)
C32 H32 1.0000
C33 C34 1.472(9)
C34 C35 1.374(9)
C34 C45 1.417(9)
C35 H35 0.9500
C35 C36 1.381(9)
C36 H36 0.9500
C36 C37 1.403(9)
C37 C38 1.478(9)
C37 C46 1.371(9)
C39 C40 1.465(9)
C40 C41 1.380(9)
C40 C46 1.421(8)
C41 H41 0.9500
C41 C42 1.391(9)
C42 H42 0.9500
C42 C43 1.396(8)
C43 C44 1.495(9)
C43 C45 1.382(9)
C45 C46 1.418(9)
C47 H47 1.0000
C47 C48 1.491(10)
C47 C52 1.544(8)
C48 H48A 0.9900
C48 H48B 0.9900
C48 C49 1.526(10)
C49 H49A 0.9900
C49 H49B 0.9900
C49 C50 1.548(10)
C50 H50A 0.9900
C50 H50B 0.9900
C50 C51 1.516(10)
C51 H51A 0.9900
C51 H51B 0.9900
C51 C52 1.553(8)
C52 H52 1.0000
O1A C1A 1.198(8)
O2A C5A 1.206(7)
O3A C6A 1.200(7)
O4A C10A 1.223(7)
O5A C17A 1.215(8)
O6A C21A 1.202(8)
O7A C22A 1.203(8)
O8A C26A 1.203(8)
O9A C33A 1.230(8)
O10A C38A 1.198(7)
O11A C39A 1.208(8)
O12A C44A 1.216(8)
N1A C1A 1.399(7)
N1A C10A 1.393(8)
N1A C52A 1.481(7)
N2A C5A 1.398(8)
N2A C6A 1.417(7)
N2A C11A 1.462(7)
N3A C16A 1.471(7)
N3A C17A 1.382(8)
N3A C26A 1.397(8)
N4A C21A 1.396(8)
N4A C22A 1.394(8)
N4A C27A 1.464(7)
N5A C32A 1.478(7)
N5A C33A 1.395(8)
N5A C44A 1.405(8)
N6A C38A 1.401(8)
N6A C39A 1.421(8)
N6A C47A 1.479(7)
C1A C2A 1.505(8)
C2A C3A 1.367(8)
C2A C9A 1.402(8)
C3A H3A 0.9500
C3A C4A 1.402(8)
C4A C5A 1.489(8)
C4A C7A 1.403(9)
C6A C7A 1.495(8)
C7A C8A 1.386(8)
C8A H8A 0.9500
C8A C9A 1.389(8)
C9A C10A 1.509(8)
C11A H11A 1.0000
C11A C12A 1.523(8)
C11A C16A 1.546(8)
C12A H12C 0.9900
C12A H12D 0.9900
C12A C13A 1.515(8)
C13A H13C 0.9900
C13A H13D 0.9900
C13A C14A 1.525(8)
C14A H14C 0.9900
C14A H14D 0.9900
C14A C15A 1.514(8)
C15A H15C 0.9900
C15A H15D 0.9900
C15A C16A 1.544(7)
C16A H16A 1.0000
C17A C18A 1.499(8)
C18A C19A 1.386(9)
C18A C25A 1.411(9)
C19A H19A 0.9500
C19A C20A 1.382(8)
C20A C21A 1.502(8)
C20A C23A 1.417(10)
C22A C23A 1.515(8)
C23A C24A 1.381(9)
C24A H24A 0.9500
C24A C25A 1.359(9)
C25A C26A 1.512(9)
C27A H27A 1.0000
C27A C28A 1.529(9)
C27A C32A 1.532(9)
C28A H28C 0.9900
C28A H28D 0.9900
C28A C29A 1.502(10)
C29A H29C 0.9900
C29A H29D 0.9900
C29A C30A 1.524(11)
C30A H30C 0.9900
C30A H30D 0.9900
C30A C31A 1.545(10)
C31A H31C 0.9900
C31A H31D 0.9900
C31A C32A 1.510(8)
C32A H32A 1.0000
C33A C34A 1.496(9)
C34A C35A 1.358(9)
C34A C45A 1.394(9)
C35A H35A 0.9500
C35A C36A 1.414(10)
C36A H36A 0.9500
C36A C37A 1.399(9)
C37A C38A 1.499(8)
C37A C46A 1.368(9)
C39A C40A 1.474(9)
C40A C41A 1.374(9)
C40A C46A 1.382(10)
C41A H41A 0.9500
C41A C42A 1.400(9)
C42A H42A 0.9500
C42A C43A 1.400(10)
C43A C44A 1.482(9)
C43A C45A 1.363(9)
C45A C46A 1.451(9)
C47A H47A 1.0000
C47A C48A 1.522(8)
C47A C52A 1.533(8)
C48A H48C 0.9900
C48A H48D 0.9900
C48A C49A 1.534(9)
C49A H49C 0.9900
C49A H49D 0.9900
C49A C50A 1.522(8)
C50A H50C 0.9900
C50A H50D 0.9900
C50A C51A 1.538(9)
C51A H51C 0.9900
C51A H51D 0.9900
C51A C52A 1.520(8)
C52A H52A 1.0000
O1B C1B 1.234(8)
O2B C5B 1.204(8)
O3B C6B 1.216(8)
O4B C10B 1.207(8)
O5B C17B 1.224(8)
O6B C21B 1.195(8)
O7B C22B 1.222(8)
O8B C26B 1.190(8)
O9B C33B 1.212(7)
O10B C38B 1.228(8)
O11B C39B 1.228(8)
O12B C44B 1.235(7)
N1B C1B 1.381(8)
N1B C10B 1.378(8)
N1B C52B 1.496(7)
N2B C5B 1.386(8)
N2B C6B 1.405(8)
N2B C11B 1.479(8)
N3B C16B 1.466(8)
N3B C17B 1.396(9)
N3B C26B 1.397(8)
N4B C21B 1.397(8)
N4B C22B 1.377(9)
N4B C27B 1.461(8)
N5B C32B 1.469(8)
N5B C33B 1.435(8)
N5B C44B 1.400(8)
N6B C38B 1.393(8)
N6B C39B 1.395(8)
N6B C47B 1.486(8)
C1B C2B 1.466(9)
C2B C3B 1.405(9)
C2B C9B 1.394(9)
C3B H3B 0.9500
C3B C4B 1.374(9)
C4B C5B 1.495(9)
C4B C7B 1.403(9)
C6B C7B 1.481(9)
C7B C8B 1.383(9)
C8B H8B 0.9500
C8B C9B 1.358(9)
C9B C10B 1.513(9)
C11B H11B 1.0000
C11B C12B 1.523(9)
C11B C16B 1.511(9)
C12B H12E 0.9900
C12B H12F 0.9900
C12B C13B 1.542(9)
C13B H13E 0.9900
C13B H13F 0.9900
C13B C14B 1.508(10)
C14B H14E 0.9900
C14B H14F 0.9900
C14B C15B 1.519(9)
C15B H15E 0.9900
C15B H15F 0.9900
C15B C16B 1.541(9)
C16B H16B 1.0000
C17B C18B 1.491(8)
C18B C19B 1.362(9)
C18B C25B 1.417(9)
C19B H19B 0.9500
C19B C20B 1.409(9)
C20B C21B 1.505(9)
C20B C23B 1.377(9)
C22B C23B 1.494(9)
C23B C24B 1.404(9)
C24B H24B 0.9500
C24B C25B 1.377(9)
C25B C26B 1.495(9)
C27B H27B 1.0000
C27B C28B 1.531(9)
C27B C32B 1.513(10)
C28B H28E 0.9900
C28B H28F 0.9900
C28B C29B 1.534(11)
C29B H29E 0.9900
C29B H29F 0.9900
C29B C30B 1.521(13)
C30B H30E 0.9900
C30B H30F 0.9900
C30B C31B 1.530(11)
C31B H31E 0.9900
C31B H31F 0.9900
C31B C32B 1.550(8)
C32B H32B 1.0000
C33B C34B 1.486(9)
C34B C35B 1.397(9)
C34B C45B 1.377(8)
C35B H35B 0.9500
C35B C36B 1.406(9)
C36B H36B 0.9500
C36B C37B 1.374(9)
C37B C38B 1.476(9)
C37B C46B 1.412(9)
C39B C40B 1.482(9)
C40B C41B 1.379(9)
C40B C46B 1.402(9)
C41B H41B 0.9500
C41B C42B 1.375(10)
C42B H42B 0.9500
C42B C43B 1.372(9)
C43B C44B 1.469(9)
C43B C45B 1.419(8)
C45B C46B 1.434(9)
C47B H47B 1.0000
C47B C48B 1.532(8)
C47B C52B 1.541(9)
C48B H48E 0.9900
C48B H48F 0.9900
C48B C49B 1.523(10)
C49B H49E 0.9900
C49B H49F 0.9900
C49B C50B 1.536(12)
C50B H50E 0.9900
C50B H50F 0.9900
C50B C51B 1.537(10)
C51B H51E 0.9900
C51B H51F 0.9900
C51B C52B 1.517(9)
C52B H52B 1.0000
O1C C1C 1.207(8)
O2C C5C 1.202(9)
O3C C6C 1.205(8)
O4C C10C 1.190(8)
O5C C17C 1.195(8)
O6C C21C 1.234(9)
O7C C22C 1.190(8)
O8C C26C 1.211(8)
O9C C33C 1.238(11)
O10C C38C 1.216(8)
O11C C39C 1.241(8)
O12C C44C 1.226(9)
N1C C1C 1.387(8)
N1C C10C 1.417(8)
N1C C52C 1.465(7)
N2C C5C 1.382(9)
N2C C6C 1.409(8)
N2C C11C 1.464(8)
N3C C16C 1.490(8)
N3C C17C 1.390(9)
N3C C26C 1.395(9)
N4C C21C 1.366(9)
N4C C22C 1.426(9)
N4C C27C 1.465(8)
N5C C32C 1.476(10)
N5C C33C 1.394(10)
N5C C44C 1.402(9)
N6C C38C 1.410(8)
N6C C39C 1.408(8)
N6C C47C 1.452(9)
C1C C2C 1.518(9)
C2C C3C 1.374(9)
C2C C9C 1.419(10)
C3C H3C 0.9500
C3C C4C 1.378(10)
C4C C5C 1.522(10)
C4C C7C 1.401(11)
C6C C7C 1.521(10)
C7C C8C 1.406(9)
C8C H8C 0.9500
C8C C9C 1.386(10)
C9C C10C 1.502(8)
C11C H11C 1.0000
C11C C12C 1.531(8)
C11C C16C 1.522(9)
C12C H12G 0.9900
C12C H12H 0.9900
C12C C13C 1.516(9)
C13C H13G 0.9900
C13C H13H 0.9900
C13C C14C 1.519(10)
C14C H14G 0.9900
C14C H14H 0.9900
C14C C15C 1.534(9)
C15C H15G 0.9900
C15C H15H 0.9900
C15C C16C 1.511(9)
C16C H16C 1.0000
C17C C18C 1.524(9)
C18C C19C 1.370(10)
C18C C25C 1.429(10)
C19C H19C 0.9500
C19C C20C 1.375(9)
C20C C21C 1.501(9)
C20C C23C 1.420(11)
C22C C23C 1.501(9)
C23C C24C 1.372(10)
C24C H24C 0.9500
C24C C25C 1.385(9)
C25C C26C 1.489(9)
C27C H27C 1.0000
C27C C28C 1.552(9)
C27C C32C 1.514(11)
C28C H28G 0.9900
C28C H28H 0.9900
C28C C29C 1.547(11)
C29C H29G 0.9900
C29C H29H 0.9900
C29C C30C 1.529(16)
C30C H30G 0.9900
C30C H30H 0.9900
C30C C31C 1.515(13)
C31C H31G 0.9900
C31C H31H 0.9900
C31C C32C 1.531(9)
C32C H32C 1.0000
C33C C34C 1.453(13)
C34C C35C 1.402(12)
C34C C45C 1.305(12)
C35C H35C 0.9500
C35C C36C 1.384(14)
C36C H36C 0.9500
C36C C37C 1.456(12)
C37C C38C 1.445(11)
C37C C46C 1.321(12)
C39C C40C 1.448(11)
C40C C41C 1.439(11)
C40C C46C 1.343(12)
C41C H41C 0.9500
C41C C42C 1.409(12)
C42C H42C 0.9500
C42C C43C 1.396(11)
C43C C44C 1.448(11)
C43C C45C 1.365(12)
C45C C46C 1.442(12)
C47C H47C 1.0000
C47C C48C 1.550(9)
C47C C52C 1.534(9)
C48C H48G 0.9900
C48C H48H 0.9900
C48C C49C 1.522(12)
C49C H49G 0.9900
C49C H49H 0.9900
C49C C50C 1.549(11)
C50C H50G 0.9900
C50C H50H 0.9900
C50C C51C 1.517(10)
C51C H51G 0.9900
C51C H51H 0.9900
C51C C52C 1.538(10)
C52C H52C 1.0000
O1S C1S 1.190(9)
N1S C1S 1.334(10)
N1S C2S 1.490(10)
N1S C3S 1.480(12)
C1S H1S 0.9500
C2S H2SA 0.9800
C2S H2SB 0.9800
C2S H2SC 0.9800
C3S H3SA 0.9800
C3S H3SB 0.9800
C3S H3SC 0.9800
O2S C5S 1.188(11)
N2S C4S 1.439(15)
N2S C5S 1.363(12)
N2S C6S 1.465(12)
C4S H4SA 0.9800
C4S H4SB 0.9800
C4S H4SC 0.9800
C5S H5S 0.9500
C6S H6SA 0.9800
C6S H6SB 0.9800
C6S H6SC 0.9800
O3SA C9S 1.359(18)
O3SB C8S 1.395(16)
N3S C7S 1.455(12)
N3S C8S 1.381(12)
N3S C9S 1.302(14)
C7S H7SA 0.9800
C7S H7SB 0.9800
C7S H7SC 0.9800
C8S H8SA 0.9800
C8S H8SB 0.9800
C8S H8SC 0.9800
C8S H8S 0.9500
C9S H9S 0.9500
C9S H9SA 0.9800
C9S H9SB 0.9800
C9S H9SC 0.9800
O4S C10S 1.243(9)
N4S C10S 1.342(10)
N4S C11S 1.468(11)
N4S C12S 1.443(12)
C10S H10S 0.9500
C11S H11D 0.9800
C11S H11E 0.9800
C11S H11F 0.9800
C12S H12I 0.9800
C12S H12J 0.9800
C12S H12K 0.9800
O5S C13S 1.225(16)
N5S C13S 1.323(14)
N5S C14S 1.476(14)
N5S C15S 1.411(14)
C13S H13S 0.9500
C14S H14I 0.9800
C14S H14J 0.9800
C14S H14K 0.9800
C15S H15I 0.9800
C15S H15J 0.9800
C15S H15K 0.9800
O6S C17S 1.243(9)
N6S C16S 1.461(10)
N6S C17S 1.324(10)
N6S C18S 1.443(9)
C16S H16D 0.9800
C16S H16E 0.9800
C16S H16F 0.9800
C17S H17S 0.9500
C18S H18A 0.9800
C18S H18B 0.9800
C18S H18C 0.9800
O7SA C19S 1.114(16)
O7SB C20S 1.31(3)
N7S C19S 1.370(13)
N7S C20S 1.396(11)
N7S C21S 1.470(11)
C19S H19D 0.9800
C19S H19E 0.9800
C19S H19F 0.9800
C19S H19S 0.9500
C20S H20A 0.9800
C20S H20B 0.9800
C20S H20C 0.9800
C20S H20S 0.9500
C21S H21A 0.9800
C21S H21B 0.9800
C21S H21C 0.9800
O9S C25S 1.193(12)
N9S C25S 1.295(12)
N9S C26S 1.451(14)
N9S C27S 1.476(16)
C25S H25S 0.9500
C26S H26A 0.9800
C26S H26B 0.9800
C26S H26C 0.9800
C27S H27D 0.9800
C27S H27E 0.9800
C27S H27F 0.9800
O10S C28S 1.216(10)
N10S C28S 1.352(13)
N10S C29S 1.380(16)
N10S C30S 1.555(19)
C28S H28S 0.9500
C29S H29I 0.9800
C29S H29J 0.9800
C29S H29K 0.9800
C30S H30I 0.9800
C30S H30J 0.9800
C30S H30K 0.9800

loop_
_geom_torsion_atom_site_label_1
_geom_torsion_atom_site_label_2
_geom_torsion_atom_site_label_3
_geom_torsion_atom_site_label_4
_geom_torsion
O1 C1 C2 C3 1.3(11)
O1 C1 C2 C9 -176.9(6)
O3 C6 C7 C4 -178.3(6)
O3 C6 C7 C8 0.1(11)
O5 C17 C18 C19 -0.9(12)
O5 C17 C18 C25 178.2(7)
O7 C22 C23 C20 -178.7(7)
O7 C22 C23 C24 -0.4(12)
O9 C33 C34 C35 -2.7(9)
O9 C33 C34 C45 -179.7(6)
O11 C39 C40 C41 -2.1(9)
O11 C39 C40 C46 -178.2(6)
N1 C1 C2 C3 179.7(6)
N1 C1 C2 C9 1.6(7)
N2 C6 C7 C4 0.4(7)
N2 C6 C7 C8 178.8(6)
N2 C11 C12 C13 175.3(7)
N2 C11 C16 N3 -50.0(8)
N2 C11 C16 C15 -175.3(6)
N3 C17 C18 C19 -179.6(6)
N3 C17 C18 C25 -0.5(7)
N4 C22 C23 C20 -0.5(7)
N4 C22 C23 C24 177.8(7)
N4 C27 C28 C29 176.3(5)
N4 C27 C32 N5 -47.1(8)
N4 C27 C32 C31 -175.3(5)
N5 C33 C34 C35 176.4(6)
N5 C33 C34 C45 -0.6(8)
N6 C39 C40 C41 178.8(5)
N6 C39 C40 C46 2.7(8)
N6 C47 C48 C49 172.6(5)
N6 C47 C52 N1 -49.1(7)
N6 C47 C52 C51 -172.7(5)
C1 N1 C10 O4 175.3(6)
C1 N1 C10 C9 -3.5(6)
C1 N1 C52 C47 133.2(6)
C1 N1 C52 C51 -104.8(6)
C1 C2 C3 C4 -176.6(6)
C1 C2 C9 C8 175.8(5)
C1 C2 C9 C10 -3.7(6)
C2 C3 C4 C5 -178.2(7)
C2 C3 C4 C7 -0.2(10)
C2 C9 C10 O4 -174.3(6)
C2 C9 C10 N1 4.5(6)
C3 C2 C9 C8 -2.5(10)
C3 C2 C9 C10 178.0(6)
C3 C4 C5 O2 -1.9(14)
C3 C4 C5 N2 -177.6(7)
C3 C4 C7 C6 178.8(6)
C3 C4 C7 C8 0.2(10)
C4 C7 C8 C9 -1.3(9)
C5 N2 C6 O3 -178.9(7)
C5 N2 C6 C7 2.4(7)
C5 N2 C11 C12 70.0(9)
C5 N2 C11 C16 -54.6(9)
C5 C4 C7 C6 -2.8(7)
C5 C4 C7 C8 178.7(6)
C6 N2 C5 O2 -179.9(8)
C6 N2 C5 C4 -4.1(8)
C6 N2 C11 C12 -105.4(7)
C6 N2 C11 C16 130.0(6)
C6 C7 C8 C9 -179.5(6)
C7 C4 C5 O2 179.8(8)
C7 C4 C5 N2 4.1(8)
C7 C8 C9 C2 2.4(9)
C7 C8 C9 C10 -178.2(5)
C8 C9 C10 O4 6.3(10)
C8 C9 C10 N1 -174.9(6)
C9 C2 C3 C4 1.3(10)
C10 N1 C1 O1 179.8(6)
C10 N1 C1 C2 1.3(6)
C10 N1 C52 C47 -54.5(7)
C10 N1 C52 C51 67.4(7)
C11 N2 C5 O2 4.3(12)
C11 N2 C5 C4 -179.8(6)
C11 N2 C6 O3 -3.0(10)
C11 N2 C6 C7 178.3(5)
C11 C12 C13 C14 57.6(10)
C12 C11 C16 N3 -174.9(6)
C12 C11 C16 C15 59.8(8)
C12 C13 C14 C15 -57.0(11)
C13 C14 C15 C16 58.3(11)
C14 C15 C16 N3 176.1(7)
C14 C15 C16 C11 -58.6(9)
C16 N3 C17 O5 5.0(10)
C16 N3 C17 C18 -176.3(5)
C16 N3 C26 O8 -5.2(11)
C16 N3 C26 C25 175.9(6)
C16 C11 C12 C13 -60.0(9)
C17 N3 C16 C11 131.5(7)
C17 N3 C16 C15 -104.9(8)
C17 N3 C26 O8 177.5(7)
C17 N3 C26 C25 -1.4(7)
C17 C18 C19 C20 -178.7(6)
C17 C18 C25 C24 179.5(6)
C17 C18 C25 C26 -0.3(7)
C18 C19 C20 C21 175.6(6)
C18 C19 C20 C23 -1.5(9)
C18 C25 C26 O8 -177.9(7)
C18 C25 C26 N3 1.0(7)
C19 C18 C25 C24 -1.4(10)
C19 C18 C25 C26 178.8(6)
C19 C20 C21 O6 5.1(12)
C19 C20 C21 N4 -177.7(6)
C19 C20 C23 C22 178.1(6)
C19 C20 C23 C24 -0.4(10)
C20 C23 C24 C25 1.4(10)
C21 N4 C22 O7 178.6(7)
C21 N4 C22 C23 0.3(7)
C21 N4 C27 C28 63.6(8)
C21 N4 C27 C32 -58.5(9)
C21 C20 C23 C22 0.4(7)
C21 C20 C23 C24 -178.0(6)
C22 N4 C21 O6 177.3(6)
C22 N4 C21 C20 -0.1(7)
C22 N4 C27 C28 -112.2(7)
C22 N4 C27 C32 125.7(6)
C22 C23 C24 C25 -176.6(6)
C23 C20 C21 O6 -177.4(7)
C23 C20 C21 N4 -0.2(7)
C23 C24 C25 C18 -0.6(9)
C23 C24 C25 C26 179.2(6)
C24 C25 C26 O8 2.4(12)
C24 C25 C26 N3 -178.7(6)
C25 C18 C19 C20 2.3(9)
C26 N3 C16 C11 -45.6(9)
C26 N3 C16 C15 78.0(9)
C26 N3 C17 O5 -177.5(7)
C26 N3 C17 C18 1.2(7)
C27 N4 C21 O6 1.1(11)
C27 N4 C21 C20 -176.3(6)
C27 N4 C22 O7 -5.0(10)
C27 N4 C22 C23 176.7(6)
C27 C28 C29 C30 56.2(8)
C28 C27 C32 N5 -171.6(5)
C28 C27 C32 C31 60.2(7)
C28 C29 C30 C31 -53.1(9)
C29 C30 C31 C32 54.3(8)
C30 C31 C32 N5 171.1(5)
C30 C31 C32 C27 -60.0(7)
C32 N5 C33 O9 -0.4(8)
C32 N5 C33 C34 -179.5(5)
C32 N5 C44 O12 -3.2(9)
C32 N5 C44 C43 178.8(5)
C32 C27 C28 C29 -58.2(7)
C33 N5 C32 C27 127.5(6)
C33 N5 C32 C31 -105.2(6)
C33 N5 C44 O12 171.9(6)
C33 N5 C44 C43 -6.2(8)
C33 C34 C35 C36 -177.6(6)
C33 C34 C45 C43 -2.7(9)
C33 C34 C45 C46 176.0(5)
C34 C35 C36 C37 1.8(10)
C34 C45 C46 C37 1.3(8)
C34 C45 C46 C40 -178.3(5)
C35 C34 C45 C43 -179.7(6)
C35 C34 C45 C46 -1.0(9)
C35 C36 C37 C38 176.9(6)
C35 C36 C37 C46 -1.5(9)
C36 C37 C38 O10 8.9(9)
C36 C37 C38 N6 -169.8(5)
C36 C37 C46 C40 179.4(6)
C36 C37 C46 C45 -0.1(9)
C38 N6 C39 O11 -171.5(5)
C38 N6 C39 C40 7.7(8)
C38 N6 C47 C48 75.2(7)
C38 N6 C47 C52 -52.2(7)
C38 C37 C46 C40 1.2(9)
C38 C37 C46 C45 -178.4(5)
C39 N6 C38 O10 168.1(6)
C39 N6 C38 C37 -13.1(8)
C39 N6 C47 C48 -101.4(6)
C39 N6 C47 C52 131.2(6)
C39 C40 C41 C42 -172.6(6)
C39 C40 C46 C37 -7.0(9)
C39 C40 C46 C45 172.6(5)
C40 C41 C42 C43 -0.3(9)
C41 C40 C46 C37 176.9(6)
C41 C40 C46 C45 -3.5(8)
C41 C42 C43 C44 176.9(5)
C41 C42 C43 C45 -2.8(9)
C42 C43 C44 O12 4.9(9)
C42 C43 C44 N5 -177.1(5)
C42 C43 C45 C34 -178.6(6)
C42 C43 C45 C46 2.6(8)
C43 C45 C46 C37 -179.9(5)
C43 C45 C46 C40 0.5(8)
C44 N5 C32 C27 -57.1(7)
C44 N5 C32 C31 70.2(7)
C44 N5 C33 O9 -175.6(6)
C44 N5 C33 C34 5.3(8)
C44 C43 C45 C34 1.7(8)
C44 C43 C45 C46 -177.0(5)
C45 C34 C35 C36 -0.6(10)
C45 C43 C44 O12 -175.4(6)
C45 C43 C44 N5 2.6(8)
C46 C37 C38 O10 -172.7(6)
C46 C37 C38 N6 8.5(8)
C46 C40 C41 C42 3.5(9)
C47 N6 C38 O10 -8.2(9)
C47 N6 C38 C37 170.5(5)
C47 N6 C39 O11 4.9(8)
C47 N6 C39 C40 -175.9(5)
C47 C48 C49 C50 55.3(9)
C48 C47 C52 N1 -176.9(5)
C48 C47 C52 C51 59.5(7)
C48 C49 C50 C51 -54.0(9)
C49 C50 C51 C52 55.8(8)
C50 C51 C52 N1 177.7(5)
C50 C51 C52 C47 -57.2(7)
C52 N1 C1 O1 -7.1(10)
C52 N1 C1 C2 174.4(5)
C52 N1 C10 O4 2.2(9)
C52 N1 C10 C9 -176.6(5)
C52 C47 C48 C49 -59.5(7)
O1A C1A C2A C3A -4.9(10)
O1A C1A C2A C9A 176.0(6)
O3A C6A C7A C4A 178.4(6)
O3A C6A C7A C8A -1.5(10)
O5A C17A C18A C19A -3.5(10)
O5A C17A C18A C25A 174.1(6)
O7A C22A C23A C20A 179.3(6)
O7A C22A C23A C24A -3.9(12)
O9A C33A C34A C35A -1.6(9)
O9A C33A C34A C45A 174.8(5)
O11A C39A C40A C41A -4.6(9)
O11A C39A C40A C46A 177.8(6)
N1A C1A C2A C3A 176.0(6)
N1A C1A C2A C9A -3.0(6)
N2A C6A C7A C4A 0.8(6)
N2A C6A C7A C8A -179.1(6)
N2A C11A C12A C13A 174.3(5)
N2A C11A C16A N3A -50.9(6)
N2A C11A C16A C15A -174.2(4)
N3A C17A C18A C19A 178.3(6)
N3A C17A C18A C25A -4.0(6)
N4A C22A C23A C20A 1.2(7)
N4A C22A C23A C24A 178.0(6)
N4A C27A C28A C29A 176.3(5)
N4A C27A C32A N5A -50.1(7)
N4A C27A C32A C31A -177.2(5)
N5A C33A C34A C35A 178.1(6)
N5A C33A C34A C45A -5.4(8)
N6A C39A C40A C41A 175.6(5)
N6A C39A C40A C46A -2.1(8)
N6A C47A C48A C49A 170.1(5)
N6A C47A C52A N1A -43.1(7)
N6A C47A C52A C51A -167.8(5)
C1A N1A C10A O4A 177.2(6)
C1A N1A C10A C9A -2.9(6)
C1A N1A C52A C47A 136.1(6)
C1A N1A C52A C51A -101.5(6)
C1A C2A C3A C4A -179.2(6)
C1A C2A C9A C8A -178.7(5)
C1A C2A C9A C10A 1.3(6)
C2A C3A C4A C5A 179.1(6)
C2A C3A C4A C7A -1.3(8)
C2A C9A C10A O4A -179.2(6)
C2A C9A C10A N1A 0.9(6)
C3A C2A C9A C8A 2.1(9)
C3A C2A C9A C10A -177.9(5)
C3A C4A C5A O2A -1.6(10)
C3A C4A C5A N2A 177.6(6)
C3A C4A C7A C6A -178.9(5)
C3A C4A C7A C8A 1.0(9)
C4A C7A C8A C9A 0.7(8)
C5A N2A C6A O3A -179.9(5)
C5A N2A C6A C7A -2.2(6)
C5A N2A C11A C12A 62.0(7)
C5A N2A C11A C16A -58.7(7)
C5A C4A C7A C6A 0.8(6)
C5A C4A C7A C8A -179.3(5)
C6A N2A C5A O2A -178.1(5)
C6A N2A C5A C4A 2.7(6)
C6A N2A C11A C12A -118.6(5)
C6A N2A C11A C16A 120.6(5)
C6A C7A C8A C9A -179.3(6)
C7A C4A C5A O2A 178.7(6)
C7A C4A C5A N2A -2.1(6)
C7A C8A C9A C2A -2.3(8)
C7A C8A C9A C10A 177.7(6)
C8A C9A C10A O4A 0.8(10)
C8A C9A C10A N1A -179.1(6)
C9A C2A C3A C4A -0.2(8)
C10A N1A C1A O1A -175.3(6)
C10A N1A C1A C2A 3.7(6)
C10A N1A C52A C47A -46.3(8)
C10A N1A C52A C51A 76.1(7)
C11A N2A C5A O2A 1.3(9)
C11A N2A C5A C4A -177.9(5)
C11A N2A C6A O3A 0.6(8)
C11A N2A C6A C7A 178.3(5)
C11A C12A C13A C14A 57.8(6)
C12A C11A C16A N3A -173.6(4)
C12A C11A C16A C15A 63.0(6)
C12A C13A C14A C15A -53.3(7)
C13A C14A C15A C16A 54.5(7)
C14A C15A C16A N3A 177.0(5)
C14A C15A C16A C11A -59.4(6)
C16A N3A C17A O5A 1.6(9)
C16A N3A C17A C18A 179.8(4)
C16A N3A C26A O8A -1.0(9)
C16A N3A C26A C25A -179.8(5)
C16A C11A C12A C13A -62.8(6)
C17A N3A C16A C11A 135.2(5)
C17A N3A C16A C15A -103.5(6)
C17A N3A C26A O8A 171.4(6)
C17A N3A C26A C25A -7.3(6)
C17A C18A C19A C20A -178.9(6)
C17A C18A C25A C24A 178.6(5)
C17A C18A C25A C26A -0.2(6)
C18A C19A C20A C21A 178.8(6)
C18A C19A C20A C23A -1.2(8)
C18A C25A C26A O8A -174.3(6)
C18A C25A C26A N3A 4.4(6)
C19A C18A C25A C24A -3.5(9)
C19A C18A C25A C26A 177.6(5)
C19A C20A C21A O6A 5.7(11)
C19A C20A C21A N4A -173.5(6)
C19A C20A C23A C22A 175.3(6)
C19A C20A C23A C24A -1.9(9)
C20A C23A C24A C25A 2.3(9)
C21A N4A C22A O7A -175.0(6)
C21A N4A C22A C23A 3.2(7)
C21A N4A C27A C28A 68.9(8)
C21A N4A C27A C32A -53.6(8)
C21A C20A C23A C22A -4.7(7)
C21A C20A C23A C24A 178.1(6)
C22A N4A C21A O6A 174.8(6)
C22A N4A C21A C20A -6.0(7)
C22A N4A C27A C28A -108.2(7)
C22A N4A C27A C32A 129.3(6)
C22A C23A C24A C25A -174.1(6)
C23A C20A C21A O6A -174.3(6)
C23A C20A C21A N4A 6.5(6)
C23A C24A C25A C18A 0.3(9)
C23A C24A C25A C26A 178.8(6)
C24A C25A C26A O8A 6.9(11)
C24A C25A C26A N3A -174.3(6)
C25A C18A C19A C20A 3.8(8)
C26A N3A C16A C11A -53.1(7)
C26A N3A C16A C15A 68.2(7)
C26A N3A C17A O5A -171.0(6)
C26A N3A C17A C18A 7.2(6)
C27A N4A C21A O6A -2.5(10)
C27A N4A C21A C20A 176.7(5)
C27A N4A C22A O7A 2.5(10)
C27A N4A C22A C23A -179.4(5)
C27A C28A C29A C30A 58.9(8)
C28A C27A C32A N5A -174.8(5)
C28A C27A C32A C31A 58.2(7)
C28A C29A C30A C31A -56.7(8)
C29A C30A C31A C32A 55.5(8)
C30A C31A C32A N5A 175.7(6)
C30A C31A C32A C27A -56.6(7)
C32A N5A C33A O9A 1.4(8)
C32A N5A C33A C34A -178.4(5)
C32A N5A C44A O12A 3.3(8)
C32A N5A C44A C43A -179.5(5)
C32A C27A C28A C29A -59.0(7)
C33A N5A C32A C27A 126.6(6)
C33A N5A C32A C31A -106.1(6)
C33A N5A C44A O12A 177.5(6)
C33A N5A C44A C43A -5.3(8)
C33A C34A C35A C36A -179.0(6)
C33A C34A C45A C43A 1.6(9)
C33A C34A C45A C46A 179.1(5)
C34A C35A C36A C37A -3.1(10)
C34A C45A C46A C37A 2.9(8)
C34A C45A C46A C40A 178.3(5)
C35A C34A C45A C43A 177.9(6)
C35A C34A C45A C46A -4.6(9)
C35A C36A C37A C38A 178.5(6)
C35A C36A C37A C46A 1.6(9)
C36A C37A C38A O10A 3.3(9)
C36A C37A C38A N6A -177.5(5)
C36A C37A C46A C40A -176.7(6)
C36A C37A C46A C45A -1.6(9)
C38A N6A C39A O11A -171.6(6)
C38A N6A C39A C40A 8.3(8)
C38A N6A C47A C48A 76.1(6)
C38A N6A C47A C52A -47.3(7)
C38A C37A C46A C40A 6.6(9)
C38A C37A C46A C45A -178.3(5)
C39A N6A C38A O10A 172.4(6)
C39A N6A C38A C37A -6.8(8)
C39A N6A C47A C48A -99.5(6)
C39A N6A C47A C52A 137.1(5)
C39A C40A C41A C42A -177.0(6)
C39A C40A C46A C37A -5.1(9)
C39A C40A C46A C45A 179.7(5)
C40A C41A C42A C43A -1.4(9)
C41A C40A C46A C37A 177.3(6)
C41A C40A C46A C45A 2.1(9)
C41A C42A C43A C44A 179.7(6)
C41A C42A C43A C45A -0.9(9)
C42A C43A C44A O12A -2.2(9)
C42A C43A C44A N5A -179.3(5)
C42A C43A C45A C34A -179.0(6)
C42A C43A C45A C46A 3.6(9)
C43A C45A C46A C37A -179.5(6)
C43A C45A C46A C40A -4.2(8)
C44A N5A C32A C27A -58.9(7)
C44A N5A C32A C31A 68.3(7)
C44A N5A C33A O9A -172.8(5)
C44A N5A C33A C34A 7.4(8)
C44A C43A C45A C34A 0.5(9)
C44A C43A C45A C46A -177.0(5)
C45A C34A C35A C36A 4.7(10)
C45A C43A C44A O12A 178.3(6)
C45A C43A C44A N5A 1.2(8)
C46A C37A C38A O10A -179.9(6)
C46A C37A C38A N6A -0.7(8)
C46A C40A C41A C42A 0.7(9)
C47A N6A C38A O10A -2.8(8)
C47A N6A C38A C37A 178.0(5)
C47A N6A C39A O11A 3.8(8)
C47A N6A C39A C40A -176.3(5)
C47A C48A C49A C50A 57.5(7)
C48A C47A C52A N1A -168.9(5)
C48A C47A C52A C51A 66.4(6)
C48A C49A C50A C51A -54.4(8)
C49A C50A C51A C52A 57.0(7)
C50A C51A C52A N1A 171.7(5)
C50A C51A C52A C47A -62.8(7)
C52A N1A C1A O1A 2.6(9)
C52A N1A C1A C2A -178.3(5)
C52A N1A C10A O4A -0.6(10)
C52A N1A C10A C9A 179.2(5)
C52A C47A C48A C49A -63.0(6)
O1B C1B C2B C3B 1.5(11)
O1B C1B C2B C9B -178.4(6)
O3B C6B C7B C4B -178.3(6)
O3B C6B C7B C8B 1.1(11)
O5B C17B C18B C19B 3.2(12)
O5B C17B C18B C25B -175.7(7)
O7B C22B C23B C20B 178.5(6)
O7B C22B C23B C24B -4.8(11)
O9B C33B C34B C35B -5.2(9)
O9B C33B C34B C45B 175.2(6)
O11B C39B C40B C41B -14.6(9)
O11B C39B C40B C46B 163.5(6)
N1B C1B C2B C3B -178.8(6)
N1B C1B C2B C9B 1.2(7)
N2B C6B C7B C4B 1.7(6)
N2B C6B C7B C8B -178.9(6)
N2B C11B C12B C13B 177.8(6)
N2B C11B C16B N3B -54.4(7)
N2B C11B C16B C15B -179.3(5)
N3B C17B C18B C19B -178.7(6)
N3B C17B C18B C25B 2.4(7)
N4B C22B C23B C20B -1.2(7)
N4B C22B C23B C24B 175.4(6)
N4B C27B C28B C29B 172.1(6)
N4B C27B C32B N5B -44.4(7)
N4B C27B C32B C31B -172.9(5)
N5B C33B C34B C35B 175.7(5)
N5B C33B C34B C45B -3.9(8)
N6B C39B C40B C41B 165.4(5)
N6B C39B C40B C46B -16.5(8)
N6B C47B C48B C49B 173.7(6)
N6B C47B C52B N1B -47.8(7)
N6B C47B C52B C51B -171.9(5)
C1B N1B C10B O4B 178.8(6)
C1B N1B C10B C9B -3.8(7)
C1B N1B C52B C47B 145.1(5)
C1B N1B C52B C51B -91.7(7)
C1B C2B C3B C4B -178.4(6)
C1B C2B C9B C8B 177.9(6)
C1B C2B C9B C10B -3.4(7)
C2B C3B C4B C5B 178.6(6)
C2B C3B C4B C7B 0.5(9)
C2B C9B C10B O4B -178.1(6)
C2B C9B C10B N1B 4.4(6)
C3B C2B C9B C8B -2.1(10)
C3B C2B C9B C10B 176.7(6)
C3B C4B C5B O2B 4.2(11)
C3B C4B C5B N2B -178.1(6)
C3B C4B C7B C6B 177.3(6)
C3B C4B C7B C8B -2.2(9)
C4B C7B C8B C9B 1.7(8)
C5B N2B C6B O3B 178.5(6)
C5B N2B C6B C7B -1.5(6)
C5B N2B C11B C12B 65.1(8)
C5B N2B C11B C16B -60.6(8)
C5B C4B C7B C6B -1.2(6)
C5B C4B C7B C8B 179.3(5)
C6B N2B C5B O2B 178.6(6)
C6B N2B C5B C4B 0.8(7)
C6B N2B C11B C12B -117.7(6)
C6B N2B C11B C16B 116.6(6)
C6B C7B C8B C9B -177.7(6)
C7B C4B C5B O2B -177.4(6)
C7B C4B C5B N2B 0.3(7)
C7B C8B C9B C2B 0.4(9)
C7B C8B C9B C10B -178.0(6)
C8B C9B C10B O4B 0.5(11)
C8B C9B C10B N1B -177.0(6)
C9B C2B C3B C4B 1.6(9)
C10B N1B C1B O1B -178.6(6)
C10B N1B C1B C2B 1.7(7)
C10B N1B C52B C47B -38.6(8)
C10B N1B C52B C51B 84.6(8)
C11B N2B C5B O2B -4.0(10)
C11B N2B C5B C4B 178.2(5)
C11B N2B C6B O3B 1.0(9)
C11B N2B C6B C7B -179.0(5)
C11B C12B C13B C14B 56.9(8)
C12B C11B C16B N3B -179.6(5)
C12B C11B C16B C15B 55.6(7)
C12B C13B C14B C15B -56.8(8)
C13B C14B C15B C16B 55.2(8)
C14B C15B C16B N3B -178.5(6)
C14B C15B C16B C11B -53.8(8)
C16B N3B C17B O5B -1.3(10)
C16B N3B C17B C18B -179.4(5)
C16B N3B C26B O8B -4.4(10)
C16B N3B C26B C25B 178.3(5)
C16B C11B C12B C13B -57.1(7)
C17B N3B C16B C11B 119.8(7)
C17B N3B C16B C15B -115.9(7)
C17B N3B C26B O8B 178.3(6)
C17B N3B C26B C25B 1.0(7)
C17B C18B C19B C20B -176.9(6)
C17B C18B C25B C24B 177.6(6)
C17B C18B C25B C26B -1.8(6)
C18B C19B C20B C21B 175.4(6)
C18B C19B C20B C23B -1.2(9)
C18B C25B C26B O8B -176.6(6)
C18B C25B C26B N3B 0.6(6)
C19B C18B C25B C24B -1.4(9)
C19B C18B C25B C26B 179.2(6)
C19B C20B C21B O6B 2.6(11)
C19B C20B C21B N4B -174.9(6)
C19B C20B C23B C22B 176.7(6)
C19B C20B C23B C24B -0.1(10)
C20B C23B C24B C25B 0.7(9)
C21B N4B C22B O7B -177.1(6)
C21B N4B C22B C23B 2.7(7)
C21B N4B C27B C28B 84.0(8)
C21B N4B C27B C32B -41.6(8)
C21B C20B C23B C22B -0.5(7)
C21B C20B C23B C24B -177.4(6)
C22B N4B C21B O6B 179.5(6)
C22B N4B C21B C20B -3.0(7)
C22B N4B C27B C28B -93.5(7)
C22B N4B C27B C32B 140.9(6)
C22B C23B C24B C25B -175.5(6)
C23B C20B C21B O6B 179.6(7)
C23B C20B C21B N4B 2.1(7)
C23B C24B C25B C18B 0.0(9)
C23B C24B C25B C26B 179.3(6)
C24B C25B C26B O8B 4.0(11)
C24B C25B C26B N3B -178.7(6)
C25B C18B C19B C20B 1.9(9)
C26B N3B C16B C11B -57.2(8)
C26B N3B C16B C15B 67.1(8)
C26B N3B C17B O5B 176.1(6)
C26B N3B C17B C18B -2.1(7)
C27B N4B C21B O6B 1.8(10)
C27B N4B C21B C20B 179.4(6)
C27B N4B C22B O7B 0.7(9)
C27B N4B C22B C23B -179.5(5)
C27B C28B C29B C30B 58.0(8)
C28B C27B C32B N5B -171.2(5)
C28B C27B C32B C31B 60.2(7)
C28B C29B C30B C31B -56.2(8)
C29B C30B C31B C32B 54.9(8)
C30B C31B C32B N5B 172.3(6)
C30B C31B C32B C27B -57.7(8)
C32B N5B C33B O9B 2.4(8)
C32B N5B C33B C34B -178.5(5)
C32B N5B C44B O12B 0.6(8)
C32B N5B C44B C43B -179.9(5)
C32B C27B C28B C29B -59.7(7)
C33B N5B C32B C27B 132.7(5)
C33B N5B C32B C31B -99.7(6)
C33B N5B C44B O12B 174.2(5)
C33B N5B C44B C43B -6.3(8)
C33B C34B C35B C36B -176.6(5)
C33B C34B C45B C43B -1.3(9)
C33B C34B C45B C46B -179.5(5)
C34B C35B C36B C37B -3.1(9)
C34B C45B C46B C37B -4.7(8)
C34B C45B C46B C40B 176.0(5)
C35B C34B C45B C43B 179.1(6)
C35B C34B C45B C46B 0.9(8)
C35B C36B C37B C38B 176.3(6)
C35B C36B C37B C46B -0.7(9)
C36B C37B C38B O10B -2.4(9)
C36B C37B C38B N6B 178.5(6)
C36B C37B C46B C40B -176.1(6)
C36B C37B C46B C45B 4.6(9)
C38B N6B C39B O11B -160.4(6)
C38B N6B C39B C40B 19.6(8)
C38B N6B C47B C48B 67.6(8)
C38B N6B C47B C52B -57.0(7)
C38B C37B C46B C40B 6.9(9)
C38B C37B C46B C45B -172.5(5)
C39B N6B C38B O10B 171.7(6)
C39B N6B C38B C37B -9.2(8)
C39B N6B C47B C48B -105.6(6)
C39B N6B C47B C52B 129.8(5)
C39B C40B C41B C42B 178.3(6)
C39B C40B C46B C37B 3.7(8)
C39B C40B C46B C45B -177.0(5)
C40B C41B C42B C43B -0.4(10)
C41B C40B C46B C37B -178.2(6)
C41B C40B C46B C45B 1.1(9)
C41B C42B C43B C44B -179.8(6)
C41B C42B C43B C45B -1.0(9)
C42B C43B C44B O12B -0.8(9)
C42B C43B C44B N5B 179.6(5)
C42B C43B C45B C34B -175.9(6)
C42B C43B C45B C46B 2.3(8)
C43B C45B C46B C37B 177.0(5)
C43B C45B C46B C40B -2.3(8)
C44B N5B C32B C27B -53.4(7)
C44B N5B C32B C31B 74.3(7)
C44B N5B C33B O9B -171.4(5)
C44B N5B C33B C34B 7.7(8)
C44B C43B C45B C34B 3.0(8)
C44B C43B C45B C46B -178.8(5)
C45B C34B C35B C36B 3.0(9)
C45B C43B C44B O12B -179.7(5)
C45B C43B C44B N5B 0.7(8)
C46B C37B C38B O10B 174.6(6)
C46B C37B C38B N6B -4.5(8)
C46B C40B C41B C42B 0.3(9)
C47B N6B C38B O10B -1.0(9)
C47B N6B C38B C37B 178.1(5)
C47B N6B C39B O11B 12.6(8)
C47B N6B C39B C40B -167.4(5)
C47B C48B C49B C50B 56.8(9)
C48B C47B C52B N1B -174.2(5)
C48B C47B C52B C51B 61.7(7)
C48B C49B C50B C51B -54.3(9)
C49B C50B C51B C52B 55.3(9)
C50B C51B C52B N1B 175.6(6)
C50B C51B C52B C47B -59.2(8)
C52B N1B C1B O1B -1.7(9)
C52B N1B C1B C2B 178.6(5)
C52B N1B C10B O4B 2.3(11)
C52B N1B C10B C9B 179.7(5)
C52B C47B C48B C49B -60.0(8)
O1C C1C C2C C3C -3.1(11)
O1C C1C C2C C9C 174.8(7)
O3C C6C C7C C4C 179.6(6)
O3C C6C C7C C8C 1.3(11)
O5C C17C C18C C19C -2.5(12)
O5C C17C C18C C25C 177.1(6)
O7C C22C C23C C20C -176.3(7)
O7C C22C C23C C24C 1.0(12)
O9C C33C C34C C35C 0.0(11)
O9C C33C C34C C45C -178.3(8)
O11C C39C C40C C41C -1.0(10)
O11C C39C C40C C46C 179.5(6)
N1C C1C C2C C3C 177.9(6)
N1C C1C C2C C9C -4.2(6)
N2C C6C C7C C4C 0.1(7)
N2C C6C C7C C8C -178.3(6)
N2C C11C C12C C13C 174.8(6)
N2C C11C C16C N3C -45.0(7)
N2C C11C C16C C15C -172.5(5)
N3C C17C C18C C19C 179.0(7)
N3C C17C C18C C25C -1.4(7)
N4C C22C C23C C20C 2.7(7)
N4C C22C C23C C24C -179.9(7)
N4C C27C C28C C29C -179.0(7)
N4C C27C C32C N5C -52.4(7)
N4C C27C C32C C31C 179.9(6)
N5C C33C C34C C35C -178.9(6)
N5C C33C C34C C45C 2.8(10)
N6C C39C C40C C41C 178.5(6)
N6C C39C C40C C46C -1.1(10)
N6C C47C C48C C49C 174.6(5)
N6C C47C C52C N1C -42.4(8)
N6C C47C C52C C51C -168.1(5)
C1C N1C C10C O4C 175.0(6)
C1C N1C C10C C9C -4.3(7)
C1C N1C C52C C47C 126.9(6)
C1C N1C C52C C51C -110.8(7)
C1C C2C C3C C4C 177.3(6)
C1C C2C C9C C8C -177.8(6)
C1C C2C C9C C10C 1.7(7)
C2C C3C C4C C5C -178.5(6)
C2C C3C C4C C7C 0.7(9)
C2C C9C C10C O4C -177.9(7)
C2C C9C C10C N1C 1.4(7)
C3C C2C C9C C8C 0.2(10)
C3C C2C C9C C10C 179.7(6)
C3C C4C C5C O2C 1.7(11)
C3C C4C C5C N2C 179.6(6)
C3C C4C C7C C6C -179.6(6)
C3C C4C C7C C8C -1.1(10)
C4C C7C C8C C9C 0.9(9)
C5C N2C C6C O3C -179.5(6)
C5C N2C C6C C7C 0.1(7)
C5C N2C C11C C12C 68.8(8)
C5C N2C C11C C16C -54.3(8)
C5C C4C C7C C6C -0.2(7)
C5C C4C C7C C8C 178.3(6)
C6C N2C C5C O2C 177.7(6)
C6C N2C C5C C4C -0.2(7)
C6C N2C C11C C12C -105.8(7)
C6C N2C C11C C16C 131.1(6)
C6C C7C C8C C9C 179.0(6)
C7C C4C C5C O2C -177.6(7)
C7C C4C C5C N2C 0.2(7)
C7C C8C C9C C2C -0.5(9)
C7C C8C C9C C10C -179.9(6)
C8C C9C C10C O4C 1.6(12)
C8C C9C C10C N1C -179.2(6)
C9C C2C C3C C4C -0.3(9)
C10C N1C C1C O1C -173.6(6)
C10C N1C C1C C2C 5.4(7)
C10C N1C C52C C47C -60.5(8)
C10C N1C C52C C51C 61.8(8)
C11C N2C C5C O2C 2.6(10)
C11C N2C C5C C4C -175.3(5)
C11C N2C C6C O3C -4.2(9)
C11C N2C C6C C7C 175.3(5)
C11C C12C C13C C14C 55.0(8)
C12C C11C C16C N3C -170.2(5)
C12C C11C C16C C15C 62.2(7)
C12C C13C C14C C15C -52.8(8)
C13C C14C C15C C16C 55.1(8)
C14C C15C C16C N3C 172.9(6)
C14C C15C C16C C11C -60.3(7)
C16C N3C C17C O5C 5.9(9)
C16C N3C C17C C18C -175.6(5)
C16C N3C C26C O8C -4.8(10)
C16C N3C C26C C25C 174.3(5)
C16C C11C C12C C13C -59.0(7)
C17C N3C C16C C11C 134.7(6)
C17C N3C C16C C15C -99.2(7)
C17C N3C C26C O8C 174.9(6)
C17C N3C C26C C25C -6.0(7)
C17C C18C C19C C20C -177.7(6)
C17C C18C C25C C24C 178.1(6)
C17C C18C C25C C26C -2.0(7)
C18C C19C C20C C21C 176.9(6)
C18C C19C C20C C23C -0.5(10)
C18C C25C C26C O8C -176.1(6)
C18C C25C C26C N3C 4.8(7)
C19C C18C C25C C24C -2.3(10)
C19C C18C C25C C26C 177.6(6)
C19C C20C C21C O6C 4.5(12)
C19C C20C C21C N4C -175.8(7)
C19C C20C C23C C22C 175.1(6)
C19C C20C C23C C24C -2.5(10)
C20C C23C C24C C25C 3.1(9)
C21C N4C C22C O7C 177.5(7)
C21C N4C C22C C23C -1.6(7)
C21C N4C C27C C28C 65.8(9)
C21C N4C C27C C32C -58.7(8)
C21C C20C C23C C22C -2.8(7)
C21C C20C C23C C24C 179.5(6)
C22C N4C C21C O6C 179.5(7)
C22C N4C C21C C20C -0.1(7)
C22C N4C C27C C28C -115.5(7)
C22C N4C C27C C32C 120.0(6)
C22C C23C C24C C25C -174.0(6)
C23C C20C C21C O6C -177.8(7)
C23C C20C C21C N4C 1.9(7)
C23C C24C C25C C18C -0.8(9)
C23C C24C C25C C26C 179.4(6)
C24C C25C C26C O8C 3.7(11)
C24C C25C C26C N3C -175.4(6)
C25C C18C C19C C20C 2.8(10)
C26C N3C C16C C11C -45.6(8)
C26C N3C C16C C15C 80.5(8)
C26C N3C C17C O5C -173.8(6)
C26C N3C C17C C18C 4.7(7)
C27C N4C C21C O6C -1.6(11)
C27C N4C C21C C20C 178.7(6)
C27C N4C C22C O7C -1.4(10)
C27C N4C C22C C23C 179.6(5)
C27C C28C C29C C30C 56.4(9)
C28C C27C C32C N5C -176.5(6)
C28C C27C C32C C31C 55.8(8)
C28C C29C C30C C31C -59.0(9)
C29C C30C C31C C32C 57.0(10)
C30C C31C C32C N5C 174.5(8)
C30C C31C C32C C27C -56.3(10)
C32C N5C C33C O9C 0.9(10)
C32C N5C C33C C34C 179.9(6)
C32C N5C C44C O12C -5.1(9)
C32C N5C C44C C43C 173.3(6)
C32C C27C C28C C29C -54.5(9)
C33C N5C C32C C27C 133.3(6)
C33C N5C C32C C31C -98.1(8)
C33C N5C C44C O12C 169.0(6)
C33C N5C C44C C43C -12.5(9)
C33C C34C C35C C36C -178.1(7)
C33C C34C C45C C43C -3.9(11)
C33C C34C C45C C46C 176.9(6)
C34C C35C C36C C37C 1.4(12)
C34C C45C C46C C37C 0.6(11)
C34C C45C C46C C40C -177.3(7)
C35C C34C C45C C43C 178.0(7)
C35C C34C C45C C46C -1.1(11)
C35C C36C C37C C38C 179.5(7)
C35C C36C C37C C46C -1.9(11)
C36C C37C C38C O10C 0.3(9)
C36C C37C C38C N6C -177.6(6)
C36C C37C C46C C40C 178.7(7)
C36C C37C C46C C45C 0.9(10)
C38C N6C C39C O11C -178.4(5)
C38C N6C C39C C40C 2.1(8)
C38C N6C C47C C48C 68.4(7)
C38C N6C C47C C52C -55.6(7)
C38C C37C C46C C40C -2.8(10)
C38C C37C C46C C45C 179.4(6)
C39C N6C C38C O10C 178.6(5)
C39C N6C C38C C37C -3.4(8)
C39C N6C C47C C48C -114.3(6)
C39C N6C C47C C52C 121.6(6)
C39C C40C C41C C42C 179.4(7)
C39C C40C C46C C37C 1.4(11)
C39C C40C C46C C45C 179.3(6)
C40C C41C C42C C43C -0.9(11)
C41C C40C C46C C37C -178.1(7)
C41C C40C C46C C45C -0.3(11)
C41C C42C C43C C44C -177.1(7)
C41C C42C C43C C45C 4.4(12)
C42C C43C C44C O12C 11.4(10)
C42C C43C C44C N5C -167.1(6)
C42C C43C C45C C34C 175.2(7)
C42C C43C C45C C46C -5.7(11)
C43C C45C C46C C37C -178.6(6)
C43C C45C C46C C40C 3.6(10)
C44C N5C C32C C27C -52.5(8)
C44C N5C C32C C31C 76.1(8)
C44C N5C C33C O9C -173.3(7)
C44C N5C C33C C34C 5.7(9)
C44C C43C C45C C34C -3.3(11)
C44C C43C C45C C46C 175.8(6)
C45C C34C C35C C36C 0.0(12)
C45C C43C C44C O12C -170.1(6)
C45C C43C C44C N5C 11.4(9)
C46C C37C C38C O10C -178.3(6)
C46C C37C C38C N6C 3.8(9)
C46C C40C C41C C42C -1.1(11)
C47C N6C C38C O10C -4.1(8)
C47C N6C C38C C37C 173.8(5)
C47C N6C C39C O11C 4.4(8)
C47C N6C C39C C40C -175.1(5)
C47C C48C C49C C50C 53.7(8)
C48C C47C C52C N1C -169.6(6)
C48C C47C C52C C51C 64.7(7)
C48C C49C C50C C51C -54.0(9)
C49C C50C C51C C52C 59.2(8)
C50C C51C C52C N1C 169.6(5)
C50C C51C C52C C47C -66.2(7)
C52C N1C C1C O1C -0.2(10)
C52C N1C C1C C2C 178.8(5)
C52C N1C C10C O4C 1.9(10)
C52C N1C C10C C9C -177.4(5)
C52C C47C C48C C49C -58.4(7)
C2S N1S C1S O1S -4.5(16)
C3S N1S C1S O1S 172.2(10)
C4S N2S C5S O2S 4.8(17)
C6S N2S C5S O2S -176.6(10)
C7S N3S C8S O3SB 171.0(11)
C7S N3S C9S O3SA -158.4(14)
C8S N3S C9S O3SA 20(3)
C9S N3S C8S O3SB -7.8(19)
C11S N4S C10S O4S -179.9(8)
C12S N4S C10S O4S -2.0(13)
C14S N5S C13S O5S 6(3)
C15S N5S C13S O5S -174(2)
C16S N6S C17S O6S -178.8(7)
C18S N6S C17S O6S 3.5(11)
C19S N7S C20S O7SB 7.8(19)
C20S N7S C19S O7SA -13.8(18)
C21S N7S C19S O7SA 162.4(13)
C21S N7S C20S O7SB -168.4(15)
C26S N9S C25S O9S -175.9(12)
C27S N9S C25S O9S 0(2)
C29S N10S C28S O10S -0.4(18)
C30S N10S C28S O10S -173.5(10)

loop_
_smtbx_masks_void_nr
_smtbx_masks_void_average_x
_smtbx_masks_void_average_y
_smtbx_masks_void_average_z
_smtbx_masks_void_volume
_smtbx_masks_void_count_electrons
1 0.500 -0.062 0.000 805.4 347.2
2 0.500 -0.095 0.500 802.0 330.2
3 0.139 0.950 0.225 19.4 5.2
4 0.217 0.522 0.816 8.5 3.7
5 0.451 0.717 0.753 10.7 0.0
6 0.549 0.217 0.247 10.7 0.0
7 0.783 0.022 0.184 8.5 3.7
8 0.861 0.450 0.775 19.4 5.1
